data_1577051
loop_
_publ_author_name
'Gilch, Franziska'
'Brossette, Jan'
'Westermair, Franz F.'
'Silva, Wagner'
'Bal\'azs, G\'abor'
'Gschwind, Ruth M.'
'Zipse, Hendrik'
'Wolf, Robert'

_publ_section_title
;
 Selective White Phosphorus Activation and Functionalization with
 Inorganic Grignard Reagents
;
_journal_name_full 'Chemical Science'
_journal_paper_doi 10.1039/D6SC01229A
_journal_year 2026
_chemical_formula_moiety '1.996(C74 H95.72 Fe2 Mg2 N4 O4)'
_chemical_formula_sum 'C147.72 H190.66 Fe4 Mg4 N8 O8'
_chemical_formula_weight 2526.98
_chemical_name_systematic DepBDIMgFp*
_chemical_properties_physical Air-sensitive,Moisture-sensitive
_space_group_crystal_system orthorhombic
_space_group_IT_number 29
_space_group_name_Hall 'P 2c -2ac'
_space_group_name_H-M_alt 'P c a 21'
_atom_sites_solution_hydrogens geom
_atom_sites_solution_primary dual
_audit_creation_date 2025-07-15
_audit_creation_method
;
Olex2 1.5
(compiled 2025.07.13 svn.rb7424aed for OlexSys, GUI svn.r7308)
;
_audit_update_record
;
2026-02-09 deposited with the CCDC.	2026-04-06 downloaded from the CCDC.
;
_cell_angle_alpha 90
_cell_angle_beta 90
_cell_angle_gamma 90
_cell_formula_units_Z 4
_cell_length_a 24.1557(2)
_cell_length_b 24.7875(2)
_cell_length_c 23.36720(10)
_cell_measurement_reflns_used 66689
_cell_measurement_temperature 123.00(10)
_cell_measurement_theta_max 72.9130
_cell_measurement_theta_min 2.5400
_cell_volume 13991.33(17)
_computing_cell_refinement 'CrysAlisPro 1.171.43.36a (Rigaku OD, 2022)'
_computing_data_collection 'CrysAlisPro system (CCD 43.91a 64-bit (release 29-09-2023))'
_computing_data_reduction 'CrysAlisPro 1.171.43.36a (Rigaku OD, 2022)'
_computing_molecular_graphics 'Olex2 1.5 (Dolomanov et al., 2009)'
_computing_publication_material 'Olex2 1.5 (Dolomanov et al., 2009)'
_computing_structure_refinement 'SHELXL 2018/3 (Sheldrick, 2015)'
_computing_structure_solution 'SHELXT 2018/2 (Sheldrick, 2018)'
_diffrn_ambient_environment N~2~
_diffrn_ambient_temperature 123.00(10)
_diffrn_detector 'Hybrid Pixel Array Detector'
_diffrn_detector_area_resol_mean 10.0000
_diffrn_detector_type 'HyPix-Arc 150'
_diffrn_measured_fraction_theta_full 1.000
_diffrn_measured_fraction_theta_max 0.991
_diffrn_measurement_details
;
List of Runs (angles in degrees, time in seconds):

  # Type    Start    End  Width  t~exp~   \w     \q     \k     \f   Frames
#--------------------------------------------------------------------------
  1  \w     35.00  66.00   0.50    0.63    --   62.92-112.00  88.00   62
  2  \w     35.00  63.00   0.50    0.63    --   73.03-112.00  88.00   56
  3  \w     58.00  93.00   0.50    0.63    --   75.56-112.00  88.00   70
  4  \w     35.00  82.00   0.50    0.63    --   73.03 -95.00  30.00   94
  5  \w     42.00  83.00   0.50    0.63    --   75.56 -95.00 -90.00   82
  6  \w     29.00 100.00   0.50    0.63    --   62.92   0.00 -30.00  142
  7  \w    -90.00 -24.00   0.50    0.63    --  -63.82 125.00 -90.00  132
  8  \w    -90.00 -65.00   0.50    0.63    --  -76.65 112.00-179.00   50
  9  \w    -92.00 -34.00   0.50    0.63    --  -73.46 112.00-179.00  116
 10  \w    -80.00 -25.00   0.50    0.63    --  -63.82 112.00-179.00  110
 11  \w    -76.00 -41.00   0.50    0.63    --  -76.65   0.00  60.00   70
 12  \w   -114.00 -83.00   0.50    0.63    --  -76.65   0.00  60.00   62
 13  \w   -118.00 -75.00   0.50    0.63    --  -76.65-125.00-120.00   86
 14  \w     56.00 120.00   0.50    0.05    --   75.56  15.00-120.00  128
 15  \w     25.00  70.00   0.50    0.05    --   62.92 -95.00 120.00   90
 16  \w     33.00 100.00   0.50    0.05    --   62.92   0.00 150.00  134
 17  \w     28.00  90.00   0.50    0.05    --   62.92   0.00 -90.00  124
 18  \w     27.00  71.00   0.50    0.05    --   62.92 -95.00 150.00   88
 19  \w     33.00  67.00   0.50    0.05    --   62.92 -95.00 -90.00   68
 20  \w    -82.00 -23.00   0.50    0.05    --  -64.13 125.00 120.00  118
 21  \w    -48.00 -22.00   0.50    0.05    --  -64.13 125.00   0.00   52
 22  \w    -90.00 -56.00   0.50    0.05    --  -64.13 125.00   0.00   68
 23  \w   -100.00 -33.00   0.50    0.05    --  -64.13   0.00-120.00  134
 24  \w     35.00  80.00   0.50    0.05    --   73.03 -95.00-180.00   90
 25  \w   -104.00 -75.00   0.50    0.05    --  -76.85-125.00-180.00   58
 26  \w   -103.00 -36.00   0.50    0.05    --  -76.85 125.00  60.00  134
 27  \w    -69.00 -36.00   0.50    0.05    --  -76.85 125.00 150.00   66
 28  \w   -122.00 -96.00   0.50    0.05    --  -76.85 -15.00 -30.00   52
 29  \w   -118.00 -73.00   0.50    0.05    --  -76.85-125.00   0.00   90
 30  \w   -103.00 -75.00   0.50    0.05    --  -76.85 125.00 150.00   56
 31  \w    -60.00 -35.00   0.50    0.05    --  -76.85 125.00-120.00   50
 32  \w   -118.00 -76.00   0.50    0.05    --  -76.85-125.00  60.00   84
 33  \w    -64.00 -38.00   0.50    0.05    --  -76.85 125.00  30.00   52
 34  \w   -102.00 -76.00   0.50    0.05    --  -76.85 125.00  30.00   52
 35  \w   -103.00 -78.00   0.50    0.05    --  -76.85 125.00-120.00   50
 36  \w    -88.00 -45.00   0.50    0.05    --  -76.85 -15.00 -30.00   86
 37  \w   -103.00 -40.00   0.50    0.05    --  -76.85 125.00 -60.00  126
 38  \w   -118.00 -73.00   0.50    0.05    --  -76.85-125.00 -30.00   90
 39  \w   -103.00 -36.00   0.50    0.05    --  -76.85 125.00  90.00  134
;
_diffrn_measurement_device 'four-circle diffractometer'
_diffrn_measurement_device_type 'XtaLAB Synergy R, DW system, HyPix-Arc 150'
_diffrn_measurement_method '\w scans'
_diffrn_orient_matrix_type 'CrysAlisPro convention (1999,Acta A55,543-557)'
_diffrn_orient_matrix_UB_11 0.0435180000
_diffrn_orient_matrix_UB_12 -0.0331289000
_diffrn_orient_matrix_UB_13 -0.0329679000
_diffrn_orient_matrix_UB_21 -0.0450051000
_diffrn_orient_matrix_UB_22 -0.0187803000
_diffrn_orient_matrix_UB_23 -0.0422718000
_diffrn_orient_matrix_UB_31 0.0121846000
_diffrn_orient_matrix_UB_32 0.0491037000
_diffrn_orient_matrix_UB_33 -0.0383917000
_diffrn_radiation_monochromator mirror
_diffrn_radiation_probe x-ray
_diffrn_radiation_type 'Cu K\a'
_diffrn_radiation_wavelength 1.54184
_diffrn_reflns_av_R_equivalents 0.0518
_diffrn_reflns_av_unetI/netI 0.0419
_diffrn_reflns_Laue_measured_fraction_full 1.000
_diffrn_reflns_Laue_measured_fraction_max 0.991
_diffrn_reflns_limit_h_max 29
_diffrn_reflns_limit_h_min -29
_diffrn_reflns_limit_k_max 30
_diffrn_reflns_limit_k_min -29
_diffrn_reflns_limit_l_max 27
_diffrn_reflns_limit_l_min -29
_diffrn_reflns_number 205165
_diffrn_reflns_point_group_measured_fraction_full 0.983
_diffrn_reflns_point_group_measured_fraction_max 0.962
_diffrn_reflns_theta_full 67.684
_diffrn_reflns_theta_max 73.499
_diffrn_reflns_theta_min 2.554
_diffrn_source 'Rotating-anode X-ray tube'
_diffrn_source_type 'Rigaku (Cu) X-ray Source'
_exptl_absorpt_coefficient_mu 3.878
_exptl_absorpt_correction_T_max 1.000
_exptl_absorpt_correction_T_min 0.455
_exptl_absorpt_correction_type gaussian
_exptl_absorpt_process_details
;
CrysAlisPro 1.171.43.36a (Rigaku Oxford Diffraction, 2022)
Numerical absorption correction based on gaussian integration over
a multifaceted crystal model
Empirical absorption correction using spherical harmonics,
implemented in SCALE3 ABSPACK scaling algorithm.
;
_exptl_crystal_colour 'clear yellowish brown'
_exptl_crystal_colour_lustre clear
_exptl_crystal_colour_modifier yellowish
_exptl_crystal_colour_primary brown
_exptl_crystal_density_diffrn 1.200
_exptl_crystal_description block
_exptl_crystal_F_000 5396
_exptl_crystal_recrystallization_method 'Re-crystallisation from solvent: n-hexane'
_exptl_crystal_size_max 0.36
_exptl_crystal_size_mid 0.25
_exptl_crystal_size_min 0.11
_refine_diff_density_max 0.373
_refine_diff_density_min -0.258
_refine_diff_density_rms 0.042
_refine_ls_abs_structure_details
;
 Flack x determined using 8579 quotients [(I+)-(I-)]/[(I+)+(I-)]
 (Parsons, Flack and Wagner, Acta Cryst. B69 (2013) 249-259).
;
_refine_ls_abs_structure_Flack -0.0037(11)
_refine_ls_extinction_method none
_refine_ls_goodness_of_fit_ref 1.009
_refine_ls_hydrogen_treatment constr
_refine_ls_matrix_type full
_refine_ls_number_parameters 1849
_refine_ls_number_reflns 27115
_refine_ls_number_restraints 702
_refine_ls_restrained_S_all 1.016
_refine_ls_R_factor_all 0.0511
_refine_ls_R_factor_gt 0.0374
_refine_ls_shift/su_max 0.001
_refine_ls_shift/su_mean 0.000
_refine_ls_structure_factor_coef Fsqd
_refine_ls_weighting_details 'w=1/[\s^2^(Fo^2^)+(0.0508P)^2^+1.6497P] where P=(Fo^2^+2Fc^2^)/3'
_refine_ls_weighting_scheme calc
_refine_ls_wR_factor_gt 0.0835
_refine_ls_wR_factor_ref 0.0882
_reflns_Friedel_coverage 0.892
_reflns_Friedel_fraction_full 0.965
_reflns_Friedel_fraction_max 0.932
_reflns_number_gt 23142
_reflns_number_total 27115
_reflns_threshold_expression 'I > 2\s(I)'
_cod_data_source_file d6sc01229a2.cif
_cod_data_source_block fg112_pca21
_cod_database_code 1577051
_shelx_shelxl_version_number 2018/3
_chemical_oxdiff_formula C148H188Fe4Mg4N8O8
_shelx_space_group_comment
;
The symmetry employed for this shelxl refinement is uniquely defined
by the following loop, which should always be used as a source of
symmetry information in preference to the above space-group names.
They are only intended as comments.
;
_shelx_estimated_absorpt_t_max 0.675
_shelx_estimated_absorpt_t_min 0.336
_olex2_refinement_description
;
1. Fixed Uiso
 At 1.2 times of:
  All C(H) groups, {H04R,H04S,H04T} of C04D, All C(H,H) groups
 At 1.5 times of:
  {H04D,H04E,H04F} of C043, {H22,HS,HT} of C03X, {H25,HV,HW} of C040, {H04A,
  H04B,H04C} of C042, {H26,HX,HY} of C044, {H27,HZ,H35} of C047, {H04I,H04J,
  H04K} of C046, {H04L,H04M,H04N} of C04A, {H21,HQ,HR} of C03W, {H01L,H01M,
  H01N} of C01P, {H01C,H01D,H01E} of C01W, {H01O,H01P,H01Q} of C01X, {H01R,H01S,
  H01T} of C01Y, {H02A,H02B,H02C} of C024, {H02D,H02E,H02F} of C029, {H02G,H02H,
  H02I} of C02B, {H02J,H02K,H02L} of C02E, {H4,HA,HB} of C02G, {H02R,H02S,H02T}
  of C02J, {H02O,H02P,H02Q} of C02I, {H02W,H02X,H02Y} of C02N, {H01F,H01G,H01H}
  of C01F, {H01I,H01J,H01K} of C01L, {H03I,H03J,H03K} of C03J, {H03L,H03M,H03N}
  of C03K, {H14,HL,HM} of C036, {H18,HN,HO} of C03O, {H03S,H03T,H03U} of C03R,
  {H8,HC,HD} of C02Q, {H13,HF,HG} of C02Z, {H03A,H03B,H03C} of C030, {H03Y,HH,
  HI} of C031, {H1BA,H1BB,H1BC} of C1B, {H1DA,H1DB,H1DC} of C1D, {H3,H53,H54}
  of C04T, {H35A,H35B,H35C} of C35, {H31A,H31B,H31C} of C31, {H32A,H32B,H32C}
  of C32, {H36A,H36B,H36C} of C36, {H34A,H34B,H34C} of C34, {H1FA,H1FB,H1FC} of
  C1F, {H28A,H28B,H28C} of C28, {H26A,H26B,H26C} of C26, {H04O,H04P,H04Q} of
  C04C, {H30,H36,H37} of C04F, {H04Z,H42,H43} of C04M, {H04U,H04V,H04W} of C04K,
   {H04X,H04Y,H41} of C04L, {H32,H39,H40} of C04J, {H33,H44,H45} of C04N, {H1,
  H47,H48} of C04P, {H34,H49,H50} of C04Q, {H2,H51,H52} of C04S, {H39A,H39B,
  H39C} of C39, {H25A,H25B,H25C} of C25, {H22A,H22B,H22C} of C22, {H1AA,H1AB,
  H1AC} of C1A
2. Restrained distances
 C014-C016 \\sim C24-C27
 with sigma of 0.02
 C014-C019 \\sim C24-C0
 with sigma of 0.02
 C014-C040 \\sim C24-C26
 with sigma of 0.02
 C016-C02O \\sim C27-C21
 with sigma of 0.02
 C016-C044 \\sim C27-C28
 with sigma of 0.02
 C019-C03P \\sim C0-C23
 with sigma of 0.02
 C019-C047 \\sim C0-C25
 with sigma of 0.02
 C02O-C03P \\sim C21-C23
 with sigma of 0.02
 C02O-C39 \\sim C21-C1A
 with sigma of 0.02
 C03P-C04N \\sim C23-C22
 with sigma of 0.02
 Fe2-C014 \\sim Fe2-C24
 with sigma of 0.04
 Fe2-C016 \\sim Fe2-C27
 with sigma of 0.04
 Fe2-C019 \\sim Fe2-C0
 with sigma of 0.04
 Fe2-C02O \\sim Fe2-C21
 with sigma of 0.04
 Fe2-C03P \\sim Fe2-C23
 with sigma of 0.04
 Fe2-C040 \\sim Fe2-C26
 with sigma of 0.04
 Fe2-C044 \\sim Fe2-C28
 with sigma of 0.04
 Fe2-C047 \\sim Fe2-C25
 with sigma of 0.04
 Fe2-C04N \\sim Fe2-C22
 with sigma of 0.04
 Fe2-C39 \\sim Fe2-C1A
 with sigma of 0.04
 C014-C02O \\sim C24-C21
 with sigma of 0.04
 C014-C03P \\sim C24-C23
 with sigma of 0.04
 C014-C044 \\sim C24-C28
 with sigma of 0.04
 C014-C047 \\sim C24-C25
 with sigma of 0.04
 C016-C019 \\sim C27-C0
 with sigma of 0.04
 C016-C03P \\sim C27-C23
 with sigma of 0.04
 C016-C040 \\sim C27-C26
 with sigma of 0.04
 C016-C39 \\sim C27-C1A
 with sigma of 0.04
 C019-C02O \\sim C0-C21
 with sigma of 0.04
 C019-C040 \\sim C0-C26
 with sigma of 0.04
 C019-C04N \\sim C0-C22
 with sigma of 0.04
 C02O-C044 \\sim C21-C28
 with sigma of 0.04
 C02O-C04N \\sim C21-C22
 with sigma of 0.04
 C03P-C047 \\sim C23-C25
 with sigma of 0.04
 C03P-C39 \\sim C23-C1A
 with sigma of 0.04
 C04O-C04S \\sim C04O-C04T
 with sigma of 0.02
 C02W-C04O \\sim C02W-C29
 with sigma of 0.02
 C04O-C04S \\sim C29-C04S
 with sigma of 0.02
 C04O-C04T \\sim C29-C04T
 with sigma of 0.02
 C03C-C04I \\sim C03C-C33
 with sigma of 0.02
 C04I-C04Q \\sim C33-C32
 with sigma of 0.02
 C03C-C04Q \\sim C03C-C32
 with sigma of 0.04
 Mg4-O8 \\sim Mg4-O01E
 with sigma of 0.02
 O8-C13 \\sim O01E-C13
 with sigma of 0.02
 C01J-C01M \\sim C1C-C1E
 with sigma of 0.02
 C01J-C03E \\sim C1C-C38
 with sigma of 0.02
 C01J-C04A \\sim C1C-C1D
 with sigma of 0.02
 C01M-C02F \\sim C1E-C1G
 with sigma of 0.02
 C01M-C042 \\sim C1E-C1F
 with sigma of 0.02
 C02F-C03B \\sim C1G-C37
 with sigma of 0.02
 C02F-C04L \\sim C1G-C35
 with sigma of 0.02
 C03B-C03E \\sim C37-C38
 with sigma of 0.02
 C03B-C04M \\sim C37-C36
 with sigma of 0.02
 C03E-C04K \\sim C38-C1B
 with sigma of 0.02
 Fe4-C01J \\sim Fe4-C1C
 with sigma of 0.04
 Fe4-C01M \\sim Fe4-C1E
 with sigma of 0.04
 Fe4-C02F \\sim Fe4-C1G
 with sigma of 0.04
 Fe4-C03B \\sim Fe4-C37
 with sigma of 0.04
 Fe4-C03E \\sim Fe4-C38
 with sigma of 0.04
 Fe4-C042 \\sim Fe4-C1F
 with sigma of 0.04
 Fe4-C04A \\sim Fe4-C1D
 with sigma of 0.04
 Fe4-C04K \\sim Fe4-C1B
 with sigma of 0.04
 Fe4-C04L \\sim Fe4-C35
 with sigma of 0.04
 Fe4-C04M \\sim Fe4-C36
 with sigma of 0.04
 C01J-C02F \\sim C1C-C1G
 with sigma of 0.04
 C01J-C03B \\sim C1C-C37
 with sigma of 0.04
 C01J-C042 \\sim C1C-C1F
 with sigma of 0.04
 C01J-C04K \\sim C1C-C1B
 with sigma of 0.04
 C01M-C03B \\sim C1E-C37
 with sigma of 0.04
 C01M-C03E \\sim C1E-C38
 with sigma of 0.04
 C01M-C04A \\sim C1E-C1D
 with sigma of 0.04
 C01M-C04L \\sim C1E-C35
 with sigma of 0.04
 C02F-C03E \\sim C1G-C38
 with sigma of 0.04
 C02F-C042 \\sim C1G-C1F
 with sigma of 0.04
 C02F-C04M \\sim C1G-C36
 with sigma of 0.04
 C03B-C04K \\sim C37-C1B
 with sigma of 0.04
 C03B-C04L \\sim C37-C35
 with sigma of 0.04
 C03E-C04A \\sim C38-C1D
 with sigma of 0.04
 C03E-C04M \\sim C38-C36
 with sigma of 0.04
 C04D-C04P \\sim C04D-C34
 with sigma of 0.02
3. Uiso/Uaniso restraints and constraints
C04S \\sim C04O \\sim C02W \\sim C03V \\sim C02K \\sim C03D \\sim C02X \\sim
C03G \\sim C03R \\sim C01U: within 2A with sigma of 0.04 and sigma for terminal
atoms of 0.08 within 2A
C04L \\sim C02F \\sim C04M \\sim C03B \\sim C03E \\sim C04K \\sim C01J \\sim
C04A \\sim C01M \\sim C042: within 2A with sigma of 0.04 and sigma for terminal
atoms of 0.08 within 2A
C03Y \\sim C048 \\sim C041 \\sim C04E \\sim C03H \\sim C028 \\sim C03U \\sim
C04J: within 2A with sigma of 0.04 and sigma for terminal atoms of 0.08 within
2A
C014 \\sim C016 \\sim C019 \\sim C02O \\sim C03P \\sim C040 \\sim C044 \\sim
C047 \\sim C04N \\sim C39 \\sim C21 \\sim C1A \\sim C22 \\sim C23 \\sim C0
\\sim C24 \\sim C25 \\sim C26 \\sim C27 \\sim C28: within 2A with sigma of 0.02
and sigma for terminal atoms of 0.04 within 2A
C02W \\sim C01U \\sim C02X \\sim C03G \\sim C03R \\sim C03D \\sim C02K \\sim
C03V \\sim C04O \\sim C04S: within 2A with sigma of 0.02 and sigma for terminal
atoms of 0.04 within 2A
C04S \\sim C04O \\sim C02W: within 2A with sigma of 0.01 and sigma for terminal
atoms of 0.02 within 2A
C36 \\sim C04M \\sim C37 \\sim C1G \\sim C35 \\sim C1E \\sim C04L \\sim C1F
\\sim C042 \\sim C38 \\sim C04K \\sim C1B \\sim C1D \\sim C04A \\sim C1C \\sim
C01J: within 2A with sigma of 0.02 and sigma for terminal atoms of 0.04 within
2A
C03Y \\sim C30 \\sim C31: within 2A with sigma of 0.002 and sigma for terminal
atoms of 0.004 within 2A
C31 \\sim C30 \\sim C03Y: within 2A with sigma of 0.002 and sigma for terminal
atoms of 0.004 within 2A
4. Others
 Sof(C21)=Sof(C1A)=Sof(H1AA)=Sof(H1AB)=Sof(H1AC)=Sof(C22)=Sof(H22A)=Sof(H22B)=
 Sof(H22C)=Sof(C23)=Sof(C0)=Sof(C24)=Sof(C25)=Sof(H25A)=Sof(H25B)=Sof(H25C)=
 Sof(C26)=Sof(H26A)=Sof(H26B)=Sof(H26C)=Sof(C27)=Sof(C28)=Sof(H28A)=Sof(H28B)=
 Sof(H28C)=1-FVAR(1)
 Sof(C014)=Sof(C016)=Sof(C019)=Sof(C02O)=Sof(C03P)=Sof(C040)=Sof(H25)=Sof(HV)=
 Sof(HW)=Sof(C044)=Sof(H26)=Sof(HX)=Sof(HY)=Sof(C047)=Sof(H27)=Sof(HZ)=Sof(H35)=
 Sof(C04N)=Sof(H33)=Sof(H44)=Sof(H45)=Sof(C39)=Sof(H39A)=Sof(H39B)=Sof(H39C)=
 FVAR(1)
 Sof(C04T)=Sof(H3)=Sof(H53)=Sof(H54)=1-FVAR(2)
 Sof(C04S)=Sof(H2)=Sof(H51)=Sof(H52)=FVAR(2)
 Sof(C29)=Sof(H29A)=Sof(H29B)=1-FVAR(3)
 Sof(C04O)=Sof(H04)=Sof(H46)=FVAR(3)
 Sof(C32)=Sof(H32A)=Sof(H32B)=Sof(H32C)=Sof(C33)=Sof(H33A)=Sof(H33B)=1-FVAR(4)
 Sof(C04I)=Sof(H31)=Sof(H38)=Sof(C04Q)=Sof(H34)=Sof(H49)=Sof(H50)=FVAR(4)
 Sof(H23)=1-FVAR(5)
 Sof(C31)=Sof(H31A)=Sof(H31B)=Sof(H31C)=Sof(C30)=Sof(H30A)=Sof(H30B)=FVAR(5)
 Sof(H20)=Sof(HP)=Sof(C04J)=Sof(H32)=Sof(H39)=Sof(H40)=FVAR(6)
 Sof(O01E)=1-FVAR(7)
 Sof(O8)=FVAR(7)
 Sof(C35)=Sof(H35A)=Sof(H35B)=Sof(H35C)=Sof(C36)=Sof(H36A)=Sof(H36B)=Sof(H36C)=
 Sof(C37)=Sof(C38)=Sof(C1B)=Sof(H1BA)=Sof(H1BB)=Sof(H1BC)=Sof(C1C)=Sof(C1D)=
 Sof(H1DA)=Sof(H1DB)=Sof(H1DC)=Sof(C1E)=Sof(C1F)=Sof(H1FA)=Sof(H1FB)=Sof(H1FC)=
 Sof(C1G)=1-FVAR(8)
 Sof(C01J)=Sof(C01M)=Sof(C02F)=Sof(C03B)=Sof(C03E)=Sof(C042)=Sof(H04A)=
 Sof(H04B)=Sof(H04C)=Sof(C04A)=Sof(H04L)=Sof(H04M)=Sof(H04N)=Sof(C04K)=
 Sof(H04U)=Sof(H04V)=Sof(H04W)=Sof(C04L)=Sof(H04X)=Sof(H04Y)=Sof(H41)=Sof(C04M)=
 Sof(H04Z)=Sof(H42)=Sof(H43)=FVAR(8)
 Sof(H04T)=Sof(C34)=Sof(H34A)=Sof(H34B)=Sof(H34C)=1-FVAR(9)
 Sof(H04R)=Sof(H04S)=Sof(C04P)=Sof(H1)=Sof(H47)=Sof(H48)=FVAR(9)
5.a Secondary CH2 refined with riding coordinates:
 C01Q(H01A,H01B), C020(H02Z,H), C02H(H02M,H02N), C02R(H10,HE), C032(H03Z,HJ),
 C033(H03,HK), C03G(H03E,H03F), C03I(H03G,H03H), C03Q(H03Q,H03R), C03U(H20,HP),
 C03Z(H24,HU), C045(H04G,H04H), C04D(H04R,H04S), C04I(H31,H38), C04O(H04,H46),
 C29(H29A,H29B), C33(H33A,H33B), C30(H30A,H30B)
5.b Aromatic/amide H refined with riding coordinates:
 C19(H19), C010(H010), C6(H6), C9(H9), C027(H027), C16(H16), C02D(H02),
 C02K(H02U), C02L(H02V), C02M(H5), C02P(H7), C02S(H11), C02V(H12), C037(H037),
 C038(H038), C03A(H15), C03D(H03D), C03L(H03O), C03M(H17), C03N(H03P),
 C03S(H03V), C03T(H03W), C03V(H03X), C03Y(H23), C041(H041), C048(H048),
 C049(H049), C04B(H28), C04D(H04T), C04E(H29)
5.c Idealised Me refined as rotating group:
 C01F(H01F,H01G,H01H), C01L(H01I,H01J,H01K), C01P(H01L,H01M,H01N), C01W(H01C,
 H01D,H01E), C01X(H01O,H01P,H01Q), C01Y(H01R,H01S,H01T), C024(H02A,H02B,H02C),
 C029(H02D,H02E,H02F), C02B(H02G,H02H,H02I), C02E(H02J,H02K,H02L), C02G(H4,HA,
 HB), C02I(H02O,H02P,H02Q), C02J(H02R,H02S,H02T), C02N(H02W,H02X,H02Y), C02Q(H8,
 HC,HD), C02Z(H13,HF,HG), C030(H03A,H03B,H03C), C031(H03Y,HH,HI), C036(H14,HL,
 HM), C03J(H03I,H03J,H03K), C03K(H03L,H03M,H03N), C03O(H18,HN,HO), C03R(H03S,
 H03T,H03U), C03W(H21,HQ,HR), C03X(H22,HS,HT), C040(H25,HV,HW), C042(H04A,H04B,
 H04C), C043(H04D,H04E,H04F), C044(H26,HX,HY), C046(H04I,H04J,H04K), C047(H27,
 HZ,H35), C04A(H04L,H04M,H04N), C04C(H04O,H04P,H04Q), C04F(H30,H36,H37),
 C04J(H32,H39,H40), C04K(H04U,H04V,H04W), C04L(H04X,H04Y,H41), C04M(H04Z,H42,
 H43), C04N(H33,H44,H45), C04P(H1,H47,H48), C04Q(H34,H49,H50), C04S(H2,H51,H52),
  C39(H39A,H39B,H39C), C1A(H1AA,H1AB,H1AC), C22(H22A,H22B,H22C), C25(H25A,H25B,
 H25C), C26(H26A,H26B,H26C), C28(H28A,H28B,H28C), C04T(H3,H53,H54), C32(H32A,
 H32B,H32C), C31(H31A,H31B,H31C), C35(H35A,H35B,H35C), C36(H36A,H36B,H36C),
 C1B(H1BA,H1BB,H1BC), C1D(H1DA,H1DB,H1DC), C1F(H1FA,H1FB,H1FC), C34(H34A,H34B,
 H34C)
;
_olex2_submission_special_instructions 'No special instructions were received'
_oxdiff_exptl_absorpt_empirical_details
;
Empirical correction (ABSPACK) includes:
- Absorption correction using spherical harmonics
- Frame scaling
;
_oxdiff_exptl_absorpt_empirical_full_max 1.661
_oxdiff_exptl_absorpt_empirical_full_min 0.675

loop_
_space_group_symop_operation_xyz
'x, y, z'
'-x, -y, z+1/2'
'x+1/2, -y, z'
'-x+1/2, y, z+1/2'

loop_
_atom_site_label
_atom_site_type_symbol
_atom_site_fract_x
_atom_site_fract_y
_atom_site_fract_z
_atom_site_U_iso_or_equiv
_atom_site_adp_type
_atom_site_occupancy
_atom_site_site_symmetry_order
_atom_site_calc_flag
_atom_site_refinement_flags_posn
_atom_site_refinement_flags_adp
_atom_site_refinement_flags_occupancy
_atom_site_disorder_assembly
_atom_site_disorder_group
Fe3 Fe 0.51173(2) -0.00058(2) 0.32314(2) 0.02176(10) Uani 1 1 d . . . . .
Fe4 Fe 0.32701(2) 0.04505(2) 0.51401(2) 0.02599(11) Uani 1 1 d D . . . .
Fe1 Fe 0.22084(2) 0.50795(2) 0.66420(2) 0.02432(11) Uani 1 1 d . . . . .
Fe2 Fe 0.41774(2) 0.54696(2) 0.48076(2) 0.02646(11) Uani 1 1 d D . . . .
Mg2 Mg 0.31165(4) 0.66358(4) 0.58697(5) 0.0228(2) Uani 1 1 d . . . . .
Mg3 Mg 0.43051(4) -0.05675(4) 0.37145(5) 0.0236(2) Uani 1 1 d . . . . .
Mg1 Mg 0.30395(4) 0.45172(4) 0.61973(5) 0.0266(2) Uani 1 1 d . . . . .
Mg4 Mg 0.42499(5) 0.15778(4) 0.39730(5) 0.0280(2) Uani 1 1 d D . . . .
O7 O 0.44358(9) 0.08870(9) 0.36004(10) 0.0291(5) Uani 1 1 d . . . . .
O4 O 0.33658(10) 0.49382(10) 0.55251(11) 0.0350(6) Uani 1 1 d . . . . .
O2 O 0.29060(9) 0.59505(9) 0.62463(10) 0.0302(5) Uani 1 1 d . . . . .
O3 O 0.36836(11) 0.64055(10) 0.53359(13) 0.0442(7) Uani 1 1 d . . . . .
O6 O 0.40043(11) -0.01321(9) 0.43882(12) 0.0396(6) Uani 1 1 d . . . . .
N3 N 0.33738(11) 0.72499(11) 0.63705(12) 0.0253(6) Uani 1 1 d . . . . .
O5 O 0.56802(12) -0.01131(12) 0.43181(12) 0.0492(7) Uani 1 1 d . . . . .
N6 N 0.35542(11) -0.08069(11) 0.33667(13) 0.0310(6) Uani 1 1 d . . . . .
O1 O 0.17467(12) 0.48305(13) 0.55311(12) 0.0483(7) Uani 1 1 d . . . . .
N7 N 0.48571(12) 0.20350(11) 0.43063(12) 0.0298(6) Uani 1 1 d . . . . .
N4 N 0.25012(11) 0.70491(11) 0.54888(11) 0.0256(6) Uani 1 1 d . . . . .
N8 N 0.39113(12) 0.21678(11) 0.35039(13) 0.0295(6) Uani 1 1 d . . . . .
N5 N 0.43826(11) -0.12910(11) 0.41547(13) 0.0282(6) Uani 1 1 d . . . . .
N2 N 0.29852(12) 0.38149(11) 0.57273(14) 0.0327(7) Uani 1 1 d . . . . .
C12 C 0.46899(13) 0.04960(13) 0.34468(14) 0.0244(7) Uani 1 1 d . . . . .
N1 N 0.37509(11) 0.42686(12) 0.66114(14) 0.0345(7) Uani 1 1 d . . . . .
C20 C 0.48978(14) 0.25623(14) 0.42141(15) 0.0292(7) Uani 1 1 d . . . . .
C19 C 0.45356(14) 0.28521(13) 0.38600(14) 0.0289(7) Uani 1 1 d . . . . .
H19 H 0.461161 0.322732 0.383466 0.035 Uiso 1 1 calc R U . . .
C8 C 0.31741(15) 0.77480(13) 0.63150(14) 0.0285(7) Uani 1 1 d . . . . .
C00S C 0.22622(15) 0.51673(14) 0.75334(15) 0.0298(7) Uani 1 1 d . . . . .
C00T C 0.58621(13) 0.00352(14) 0.27640(15) 0.0296(7) Uani 1 1 d . . . . .
C00U C 0.21263(15) 0.46161(14) 0.74108(16) 0.0323(8) Uani 1 1 d . . . . .
C18 C 0.40783(14) 0.26786(13) 0.35363(15) 0.0297(7) Uani 1 1 d . . . . .
C4 C 0.37076(14) 0.51311(13) 0.52134(15) 0.0291(7) Uani 1 1 d . . . . .
C00X C 0.54360(14) 0.03023(14) 0.24573(15) 0.0295(7) Uani 1 1 d . . . . .
C15 C 0.32185(14) -0.10995(14) 0.36957(18) 0.0354(8) Uani 1 1 d . . . . .
C00Z C 0.52184(15) 0.17602(14) 0.46964(16) 0.0341(8) Uani 1 1 d . . . . .
C010 C 0.59454(15) 0.11196(16) 0.4865(2) 0.0460(10) Uani 1 1 d . . . . .
H010 H 0.623343 0.089518 0.472407 0.055 Uiso 1 1 calc R U . . .
C011 C 0.32147(15) -0.01069(17) 0.2708(2) 0.0447(10) Uani 1 1 d . . . . .
C012 C 0.33528(14) -0.06484(15) 0.28132(18) 0.0381(9) Uani 1 1 d . . . . .
C013 C 0.51674(15) -0.05880(14) 0.25699(16) 0.0335(8) Uani 1 1 d . . . . .
C014 C 0.4832(9) 0.5808(6) 0.4370(8) 0.031(4) Uani 0.59(3) 1 d D U P A 1
C6 C 0.39635(15) 0.36637(16) 0.58311(18) 0.0412(9) Uani 1 1 d . . . . .
H6 H 0.427194 0.351349 0.563559 0.049 Uiso 1 1 calc R U . . .
C016 C 0.4468(9) 0.5586(6) 0.3946(7) 0.035(3) Uani 0.59(3) 1 d D U P A 1
C017 C 0.50071(15) -0.00826(15) 0.23428(15) 0.0310(7) Uani 1 1 d . . . . .
C018 C 0.23339(17) 0.67703(16) 0.44928(16) 0.0386(9) Uani 1 1 d . . . . .
C019 C 0.5036(7) 0.5364(6) 0.4702(8) 0.033(3) Uani 0.59(3) 1 d D U P A 1
C01A C 0.56931(14) -0.05156(14) 0.28355(16) 0.0325(8) Uani 1 1 d . . . . .
C10 C 0.24252(14) 0.75764(13) 0.55636(14) 0.0274(7) Uani 1 1 d . . . . .
C1 C 0.19579(14) 0.49093(15) 0.59637(17) 0.0337(8) Uani 1 1 d . . . . .
O8 O 0.3856(11) 0.1357(4) 0.4668(9) 0.045(4) Uani 0.54(6) 1 d D . P B 1
C01E C 0.21808(14) 0.67575(14) 0.50745(15) 0.0303(7) Uani 1 1 d . . . . .
C01F C 0.24094(17) 0.41355(15) 0.76684(19) 0.0431(9) Uani 1 1 d . . . . .
H01F H 0.235291 0.382050 0.742171 0.065 Uiso 1 1 calc R U . . .
H01G H 0.225355 0.406320 0.804798 0.065 Uiso 1 1 calc R U . . .
H01H H 0.280658 0.420861 0.770386 0.065 Uiso 1 1 calc R U . . .
C3 C 0.38973(14) 0.60244(14) 0.50981(16) 0.0321(8) Uani 1 1 d . . . . .
C7 C 0.34513(15) 0.35615(15) 0.55751(17) 0.0361(8) Uani 1 1 d . . . . .
C01I C 0.16213(14) 0.46180(13) 0.71020(16) 0.0315(8) Uani 1 1 d . . . . .
C01J C 0.3110(7) 0.0018(4) 0.5902(6) 0.033(3) Uani 0.673(18) 1 d D U P C 1
C01K C 0.17535(15) 0.64209(15) 0.52665(17) 0.0379(9) Uani 1 1 d . . . . .
C01L C 0.27456(17) 0.53538(16) 0.78843(17) 0.0414(9) Uani 1 1 d . . . . .
H01I H 0.302029 0.506379 0.790898 0.062 Uiso 1 1 calc R U . . .
H01J H 0.261884 0.544863 0.826975 0.062 Uiso 1 1 calc R U . . .
H01K H 0.291339 0.567074 0.770335 0.062 Uiso 1 1 calc R U . . .
C01M C 0.2736(6) -0.0153(4) 0.5458(6) 0.034(3) Uani 0.673(18) 1 d D U P C 1
C01N C 0.38042(15) 0.71493(14) 0.67795(15) 0.0314(8) Uani 1 1 d . . . . .
C01O C 0.18237(14) 0.54998(13) 0.73190(15) 0.0289(7) Uani 1 1 d . . . . .
C01P C 0.12979(16) 0.41311(15) 0.69044(19) 0.0424(9) Uani 1 1 d . . . . .
H01L H 0.114540 0.419997 0.652273 0.064 Uiso 1 1 calc R U . . .
H01M H 0.099486 0.406045 0.717305 0.064 Uiso 1 1 calc R U . . .
H01N H 0.154352 0.381672 0.688931 0.064 Uiso 1 1 calc R U . . .
C01Q C 0.32355(15) 0.03227(15) 0.3166(2) 0.0449(10) Uani 1 1 d . . . . .
H01A H 0.351771 0.021904 0.345318 0.054 Uiso 1 1 calc R U . . .
H01B H 0.335637 0.066615 0.298972 0.054 Uiso 1 1 calc R U . . .
C01R C 0.49050(15) -0.15169(14) 0.43257(17) 0.0342(8) Uani 1 1 d . . . . .
C01S C 0.56398(15) 0.14360(14) 0.44824(18) 0.0361(8) Uani 1 1 d . . . . .
C14 C 0.36913(15) 0.00869(13) 0.47035(15) 0.0312(8) Uani 1 1 d . . . . .
C01U C 0.34255(15) 0.20290(13) 0.31745(17) 0.0352(8) Uani 1 1 d . U . . .
C9 C 0.27406(15) 0.78889(13) 0.59443(14) 0.0303(7) Uani 1 1 d . . . . .
H9 H 0.264362 0.826030 0.595220 0.036 Uiso 1 1 calc R U . . .
C01W C 0.54392(17) 0.08829(15) 0.22676(17) 0.0409(9) Uani 1 1 d . . . . .
H01C H 0.506099 0.102569 0.227784 0.061 Uiso 1 1 calc R U . . .
H01D H 0.558366 0.090640 0.187648 0.061 Uiso 1 1 calc R U . . .
H01E H 0.567487 0.109428 0.252488 0.061 Uiso 1 1 calc R U . . .
C01X C 0.19843(16) 0.78692(15) 0.52277(18) 0.0396(9) Uani 1 1 d . . . . .
H01O H 0.215172 0.803946 0.489107 0.059 Uiso 1 1 calc R U . . .
H01P H 0.181435 0.814663 0.546941 0.059 Uiso 1 1 calc R U . . .
H01Q H 0.170045 0.761172 0.510444 0.059 Uiso 1 1 calc R U . . .
C01Y C 0.34420(17) 0.31294(17) 0.5116(2) 0.0474(10) Uani 1 1 d . . . . .
H01R H 0.319065 0.283888 0.523228 0.071 Uiso 1 1 calc R U . . .
H01S H 0.381584 0.298346 0.506546 0.071 Uiso 1 1 calc R U . . .
H01T H 0.331359 0.328629 0.475518 0.071 Uiso 1 1 calc R U . . .
C17 C 0.39273(15) -0.15186(13) 0.43572(17) 0.0336(8) Uani 1 1 d . . . . .
C020 C 0.15630(16) 0.64253(19) 0.58791(18) 0.0473(10) Uani 1 1 d . . . . .
H02Z H 0.187266 0.654705 0.612476 0.057 Uiso 1 1 calc R U . . .
H H 0.146727 0.605232 0.599404 0.057 Uiso 1 1 calc R U . . .
C021 C 0.14309(14) 0.51634(14) 0.70510(16) 0.0301(7) Uani 1 1 d . . . . .
C11 C 0.54245(14) -0.00866(14) 0.39020(16) 0.0318(8) Uani 1 1 d . . . . .
C023 C 0.36501(16) 0.69671(14) 0.73259(15) 0.0343(8) Uani 1 1 d . . . . .
C024 C 0.64076(15) 0.02679(17) 0.29382(19) 0.0422(9) Uani 1 1 d . . . . .
H02A H 0.638072 0.066224 0.294900 0.063 Uiso 1 1 calc R U . . .
H02B H 0.669186 0.016090 0.266132 0.063 Uiso 1 1 calc R U . . .
H02C H 0.650791 0.013302 0.331859 0.063 Uiso 1 1 calc R U . . .
C2 C 0.26443(14) 0.55664(13) 0.64055(14) 0.0260(7) Uani 1 1 d . . . . .
C026 C 0.39224(15) 0.44572(16) 0.71674(17) 0.0396(9) Uani 1 1 d . . . . .
C027 C 0.58365(19) 0.11283(18) 0.5436(2) 0.0566(12) Uani 1 1 d . . . . .
H027 H 0.604349 0.090562 0.568847 0.068 Uiso 1 1 calc R U . . .
C028 C 0.24673(17) 0.36220(16) 0.5492(2) 0.0484(11) Uani 1 1 d . U . . .
C029 C 0.39639(17) -0.19552(16) 0.48072(19) 0.0450(10) Uani 1 1 d . . . . .
H02D H 0.403618 -0.230295 0.462232 0.068 Uiso 1 1 calc R U . . .
H02E H 0.361360 -0.197406 0.501791 0.068 Uiso 1 1 calc R U . . .
H02F H 0.426550 -0.187151 0.507330 0.068 Uiso 1 1 calc R U . . .
C16 C 0.33898(15) -0.13873(14) 0.41754(18) 0.0385(9) Uani 1 1 d . . . . .
H16 H 0.310018 -0.151366 0.441548 0.046 Uiso 1 1 calc R U . . .
C02B C 0.53523(17) 0.28912(16) 0.44949(19) 0.0442(10) Uani 1 1 d . . . . .
H02G H 0.520088 0.308382 0.482598 0.066 Uiso 1 1 calc R U . . .
H02H H 0.549973 0.315210 0.421906 0.066 Uiso 1 1 calc R U . . .
H02I H 0.564990 0.265023 0.462095 0.066 Uiso 1 1 calc R U . . .
C02C C 0.39006(15) 0.41081(16) 0.76380(18) 0.0406(9) Uani 1 1 d . . . . .
C02D C 0.2048(2) 0.64367(19) 0.41160(19) 0.0564(12) Uani 1 1 d . . . . .
H02 H 0.214001 0.644463 0.372084 0.068 Uiso 1 1 calc R U . . .
C02E C 0.60392(17) -0.09504(16) 0.3107(2) 0.0468(10) Uani 1 1 d . . . . .
H02J H 0.627808 -0.079074 0.340067 0.070 Uiso 1 1 calc R U . . .
H02K H 0.626857 -0.112359 0.281392 0.070 Uiso 1 1 calc R U . . .
H02L H 0.579643 -0.122002 0.328334 0.070 Uiso 1 1 calc R U . . .
C02F C 0.2409(4) 0.0304(4) 0.5301(5) 0.033(2) Uani 0.673(18) 1 d D U P C 1
C02G C 0.17820(16) 0.60996(14) 0.73958(16) 0.0372(8) Uani 1 1 d . . . . .
H4 H 0.211657 0.627192 0.724458 0.056 Uiso 1 1 calc R U . . .
HA H 0.174496 0.618375 0.780379 0.056 Uiso 1 1 calc R U . . .
HB H 0.145733 0.623471 0.718921 0.056 Uiso 1 1 calc R U . . .
C02H C 0.47772(18) -0.22221(16) 0.35619(19) 0.0469(10) Uani 1 1 d . . . . .
H02M H 0.455375 -0.193983 0.337104 0.056 Uiso 1 1 calc R U . . .
H02N H 0.451578 -0.247619 0.374581 0.056 Uiso 1 1 calc R U . . .
C02I C 0.48906(18) -0.11223(15) 0.2461(2) 0.0496(11) Uani 1 1 d . . . . .
H02O H 0.495886 -0.136426 0.278528 0.074 Uiso 1 1 calc R U . . .
H02P H 0.504160 -0.128308 0.211126 0.074 Uiso 1 1 calc R U . . .
H02Q H 0.449122 -0.106745 0.241622 0.074 Uiso 1 1 calc R U . . .
C02J C 0.26960(19) 0.0416(2) 0.3468(2) 0.0609(13) Uani 1 1 d . . . . .
H02R H 0.241531 0.052842 0.318965 0.091 Uiso 1 1 calc R U . . .
H02S H 0.274286 0.069835 0.375700 0.091 Uiso 1 1 calc R U . . .
H02T H 0.257706 0.008085 0.365405 0.091 Uiso 1 1 calc R U . . .
C02K C 0.2507(2) 0.16863(19) 0.2565(2) 0.0614(13) Uani 1 1 d . U . . .
H02U H 0.219259 0.156973 0.235482 0.074 Uiso 1 1 calc R U . . .
C02L C 0.56360(18) -0.21575(17) 0.4192(2) 0.0509(11) Uani 1 1 d . . . . .
H02V H 0.579194 -0.245600 0.399403 0.061 Uiso 1 1 calc R U . . .
C02M C 0.14907(17) 0.60935(17) 0.4870(2) 0.0525(11) Uani 1 1 d . . . . .
H5 H 0.120230 0.586069 0.499390 0.063 Uiso 1 1 calc R U . . .
C02N C 0.26024(15) -0.11439(17) 0.3551(2) 0.0528(12) Uani 1 1 d . . . . .
H02W H 0.250633 -0.087341 0.326187 0.079 Uiso 1 1 calc R U . . .
H02X H 0.238264 -0.108168 0.389738 0.079 Uiso 1 1 calc R U . . .
H02Y H 0.252372 -0.150524 0.340151 0.079 Uiso 1 1 calc R U . . .
C02O C 0.4413(6) 0.5027(6) 0.4049(6) 0.035(3) Uani 0.59(3) 1 d D U P A 1
C02P C 0.4069(2) 0.68576(19) 0.77232(18) 0.0546(12) Uani 1 1 d . . . . .
H7 H 0.397439 0.673589 0.809593 0.066 Uiso 1 1 calc R U . . .
C02Q C 0.08837(15) 0.53289(15) 0.67984(18) 0.0379(9) Uani 1 1 d . . . . .
H8 H 0.088631 0.571776 0.672280 0.057 Uiso 1 1 calc R U . . .
HC H 0.058593 0.524347 0.706847 0.057 Uiso 1 1 calc R U . . .
HD H 0.082250 0.513324 0.643954 0.057 Uiso 1 1 calc R U . . .
C02R C 0.37200(18) 0.35259(16) 0.75580(19) 0.0474(10) Uani 1 1 d . . . . .
H10 H 0.343224 0.351521 0.725654 0.057 Uiso 1 1 calc R U . . .
HE H 0.404108 0.331625 0.741715 0.057 Uiso 1 1 calc R U . . .
C02S C 0.40630(17) 0.43051(19) 0.8171(2) 0.0525(11) Uani 1 1 d . . . . .
H11 H 0.404901 0.407434 0.849528 0.063 Uiso 1 1 calc R U . . .
C5 C 0.40966(14) 0.39501(16) 0.63270(18) 0.0386(9) Uani 1 1 d . . . . .
C02U C 0.51880(17) -0.12834(16) 0.47864(18) 0.0439(9) Uani 1 1 d . . . . .
C02V C 0.1637(2) 0.60968(19) 0.4300(2) 0.0605(13) Uani 1 1 d . . . . .
H12 H 0.145430 0.586553 0.403596 0.073 Uiso 1 1 calc R U . . .
C02W C 0.29040(18) 0.2045(2) 0.3426(2) 0.0605(13) Uani 1 1 d D U . . .
C02X C 0.34938(18) 0.18416(15) 0.26154(16) 0.0410(9) Uani 1 1 d . U . . .
C02Y C 0.51154(16) -0.19564(15) 0.40265(17) 0.0374(8) Uani 1 1 d . . . . .
C02Z C 0.46949(16) 0.3888(2) 0.6531(2) 0.0549(12) Uani 1 1 d . . . . .
H13 H 0.484086 0.424132 0.664353 0.082 Uiso 1 1 calc R U . . .
HF H 0.492101 0.373951 0.622066 0.082 Uiso 1 1 calc R U . . .
HG H 0.470611 0.364317 0.686038 0.082 Uiso 1 1 calc R U . . .
C030 C 0.61765(18) 0.18485(18) 0.3661(2) 0.0526(11) Uani 1 1 d . . . . .
H03A H 0.628012 0.178166 0.326138 0.079 Uiso 1 1 calc R U . . .
H03B H 0.650845 0.183781 0.390152 0.079 Uiso 1 1 calc R U . . .
H03C H 0.600192 0.220412 0.369208 0.079 Uiso 1 1 calc R U . . .
C031 C 0.27596(19) 0.73755(18) 0.7708(2) 0.0558(12) Uani 1 1 d . . . . .
H03Y H 0.272940 0.764467 0.740215 0.084 Uiso 1 1 calc R U . . .
HH H 0.296947 0.752767 0.802829 0.084 Uiso 1 1 calc R U . . .
HI H 0.238842 0.727429 0.783854 0.084 Uiso 1 1 calc R U . . .
C032 C 0.30550(18) 0.68819(16) 0.74829(16) 0.0415(9) Uani 1 1 d . . . . .
H03Z H 0.303529 0.659517 0.777717 0.050 Uiso 1 1 calc R U . . .
HJ H 0.285476 0.675020 0.714066 0.050 Uiso 1 1 calc R U . . .
C033 C 0.2784(2) 0.71398(19) 0.42749(18) 0.0526(11) Uani 1 1 d . . . . .
H03 H 0.296337 0.731685 0.460645 0.063 Uiso 1 1 calc R U . . .
HK H 0.261206 0.742592 0.403879 0.063 Uiso 1 1 calc R U . . .
C034 C 0.43595(17) 0.7215(2) 0.66308(19) 0.0514(11) Uani 1 1 d . . . . .
C13 C 0.35435(18) 0.09874(15) 0.4824(2) 0.0479(11) Uani 1 1 d D . . . .
C036 C 0.34277(19) 0.82047(14) 0.66502(19) 0.0452(10) Uani 1 1 d . . . . .
H14 H 0.357942 0.806550 0.700999 0.068 Uiso 1 1 calc R U . . .
HL H 0.314357 0.847582 0.673327 0.068 Uiso 1 1 calc R U . . .
HM H 0.372519 0.836997 0.642517 0.068 Uiso 1 1 calc R U . . .
C037 C 0.59231(19) -0.1922(2) 0.4641(2) 0.0602(13) Uani 1 1 d . . . . .
H037 H 0.627652 -0.205828 0.474573 0.072 Uiso 1 1 calc R U . . .
C038 C 0.5705(2) -0.14990(19) 0.4935(2) 0.0558(12) Uani 1 1 d . . . . .
H038 H 0.590585 -0.134704 0.524467 0.067 Uiso 1 1 calc R U . . .
C039 C 0.33226(16) -0.10364(17) 0.23811(19) 0.0450(10) Uani 1 1 d . . . . .
C03A C 0.42448(19) 0.4833(2) 0.8236(2) 0.0620(13) Uani 1 1 d . . . . .
H15 H 0.435872 0.496095 0.860031 0.074 Uiso 1 1 calc R U . . .
C03B C 0.2602(4) 0.0752(4) 0.5625(5) 0.032(2) Uani 0.673(18) 1 d D U P C 1
C03C C 0.40983(18) 0.49969(18) 0.7231(2) 0.0566(13) Uani 1 1 d D . . . .
C03D C 0.3020(2) 0.16749(18) 0.23220(19) 0.0551(12) Uani 1 1 d . U . . .
H03D H 0.305649 0.154934 0.193972 0.066 Uiso 1 1 calc R U . . .
C03E C 0.3034(5) 0.0570(4) 0.5999(5) 0.032(2) Uani 0.673(18) 1 d D U P C 1
C03F C 0.51072(19) 0.17801(19) 0.52873(18) 0.0505(11) Uani 1 1 d . . . . .
C03G C 0.4069(2) 0.1825(2) 0.23605(19) 0.0588(12) Uani 1 1 d . U . . .
H03E H 0.424090 0.218395 0.241131 0.071 Uiso 1 1 calc R U . . .
H03F H 0.429237 0.156280 0.258214 0.071 Uiso 1 1 calc R U . . .
C03H C 0.21502(18) 0.32733(18) 0.5846(3) 0.0654(16) Uani 1 1 d . U . . .
C03I C 0.57747(16) 0.14202(17) 0.38560(18) 0.0431(10) Uani 1 1 d . . . . .
H03G H 0.542675 0.145987 0.363625 0.052 Uiso 1 1 calc R U . . .
H03H H 0.593185 0.106165 0.376384 0.052 Uiso 1 1 calc R U . . .
C03J C 0.37742(19) 0.31041(15) 0.3196(2) 0.0491(10) Uani 1 1 d . . . . .
H03I H 0.376870 0.300141 0.279102 0.074 Uiso 1 1 calc R U . . .
H03J H 0.396299 0.345167 0.323887 0.074 Uiso 1 1 calc R U . . .
H03K H 0.339353 0.313506 0.333739 0.074 Uiso 1 1 calc R U . . .
C03K C 0.44994(17) 0.00203(19) 0.19915(17) 0.0468(10) Uani 1 1 d . . . . .
H03L H 0.419822 -0.021287 0.212478 0.070 Uiso 1 1 calc R U . . .
H03M H 0.457847 -0.005781 0.158862 0.070 Uiso 1 1 calc R U . . .
H03N H 0.438930 0.039900 0.203133 0.070 Uiso 1 1 calc R U . . .
C03L C 0.30446(18) 0.0037(2) 0.2159(2) 0.0589(13) Uani 1 1 d . . . . .
H03O H 0.294760 0.040061 0.207995 0.071 Uiso 1 1 calc R U . . .
C03M C 0.4258(2) 0.5165(2) 0.7773(2) 0.0667(15) Uani 1 1 d . . . . .
H17 H 0.438254 0.552522 0.782177 0.080 Uiso 1 1 calc R U . . .
C03N C 0.5424(2) 0.1461(2) 0.5652(2) 0.0599(13) Uani 1 1 d . . . . .
H03P H 0.535749 0.147137 0.605238 0.072 Uiso 1 1 calc R U . . .
C03O C 0.10691(19) 0.67850(19) 0.5984(2) 0.0564(12) Uani 1 1 d . . . . .
H18 H 0.075850 0.666464 0.574633 0.085 Uiso 1 1 calc R U . . .
HN H 0.116435 0.715783 0.588533 0.085 Uiso 1 1 calc R U . . .
HO H 0.096382 0.676593 0.638855 0.085 Uiso 1 1 calc R U . . .
C03P C 0.4755(7) 0.4896(5) 0.4521(8) 0.036(3) Uani 0.59(3) 1 d D U P A 1
C03Q C 0.34684(18) -0.16207(17) 0.2508(2) 0.0488(10) Uani 1 1 d . . . . .
H03Q H 0.315775 -0.178344 0.272367 0.059 Uiso 1 1 calc R U . . .
H03R H 0.379668 -0.162484 0.276133 0.059 Uiso 1 1 calc R U . . .
C03R C 0.4105(3) 0.1675(2) 0.1738(2) 0.0719(15) Uani 1 1 d . U . . .
H03S H 0.388167 0.192679 0.151163 0.108 Uiso 1 1 calc R U . . .
H03T H 0.396603 0.130740 0.168403 0.108 Uiso 1 1 calc R U . . .
H03U H 0.449194 0.169418 0.161241 0.108 Uiso 1 1 calc R U . . .
C03S C 0.31509(19) -0.0871(2) 0.1838(2) 0.0621(13) Uani 1 1 d . . . . .
H03V H 0.312755 -0.112963 0.153877 0.075 Uiso 1 1 calc R U . . .
C03T C 0.3015(2) -0.0344(2) 0.1728(2) 0.0690(15) Uani 1 1 d . . . . .
H03W H 0.290075 -0.024096 0.135478 0.083 Uiso 1 1 calc R U . . .
C03U C 0.2347(2) 0.3097(2) 0.6421(3) 0.0738(16) Uani 1 1 d . U . . .
H20 H 0.202396 0.295789 0.663566 0.089 Uiso 0.832(12) 1 calc R U P D 1
HP H 0.248202 0.342044 0.662733 0.089 Uiso 0.832(12) 1 calc R U P D 1
C03V C 0.2450(2) 0.1866(2) 0.3110(2) 0.0715(15) Uani 1 1 d . U . . .
H03X H 0.209281 0.186873 0.328050 0.086 Uiso 1 1 calc R U . . .
C03W C 0.3494(2) 0.32477(19) 0.8087(2) 0.0580(12) Uani 1 1 d . . . . .
H21 H 0.337662 0.288084 0.798757 0.087 Uiso 1 1 calc R U . . .
HQ H 0.317589 0.345083 0.823333 0.087 Uiso 1 1 calc R U . . .
HR H 0.378244 0.323152 0.838084 0.087 Uiso 1 1 calc R U . . .
C03X C 0.3228(2) 0.6860(2) 0.3921(2) 0.0652(14) Uani 1 1 d . . . . .
H22 H 0.305587 0.668438 0.358962 0.098 Uiso 1 1 calc R U . . .
HS H 0.341454 0.658758 0.415621 0.098 Uiso 1 1 calc R U . . .
HT H 0.349868 0.712631 0.378894 0.098 Uiso 1 1 calc R U . . .
C03Y C 0.2285(2) 0.3788(2) 0.4968(3) 0.0726(14) Uani 1 1 d . U . . .
H23 H 0.250252 0.401994 0.473532 0.087 Uiso 0.049(10) 1 calc R U P E 2
C03Z C 0.45217(18) 0.7416(3) 0.6041(2) 0.0669(15) Uani 1 1 d . . . . .
H24 H 0.421914 0.732453 0.577230 0.080 Uiso 1 1 calc R U . . .
HU H 0.454725 0.781430 0.605652 0.080 Uiso 1 1 calc R U . . .
C040 C 0.5004(8) 0.6390(5) 0.4365(8) 0.046(4) Uani 0.59(3) 1 d D U P A 1
H25 H 0.468722 0.661435 0.425483 0.070 Uiso 0.59(3) 1 calc R U P A 1
HV H 0.530510 0.644068 0.409014 0.070 Uiso 0.59(3) 1 calc R U P A 1
HW H 0.512993 0.649433 0.474817 0.070 Uiso 0.59(3) 1 calc R U P A 1
C041 C 0.1453(2) 0.3259(3) 0.5132(4) 0.090(2) Uani 1 1 d . U . . .
H041 H 0.110151 0.313483 0.500643 0.108 Uiso 1 1 calc R U . . .
C042 C 0.2631(4) -0.0704(3) 0.5251(4) 0.044(2) Uani 0.673(18) 1 d D U P C 1
H04A H 0.256168 -0.069592 0.483780 0.066 Uiso 0.673(18) 1 calc R U P C 1
H04B H 0.230701 -0.085342 0.544757 0.066 Uiso 0.673(18) 1 calc R U P C 1
H04C H 0.295473 -0.093099 0.532950 0.066 Uiso 0.673(18) 1 calc R U P C 1
C043 C 0.3590(2) -0.1978(2) 0.1993(2) 0.0687(14) Uani 1 1 d . . . . .
H04D H 0.325818 -0.200656 0.175375 0.103 Uiso 1 1 calc R U . . .
H04E H 0.369868 -0.233859 0.212473 0.103 Uiso 1 1 calc R U . . .
H04F H 0.389239 -0.182040 0.176867 0.103 Uiso 1 1 calc R U . . .
C044 C 0.4234(10) 0.5878(9) 0.3446(7) 0.066(5) Uani 0.59(3) 1 d D U P A 1
H26 H 0.386876 0.573013 0.335270 0.098 Uiso 0.59(3) 1 calc R U P A 1
HX H 0.448107 0.583534 0.311621 0.098 Uiso 0.59(3) 1 calc R U P A 1
HY H 0.419799 0.626235 0.353838 0.098 Uiso 0.59(3) 1 calc R U P A 1
C045 C 0.4642(2) 0.2129(3) 0.5518(2) 0.0785(18) Uani 1 1 d . . . . .
H04G H 0.471042 0.250268 0.538589 0.094 Uiso 1 1 calc R U . . .
H04H H 0.429478 0.200704 0.533416 0.094 Uiso 1 1 calc R U . . .
C046 C 0.5097(2) -0.25301(19) 0.3101(2) 0.0634(13) Uani 1 1 d . . . . .
H04I H 0.483924 -0.265527 0.280531 0.095 Uiso 1 1 calc R U . . .
H04J H 0.528326 -0.284105 0.327384 0.095 Uiso 1 1 calc R U . . .
H04K H 0.537336 -0.229107 0.292744 0.095 Uiso 1 1 calc R U . . .
C047 C 0.5476(6) 0.5406(8) 0.5161(7) 0.052(4) Uani 0.59(3) 1 d D U P A 1
H27 H 0.545034 0.575869 0.534775 0.079 Uiso 0.59(3) 1 calc R U P A 1
HZ H 0.584229 0.536466 0.498697 0.079 Uiso 0.59(3) 1 calc R U P A 1
H35 H 0.541868 0.512041 0.544538 0.079 Uiso 0.59(3) 1 calc R U P A 1
C048 C 0.1755(3) 0.3600(2) 0.4779(3) 0.093(2) Uani 1 1 d . U . . .
H048 H 0.161167 0.370712 0.441737 0.112 Uiso 1 1 calc R U . . .
C049 C 0.4615(2) 0.6924(3) 0.7580(2) 0.0805(18) Uani 1 1 d . . . . .
H049 H 0.489531 0.685121 0.785499 0.097 Uiso 1 1 calc R U . . .
C04A C 0.3506(7) -0.0352(5) 0.6209(7) 0.053(3) Uani 0.673(18) 1 d D U P C 1
H04L H 0.361446 -0.064659 0.595254 0.080 Uiso 0.673(18) 1 calc R U P C 1
H04M H 0.332500 -0.050151 0.654904 0.080 Uiso 0.673(18) 1 calc R U P C 1
H04N H 0.383529 -0.014866 0.632394 0.080 Uiso 0.673(18) 1 calc R U P C 1
C04B C 0.4760(2) 0.7096(3) 0.7042(2) 0.0801(18) Uani 1 1 d . . . . .
H28 H 0.514055 0.713389 0.694754 0.096 Uiso 1 1 calc R U . . .
C04C C 0.4545(3) 0.2150(3) 0.6126(2) 0.091(2) Uani 1 1 d . . . . .
H04O H 0.425429 0.241582 0.620692 0.137 Uiso 1 1 calc R U . . .
H04P H 0.488638 0.225567 0.632189 0.137 Uiso 1 1 calc R U . . .
H04Q H 0.442648 0.179449 0.626118 0.137 Uiso 1 1 calc R U . . .
C04D C 0.4929(2) -0.0829(2) 0.5119(2) 0.0651(13) Uani 1 1 d D . . . .
H04R H 0.486378 -0.052955 0.484726 0.078 Uiso 0.720(11) 1 calc R U P F 1
H04S H 0.456065 -0.095507 0.524860 0.078 Uiso 0.720(11) 1 calc R U P F 1
H04T H 0.491251 -0.047259 0.497113 0.078 Uiso 0.280(11) 1 calc R U P F 2
C04E C 0.1640(2) 0.3102(3) 0.5639(4) 0.090(2) Uani 1 1 d . U . . .
H29 H 0.142077 0.286666 0.586586 0.109 Uiso 1 1 calc R U . . .
C04F C 0.5048(3) 0.7205(3) 0.5800(3) 0.0859(18) Uani 1 1 d . . . . .
H30 H 0.511750 0.737353 0.542718 0.129 Uiso 1 1 calc R U . . .
H36 H 0.502107 0.681332 0.575268 0.129 Uiso 1 1 calc R U . . .
H37 H 0.535391 0.729003 0.606079 0.129 Uiso 1 1 calc R U . . .
C04I C 0.4214(6) 0.5266(5) 0.6616(6) 0.046(3) Uani 0.464(19) 1 d D . P G 1
H31 H 0.442195 0.500796 0.637552 0.056 Uiso 0.464(19) 1 calc R U P G 1
H38 H 0.385542 0.533916 0.642531 0.056 Uiso 0.464(19) 1 calc R U P G 1
C04J C 0.2805(3) 0.2667(2) 0.6445(3) 0.072(2) Uani 0.832(12) 1 d . U P D 1
H32 H 0.269530 0.235509 0.621373 0.108 Uiso 0.832(12) 1 calc R U P D 1
H39 H 0.286115 0.255367 0.684244 0.108 Uiso 0.832(12) 1 calc R U P D 1
H40 H 0.314996 0.281857 0.629386 0.108 Uiso 0.832(12) 1 calc R U P D 1
C04K C 0.3331(5) 0.0885(5) 0.6451(5) 0.059(3) Uani 0.673(18) 1 d D U P C 1
H04U H 0.371401 0.075710 0.647957 0.089 Uiso 0.673(18) 1 calc R U P C 1
H04V H 0.314445 0.083462 0.681959 0.089 Uiso 0.673(18) 1 calc R U P C 1
H04W H 0.332939 0.126831 0.634965 0.089 Uiso 0.673(18) 1 calc R U P C 1
C04L C 0.1924(3) 0.0305(5) 0.4894(4) 0.055(2) Uani 0.673(18) 1 d D U P C 1
H04X H 0.189975 0.065711 0.470380 0.082 Uiso 0.673(18) 1 calc R U P C 1
H04Y H 0.158162 0.023791 0.510770 0.082 Uiso 0.673(18) 1 calc R U P C 1
H41 H 0.197430 0.002228 0.460577 0.082 Uiso 0.673(18) 1 calc R U P C 1
C04M C 0.2378(5) 0.1314(3) 0.5604(4) 0.057(2) Uani 0.673(18) 1 d D U P C 1
H04Z H 0.268451 0.157269 0.561544 0.085 Uiso 0.673(18) 1 calc R U P C 1
H42 H 0.213432 0.137434 0.593370 0.085 Uiso 0.673(18) 1 calc R U P C 1
H43 H 0.216672 0.136445 0.524973 0.085 Uiso 0.673(18) 1 calc R U P C 1
C04N C 0.4860(8) 0.4335(5) 0.4765(10) 0.065(5) Uani 0.59(3) 1 d D U P A 1
H33 H 0.491999 0.436102 0.517857 0.098 Uiso 0.59(3) 1 calc R U P A 1
H44 H 0.518885 0.417884 0.458321 0.098 Uiso 0.59(3) 1 calc R U P A 1
H45 H 0.453882 0.410415 0.468915 0.098 Uiso 0.59(3) 1 calc R U P A 1
C04O C 0.2825(3) 0.2371(6) 0.3963(5) 0.054(3) Uani 0.61(2) 1 d D U P H 1
H04 H 0.315778 0.233316 0.420740 0.065 Uiso 0.61(2) 1 calc R U P H 1
H46 H 0.278630 0.275633 0.386040 0.065 Uiso 0.61(2) 1 calc R U P H 1
C04P C 0.5209(3) -0.0602(3) 0.5616(3) 0.069(3) Uani 0.720(11) 1 d D . P F 1
H1 H 0.498327 -0.031150 0.577837 0.104 Uiso 0.720(11) 1 calc R U P F 1
H47 H 0.556975 -0.045776 0.550014 0.104 Uiso 0.720(11) 1 calc R U P F 1
H48 H 0.526292 -0.088460 0.590439 0.104 Uiso 0.720(11) 1 calc R U P F 1
C04Q C 0.4535(6) 0.5784(5) 0.6659(6) 0.053(3) Uani 0.464(19) 1 d D . P G 1
H34 H 0.455072 0.595659 0.628221 0.079 Uiso 0.464(19) 1 calc R U P G 1
H49 H 0.491221 0.570560 0.679064 0.079 Uiso 0.464(19) 1 calc R U P G 1
H50 H 0.435326 0.602561 0.693184 0.079 Uiso 0.464(19) 1 calc R U P G 1
C04S C 0.2334(6) 0.2197(14) 0.4287(7) 0.085(5) Uani 0.55(4) 1 d . U P H 1
H2 H 0.199860 0.230799 0.408211 0.128 Uiso 0.55(4) 1 calc R U P H 1
H51 H 0.233860 0.236409 0.466688 0.128 Uiso 0.55(4) 1 calc R U P H 1
H52 H 0.233737 0.180352 0.432712 0.128 Uiso 0.55(4) 1 calc R U P H 1
C39 C 0.4095(7) 0.4630(8) 0.3689(9) 0.077(5) Uani 0.59(3) 1 d D U P A 1
H39A H 0.395454 0.433865 0.393273 0.116 Uiso 0.59(3) 1 calc R U P A 1
H39B H 0.434031 0.447782 0.339588 0.116 Uiso 0.59(3) 1 calc R U P A 1
H39C H 0.378414 0.481361 0.350360 0.116 Uiso 0.59(3) 1 calc R U P A 1
C21 C 0.4488(10) 0.4935(7) 0.4205(11) 0.043(4) Uani 0.41(3) 1 d D U P A 2
C1A C 0.4200(10) 0.4459(9) 0.3942(13) 0.074(6) Uani 0.41(3) 1 d D U P A 2
H1AA H 0.408735 0.420780 0.424423 0.111 Uiso 0.41(3) 1 calc R U P A 2
H1AB H 0.445157 0.427653 0.367682 0.111 Uiso 0.41(3) 1 calc R U P A 2
H1AC H 0.387120 0.458322 0.373383 0.111 Uiso 0.41(3) 1 calc R U P A 2
C22 C 0.4982(9) 0.4427(8) 0.5037(11) 0.057(5) Uani 0.41(3) 1 d D U P A 2
H22A H 0.508836 0.453828 0.542342 0.086 Uiso 0.41(3) 1 calc R U P A 2
H22B H 0.528949 0.423245 0.485724 0.086 Uiso 0.41(3) 1 calc R U P A 2
H22C H 0.465751 0.418952 0.505764 0.086 Uiso 0.41(3) 1 calc R U P A 2
C23 C 0.4842(9) 0.4919(7) 0.4684(10) 0.032(4) Uani 0.41(3) 1 d D U P A 2
C0 C 0.5051(10) 0.5435(8) 0.4792(11) 0.031(4) Uani 0.41(3) 1 d D U P A 2
C24 C 0.4859(12) 0.5768(9) 0.4333(12) 0.030(5) Uani 0.41(3) 1 d D U P A 2
C25 C 0.5459(9) 0.5598(10) 0.5250(12) 0.051(5) Uani 0.41(3) 1 d D U P A 2
H25A H 0.537308 0.596373 0.538288 0.076 Uiso 0.41(3) 1 calc R U P A 2
H25B H 0.583530 0.559110 0.509222 0.076 Uiso 0.41(3) 1 calc R U P A 2
H25C H 0.543464 0.534604 0.557171 0.076 Uiso 0.41(3) 1 calc R U P A 2
C26 C 0.5001(12) 0.6352(9) 0.4275(15) 0.070(9) Uani 0.41(3) 1 d D U P A 2
H26A H 0.471960 0.653283 0.404220 0.106 Uiso 0.41(3) 1 calc R U P A 2
H26B H 0.536358 0.638820 0.409043 0.106 Uiso 0.41(3) 1 calc R U P A 2
H26C H 0.501407 0.651875 0.465552 0.106 Uiso 0.41(3) 1 calc R U P A 2
C27 C 0.4497(12) 0.5463(10) 0.3966(9) 0.038(4) Uani 0.41(3) 1 d D U P A 2
C28 C 0.4223(17) 0.5677(13) 0.3436(10) 0.074(7) Uani 0.41(3) 1 d D U P A 2
H28A H 0.389220 0.546216 0.335173 0.112 Uiso 0.41(3) 1 calc R U P A 2
H28B H 0.448102 0.565460 0.311327 0.112 Uiso 0.41(3) 1 calc R U P A 2
H28C H 0.411613 0.605420 0.349678 0.112 Uiso 0.41(3) 1 calc R U P A 2
C04T C 0.2391(7) 0.2518(14) 0.4224(10) 0.070(7) Uani 0.45(4) 1 d . . P H 2
H3 H 0.206465 0.245485 0.398478 0.105 Uiso 0.45(4) 1 calc R U P H 2
H53 H 0.255206 0.287011 0.413014 0.105 Uiso 0.45(4) 1 calc R U P H 2
H54 H 0.228350 0.251261 0.462829 0.105 Uiso 0.45(4) 1 calc R U P H 2
C29 C 0.2823(4) 0.2072(7) 0.4112(5) 0.037(4) Uani 0.39(2) 1 d D . P H 2
H29A H 0.268901 0.172102 0.426015 0.044 Uiso 0.39(2) 1 calc R U P H 2
H29B H 0.317757 0.216018 0.430286 0.044 Uiso 0.39(2) 1 calc R U P H 2
C32 C 0.4631(3) 0.5500(6) 0.6525(4) 0.047(3) Uani 0.536(19) 1 d D . P G 2
H32A H 0.462770 0.580208 0.625436 0.070 Uiso 0.536(19) 1 calc R U P G 2
H32B H 0.471946 0.516579 0.632118 0.070 Uiso 0.536(19) 1 calc R U P G 2
H32C H 0.491069 0.556615 0.682077 0.070 Uiso 0.536(19) 1 calc R U P G 2
C33 C 0.4059(3) 0.5448(4) 0.6806(4) 0.033(2) Uani 0.536(19) 1 d D . P G 2
H33A H 0.395738 0.578884 0.700060 0.039 Uiso 0.536(19) 1 calc R U P G 2
H33B H 0.377428 0.536633 0.651406 0.039 Uiso 0.536(19) 1 calc R U P G 2
C31 C 0.2363(4) 0.4602(3) 0.4296(3) 0.112(2) Uani 0.951(10) 1 d . U P E 1
H31A H 0.261625 0.476519 0.401806 0.168 Uiso 0.951(10) 1 calc R U P E 1
H31B H 0.226025 0.487064 0.458471 0.168 Uiso 0.951(10) 1 calc R U P E 1
H31C H 0.202942 0.447532 0.409865 0.168 Uiso 0.951(10) 1 calc R U P E 1
C30 C 0.2639(3) 0.4141(2) 0.4578(3) 0.0809(16) Uani 0.951(10) 1 d . U P E 1
H30A H 0.295132 0.428302 0.480714 0.097 Uiso 0.951(10) 1 calc R U P E 1
H30B H 0.279869 0.390770 0.427605 0.097 Uiso 0.951(10) 1 calc R U P E 1
O01E O 0.3636(12) 0.1352(5) 0.4462(13) 0.045(5) Uani 0.46(6) 1 d D . P B 2
C35 C 0.1963(7) 0.0647(13) 0.5005(11) 0.084(8) Uani 0.327(18) 1 d D U P C 2
H35A H 0.196519 0.103711 0.493915 0.126 Uiso 0.327(18) 1 calc R U P C 2
H35B H 0.161540 0.054348 0.519232 0.126 Uiso 0.327(18) 1 calc R U P C 2
H35C H 0.199530 0.045769 0.463867 0.126 Uiso 0.327(18) 1 calc R U P C 2
C36 C 0.2680(13) 0.1435(7) 0.5811(11) 0.077(8) Uani 0.327(18) 1 d D U P C 2
H36A H 0.303115 0.161242 0.590473 0.116 Uiso 0.327(18) 1 calc R U P C 2
H36B H 0.241273 0.149893 0.611888 0.116 Uiso 0.327(18) 1 calc R U P C 2
H36C H 0.253504 0.158382 0.545184 0.116 Uiso 0.327(18) 1 calc R U P C 2
C37 C 0.2774(11) 0.0838(8) 0.5743(11) 0.046(6) Uani 0.327(18) 1 d D U P C 2
C38 C 0.3184(11) 0.0514(9) 0.6026(10) 0.048(6) Uani 0.327(18) 1 d D U P C 2
C1B C 0.3583(14) 0.0720(13) 0.6470(10) 0.091(9) Uani 0.327(18) 1 d D U P C 2
H1BA H 0.387301 0.045059 0.653513 0.137 Uiso 0.327(18) 1 calc R U P C 2
H1BB H 0.338444 0.078754 0.682871 0.137 Uiso 0.327(18) 1 calc R U P C 2
H1BC H 0.375161 0.105667 0.633529 0.137 Uiso 0.327(18) 1 calc R U P C 2
C1C C 0.3109(14) -0.0021(8) 0.5847(14) 0.038(7) Uani 0.327(18) 1 d D U P C 2
C1D C 0.3427(17) -0.0497(10) 0.6079(16) 0.069(9) Uani 0.327(18) 1 d D U P C 2
H1DA H 0.343170 -0.078629 0.579378 0.104 Uiso 0.327(18) 1 calc R U P C 2
H1DB H 0.324922 -0.062632 0.642991 0.104 Uiso 0.327(18) 1 calc R U P C 2
H1DC H 0.380807 -0.038617 0.616460 0.104 Uiso 0.327(18) 1 calc R U P C 2
C1E C 0.2653(11) -0.0043(9) 0.5450(14) 0.034(5) Uani 0.327(18) 1 d D U P C 2
C1F C 0.2434(10) -0.0519(10) 0.5136(9) 0.065(6) Uani 0.327(18) 1 d D U P C 2
H1FA H 0.227849 -0.040142 0.476951 0.097 Uiso 0.327(18) 1 calc R U P C 2
H1FB H 0.214476 -0.069248 0.536500 0.097 Uiso 0.327(18) 1 calc R U P C 2
H1FC H 0.273509 -0.077586 0.506698 0.097 Uiso 0.327(18) 1 calc R U P C 2
C1G C 0.2449(8) 0.0494(10) 0.5389(11) 0.043(6) Uani 0.327(18) 1 d D U P C 2
C34 C 0.4722(8) -0.0953(8) 0.5635(7) 0.060(6) Uani 0.280(11) 1 d D . P F 2
H34A H 0.466624 -0.062151 0.585586 0.090 Uiso 0.280(11) 1 calc R U P F 2
H34B H 0.498255 -0.118854 0.583790 0.090 Uiso 0.280(11) 1 calc R U P F 2
H34C H 0.436772 -0.113967 0.558812 0.090 Uiso 0.280(11) 1 calc R U P F 2

loop_
_atom_site_aniso_label
_atom_site_aniso_U_11
_atom_site_aniso_U_22
_atom_site_aniso_U_33
_atom_site_aniso_U_23
_atom_site_aniso_U_13
_atom_site_aniso_U_12
Fe3 0.0191(2) 0.0233(2) 0.0229(2) 0.0006(2) 0.0021(2) 0.0002(2)
Fe4 0.0283(3) 0.0251(2) 0.0246(3) 0.0032(2) 0.0087(2) 0.0034(2)
Fe1 0.0225(2) 0.0238(2) 0.0267(3) 0.0010(2) -0.0006(2) -0.0015(2)
Fe2 0.0225(2) 0.0263(2) 0.0306(3) -0.0010(2) 0.0033(2) 0.0045(2)
Mg2 0.0242(5) 0.0216(5) 0.0226(5) -0.0005(4) -0.0007(4) 0.0025(4)
Mg3 0.0212(5) 0.0218(5) 0.0279(5) 0.0007(4) 0.0032(4) 0.0009(4)
Mg1 0.0209(5) 0.0266(5) 0.0323(6) 0.0029(5) -0.0034(5) -0.0003(4)
Mg4 0.0330(6) 0.0198(5) 0.0311(6) 0.0012(5) 0.0062(5) -0.0015(5)
O7 0.0252(11) 0.0250(11) 0.0370(13) -0.0055(10) 0.0001(10) 0.0024(10)
O4 0.0370(14) 0.0301(12) 0.0379(14) 0.0042(11) 0.0085(12) 0.0011(11)
O2 0.0348(12) 0.0238(11) 0.0321(13) 0.0025(10) 0.0019(11) -0.0052(10)
O3 0.0496(16) 0.0290(12) 0.0541(18) -0.0024(12) 0.0242(14) 0.0074(12)
O6 0.0477(15) 0.0272(12) 0.0439(16) -0.0026(12) 0.0246(13) 0.0027(11)
N3 0.0273(14) 0.0255(13) 0.0231(13) 0.0026(11) -0.0034(11) -0.0014(11)
O5 0.0491(17) 0.0596(18) 0.0389(16) 0.0058(14) -0.0180(14) -0.0001(14)
N6 0.0247(14) 0.0282(14) 0.0400(17) 0.0017(13) -0.0008(12) -0.0019(12)
O1 0.0404(15) 0.0642(18) 0.0403(16) -0.0151(14) -0.0143(13) 0.0040(14)
N7 0.0384(16) 0.0269(13) 0.0242(14) -0.0002(12) -0.0020(12) 0.0008(13)
N4 0.0268(14) 0.0292(13) 0.0206(13) 0.0012(11) -0.0024(12) 0.0030(12)
N8 0.0301(15) 0.0244(13) 0.0341(16) -0.0015(12) -0.0028(12) -0.0017(12)
N5 0.0282(14) 0.0231(13) 0.0334(15) 0.0031(12) 0.0073(12) 0.0040(11)
N2 0.0254(14) 0.0302(14) 0.0425(17) -0.0024(13) -0.0044(13) 0.0002(12)
C12 0.0218(15) 0.0264(16) 0.0250(17) 0.0031(14) -0.0020(13) -0.0051(13)
N1 0.0230(13) 0.0423(16) 0.0384(16) 0.0107(15) -0.0060(13) -0.0019(13)
C20 0.0331(17) 0.0298(16) 0.0246(16) -0.0035(14) 0.0013(14) -0.0020(14)
C19 0.0383(19) 0.0214(15) 0.0269(17) 0.0005(13) 0.0010(15) -0.0043(14)
C8 0.0413(19) 0.0212(15) 0.0231(16) 0.0006(13) 0.0039(15) -0.0042(14)
C00S 0.0370(18) 0.0299(16) 0.0223(16) 0.0047(14) 0.0012(14) -0.0060(14)
C00T 0.0224(15) 0.0337(17) 0.0326(18) 0.0011(15) 0.0102(14) 0.0021(14)
C00U 0.0333(18) 0.0304(17) 0.0332(19) 0.0080(15) 0.0015(15) -0.0028(15)
C18 0.0358(18) 0.0241(15) 0.0293(17) -0.0012(14) 0.0012(15) 0.0035(14)
C4 0.0303(17) 0.0236(15) 0.0335(19) -0.0020(15) -0.0022(15) 0.0078(14)
C00X 0.0281(17) 0.0345(17) 0.0259(17) 0.0026(15) 0.0091(14) 0.0019(14)
C15 0.0245(17) 0.0262(16) 0.055(2) 0.0006(17) 0.0061(16) -0.0020(14)
C00Z 0.0373(19) 0.0331(18) 0.0319(19) -0.0003(16) -0.0040(15) 0.0033(15)
C010 0.0296(19) 0.0359(19) 0.073(3) -0.004(2) -0.007(2) 0.0006(16)
C011 0.0222(17) 0.049(2) 0.063(3) 0.008(2) -0.0127(18) -0.0006(16)
C012 0.0221(16) 0.042(2) 0.050(2) 0.0063(18) -0.0090(16) -0.0047(15)
C013 0.0345(18) 0.0331(17) 0.0330(19) -0.0073(16) 0.0110(15) -0.0025(15)
C014 0.036(7) 0.031(6) 0.026(5) 0.000(5) 0.007(5) 0.007(5)
C6 0.0243(17) 0.050(2) 0.049(2) 0.009(2) 0.0042(17) 0.0079(17)
C016 0.040(5) 0.037(5) 0.030(5) -0.004(4) 0.008(4) 0.015(5)
C017 0.0311(17) 0.0418(19) 0.0201(16) -0.0027(15) 0.0043(14) -0.0009(15)
C018 0.050(2) 0.043(2) 0.0230(17) 0.0002(16) -0.0067(16) 0.0022(18)
C019 0.020(5) 0.046(6) 0.032(6) 0.003(5) 0.004(4) 0.011(4)
C01A 0.0297(17) 0.0335(17) 0.0344(19) -0.0009(16) 0.0113(15) 0.0057(14)
C10 0.0266(16) 0.0319(16) 0.0237(16) 0.0078(14) 0.0055(14) 0.0062(14)
C1 0.0239(16) 0.0370(18) 0.040(2) -0.0032(17) 0.0012(16) 0.0034(15)
O8 0.059(8) 0.030(3) 0.047(6) -0.003(3) 0.026(6) -0.014(4)
C01E 0.0291(17) 0.0333(17) 0.0284(18) 0.0008(15) -0.0079(15) 0.0039(14)
C01F 0.043(2) 0.0339(18) 0.052(2) 0.0147(18) -0.0055(19) 0.0001(17)
C3 0.0288(17) 0.0300(17) 0.0375(19) 0.0036(16) 0.0107(16) -0.0018(14)
C7 0.0334(19) 0.0322(17) 0.043(2) 0.0063(17) 0.0040(17) 0.0052(15)
C01I 0.0272(17) 0.0295(16) 0.038(2) 0.0036(15) 0.0056(15) -0.0054(14)
C01J 0.040(5) 0.038(6) 0.021(4) 0.009(4) 0.008(4) -0.002(5)
C01K 0.0274(17) 0.0407(19) 0.046(2) 0.0125(18) -0.0102(17) 0.0003(16)
C01L 0.050(2) 0.043(2) 0.0314(19) 0.0060(17) -0.0052(18) -0.0113(18)
C01M 0.039(6) 0.030(4) 0.034(4) 0.004(4) 0.020(4) -0.003(4)
C01N 0.0338(18) 0.0344(17) 0.0260(17) -0.0022(14) -0.0080(14) -0.0037(15)
C01O 0.0340(18) 0.0282(16) 0.0244(16) 0.0002(14) 0.0075(14) -0.0003(14)
C01P 0.0340(19) 0.0327(18) 0.061(3) 0.0035(19) -0.0013(18) -0.0081(16)
C01Q 0.0303(19) 0.0339(18) 0.071(3) 0.013(2) -0.017(2) -0.0041(15)
C01R 0.0327(18) 0.0329(18) 0.037(2) 0.0118(16) 0.0073(16) 0.0040(15)
C01S 0.0301(18) 0.0272(16) 0.051(2) -0.0058(17) -0.0008(17) -0.0078(15)
C14 0.0376(18) 0.0234(15) 0.0325(19) 0.0084(15) 0.0093(16) -0.0045(14)
C01U 0.0365(19) 0.0282(16) 0.041(2) -0.0037(16) -0.0088(17) -0.0010(15)
C9 0.042(2) 0.0218(15) 0.0270(17) 0.0031(14) 0.0047(15) 0.0063(15)
C01W 0.044(2) 0.039(2) 0.039(2) 0.0115(17) 0.0141(18) 0.0024(17)
C01X 0.0374(19) 0.0373(19) 0.044(2) 0.0134(17) -0.0034(17) 0.0080(16)
C01Y 0.040(2) 0.051(2) 0.051(2) -0.003(2) 0.003(2) 0.0116(19)
C17 0.0370(19) 0.0248(16) 0.039(2) 0.0028(15) 0.0112(16) -0.0006(15)
C020 0.0276(18) 0.066(3) 0.048(2) 0.025(2) -0.0037(18) -0.0035(19)
C021 0.0273(17) 0.0304(16) 0.0325(18) 0.0030(15) 0.0078(15) 0.0002(14)
C11 0.0285(17) 0.0320(17) 0.035(2) 0.0012(15) 0.0023(16) -0.0031(15)
C023 0.050(2) 0.0292(17) 0.0236(17) -0.0010(15) -0.0071(16) -0.0008(16)
C024 0.0224(17) 0.052(2) 0.052(2) 0.003(2) 0.0064(17) -0.0010(17)
C2 0.0271(16) 0.0262(16) 0.0246(16) -0.0041(14) -0.0021(13) 0.0034(13)
C026 0.0259(17) 0.051(2) 0.042(2) 0.0075(19) -0.0152(16) 0.0004(16)
C027 0.050(3) 0.048(2) 0.072(3) 0.022(2) -0.015(2) 0.005(2)
C028 0.031(2) 0.037(2) 0.076(3) -0.022(2) -0.005(2) 0.0039(17)
C029 0.044(2) 0.043(2) 0.048(2) 0.015(2) 0.011(2) -0.0044(18)
C16 0.0292(18) 0.0290(17) 0.057(2) 0.0025(18) 0.0189(18) -0.0009(15)
C02B 0.048(2) 0.0334(19) 0.051(2) -0.0079(18) -0.0106(19) -0.0018(18)
C02C 0.0315(19) 0.045(2) 0.045(2) 0.0097(19) -0.0095(17) 0.0077(17)
C02D 0.079(3) 0.057(3) 0.033(2) -0.006(2) -0.018(2) -0.002(2)
C02E 0.042(2) 0.040(2) 0.059(3) 0.006(2) 0.013(2) 0.0172(18)
C02F 0.030(4) 0.034(5) 0.035(4) -0.008(4) 0.018(3) -0.001(4)
C02G 0.046(2) 0.0346(18) 0.0308(19) -0.0019(16) 0.0096(16) -0.0014(17)
C02H 0.055(2) 0.038(2) 0.048(2) 0.0048(19) 0.015(2) 0.0170(19)
C02I 0.053(2) 0.037(2) 0.059(3) -0.017(2) 0.012(2) -0.0077(19)
C02J 0.045(3) 0.064(3) 0.074(4) -0.008(3) -0.007(2) -0.011(2)
C02K 0.057(3) 0.062(3) 0.066(3) 0.003(3) -0.027(3) -0.015(2)
C02L 0.048(2) 0.042(2) 0.063(3) 0.014(2) 0.013(2) 0.0137(19)
C02M 0.041(2) 0.048(2) 0.069(3) 0.012(2) -0.024(2) -0.0100(19)
C02N 0.0247(19) 0.045(2) 0.089(4) 0.011(2) 0.004(2) -0.0045(17)
C02O 0.033(5) 0.041(6) 0.031(5) -0.017(4) 0.008(4) 0.004(4)
C02P 0.075(3) 0.062(3) 0.027(2) 0.003(2) -0.015(2) 0.006(2)
C02Q 0.0276(17) 0.0396(19) 0.046(2) 0.0022(17) 0.0034(16) 0.0014(16)
C02R 0.047(2) 0.045(2) 0.050(3) 0.011(2) -0.007(2) 0.0087(19)
C02S 0.044(2) 0.068(3) 0.046(2) 0.011(2) -0.018(2) 0.011(2)
C5 0.0245(17) 0.045(2) 0.046(2) 0.0119(18) -0.0041(16) 0.0019(16)
C02U 0.050(2) 0.042(2) 0.040(2) 0.0143(19) -0.0045(19) -0.0014(18)
C02V 0.070(3) 0.051(3) 0.060(3) -0.010(2) -0.035(3) -0.006(2)
C02W 0.038(2) 0.079(3) 0.065(3) -0.027(3) -0.004(2) -0.002(2)
C02X 0.054(2) 0.0374(19) 0.0311(19) 0.0061(16) -0.0085(18) 0.0000(18)
C02Y 0.0382(19) 0.0330(18) 0.041(2) 0.0119(17) 0.0103(17) 0.0078(16)
C02Z 0.0274(19) 0.070(3) 0.068(3) 0.005(3) -0.011(2) 0.0088(19)
C030 0.046(2) 0.055(3) 0.057(3) -0.007(2) 0.009(2) -0.006(2)
C031 0.055(3) 0.054(3) 0.058(3) 0.004(2) 0.015(2) 0.000(2)
C032 0.061(3) 0.043(2) 0.0203(17) -0.0004(16) 0.0028(17) -0.0150(19)
C033 0.069(3) 0.061(3) 0.028(2) -0.001(2) 0.008(2) -0.009(2)
C034 0.037(2) 0.080(3) 0.037(2) 0.001(2) -0.0114(19) -0.007(2)
C13 0.061(3) 0.0294(18) 0.053(3) -0.0038(19) 0.034(2) 0.0067(18)
C036 0.068(3) 0.0268(17) 0.041(2) -0.0009(17) -0.004(2) -0.0095(18)
C037 0.040(2) 0.065(3) 0.075(4) 0.028(3) -0.003(2) 0.005(2)
C038 0.058(3) 0.054(3) 0.056(3) 0.013(2) -0.014(2) -0.005(2)
C039 0.0327(19) 0.051(2) 0.051(2) -0.003(2) -0.0126(18) -0.0081(18)
C03A 0.052(3) 0.068(3) 0.066(3) -0.009(3) -0.035(3) 0.005(2)
C03B 0.030(5) 0.031(4) 0.033(5) -0.003(3) 0.012(4) 0.005(3)
C03C 0.048(2) 0.051(2) 0.071(3) 0.017(2) -0.035(2) -0.015(2)
C03D 0.079(3) 0.051(2) 0.036(2) 0.004(2) -0.019(2) -0.009(2)
C03E 0.040(5) 0.032(4) 0.025(4) -0.006(3) 0.013(3) 0.001(3)
C03F 0.054(2) 0.063(3) 0.035(2) 0.005(2) -0.0038(19) 0.022(2)
C03G 0.068(3) 0.077(3) 0.031(2) 0.001(2) 0.004(2) 0.003(3)
C03H 0.033(2) 0.047(2) 0.116(5) -0.047(3) 0.019(3) -0.0122(19)
C03I 0.0303(19) 0.051(2) 0.049(2) -0.0146(19) 0.0068(17) -0.0065(17)
C03J 0.066(3) 0.0286(17) 0.053(3) 0.0037(19) -0.018(2) 0.0059(18)
C03K 0.043(2) 0.068(3) 0.0294(19) 0.003(2) -0.0048(17) 0.001(2)
C03L 0.039(2) 0.067(3) 0.070(3) 0.015(3) -0.023(2) 0.005(2)
C03M 0.057(3) 0.056(3) 0.087(4) 0.008(3) -0.048(3) -0.010(2)
C03N 0.063(3) 0.076(3) 0.041(2) 0.017(2) -0.006(2) 0.017(3)
C03O 0.054(3) 0.059(3) 0.056(3) 0.015(2) 0.006(2) 0.005(2)
C03P 0.034(6) 0.030(4) 0.043(8) 0.001(4) 0.010(5) 0.009(4)
C03Q 0.043(2) 0.048(2) 0.056(3) -0.008(2) -0.006(2) -0.0110(19)
C03R 0.101(4) 0.082(4) 0.033(2) 0.007(2) 0.002(3) 0.013(3)
C03S 0.049(3) 0.079(3) 0.058(3) -0.002(3) -0.025(2) -0.006(2)
C03T 0.054(3) 0.088(4) 0.064(3) 0.015(3) -0.032(3) 0.005(3)
C03U 0.073(3) 0.049(3) 0.100(5) -0.013(3) 0.023(3) -0.026(3)
C03V 0.038(2) 0.107(4) 0.069(3) -0.019(3) -0.012(2) -0.010(3)
C03W 0.066(3) 0.052(2) 0.056(3) 0.022(2) -0.002(2) 0.013(2)
C03X 0.063(3) 0.095(4) 0.038(2) 0.004(3) 0.007(2) 0.006(3)
C03Y 0.083(3) 0.056(2) 0.079(3) -0.020(2) -0.043(2) 0.022(2)
C03Z 0.033(2) 0.117(4) 0.051(3) 0.011(3) 0.001(2) -0.021(3)
C040 0.069(9) 0.027(5) 0.043(5) 0.007(4) 0.039(6) -0.012(5)
C041 0.043(3) 0.073(4) 0.155(7) -0.067(5) -0.017(4) 0.008(3)
C042 0.059(5) 0.028(4) 0.045(5) 0.000(3) 0.010(4) -0.014(3)
C043 0.071(3) 0.072(3) 0.063(3) -0.020(3) -0.016(3) 0.002(3)
C044 0.066(7) 0.101(13) 0.029(5) -0.004(6) 0.003(5) 0.027(9)
C045 0.089(4) 0.116(5) 0.031(2) 0.000(3) 0.000(2) 0.053(4)
C046 0.081(3) 0.050(2) 0.059(3) -0.002(2) 0.015(3) 0.025(3)
C047 0.036(5) 0.080(10) 0.041(5) 0.002(7) -0.006(4) 0.013(6)
C048 0.080(4) 0.066(3) 0.133(6) -0.049(4) -0.055(4) 0.036(3)
C049 0.060(3) 0.135(5) 0.046(3) -0.003(3) -0.034(3) 0.016(3)
C04A 0.071(7) 0.042(5) 0.047(5) 0.017(5) 0.000(5) 0.011(5)
C04B 0.035(2) 0.148(6) 0.057(3) 0.002(4) -0.017(2) -0.002(3)
C04C 0.109(5) 0.108(5) 0.057(3) 0.005(3) 0.014(3) 0.045(4)
C04D 0.103(4) 0.058(3) 0.034(2) -0.002(2) -0.002(3) 0.004(3)
C04E 0.040(3) 0.078(4) 0.154(7) -0.065(4) 0.014(4) -0.013(3)
C04F 0.089(4) 0.095(4) 0.074(4) -0.009(4) 0.033(3) -0.004(4)
C04I 0.041(7) 0.034(6) 0.064(8) 0.006(6) -0.018(6) 0.001(5)
C04J 0.101(6) 0.048(3) 0.067(4) 0.006(3) 0.008(4) -0.012(3)
C04K 0.073(6) 0.064(6) 0.041(5) -0.024(4) 0.013(4) -0.014(5)
C04L 0.030(3) 0.079(6) 0.055(4) 0.002(5) 0.002(3) -0.001(4)
C04M 0.068(6) 0.042(4) 0.060(6) -0.003(4) 0.018(4) 0.019(4)
C04N 0.079(9) 0.029(5) 0.087(11) 0.015(6) 0.051(8) 0.020(5)
C04O 0.044(4) 0.058(7) 0.060(5) -0.014(5) 0.005(4) 0.004(4)
C04P 0.083(6) 0.083(5) 0.042(4) -0.014(4) -0.021(4) 0.003(4)
C04Q 0.060(7) 0.038(6) 0.060(7) -0.009(5) -0.010(6) -0.014(6)
C04S 0.073(8) 0.106(13) 0.077(8) -0.014(9) 0.025(6) -0.025(8)
C39 0.065(8) 0.096(10) 0.071(10) -0.048(8) 0.006(7) -0.026(7)
C21 0.040(8) 0.035(6) 0.053(10) -0.012(7) 0.004(7) 0.007(6)
C1A 0.068(10) 0.072(11) 0.083(14) -0.054(10) 0.004(10) 0.003(8)
C22 0.053(8) 0.039(7) 0.079(12) 0.011(8) 0.034(9) 0.020(6)
C23 0.025(6) 0.031(6) 0.041(9) 0.007(6) 0.013(6) 0.012(5)
C0 0.028(7) 0.032(6) 0.034(8) 0.007(6) 0.007(6) 0.000(5)
C24 0.023(7) 0.027(7) 0.040(9) -0.001(7) 0.019(6) 0.007(6)
C25 0.023(6) 0.060(11) 0.068(12) 0.002(9) -0.007(7) 0.007(7)
C26 0.057(12) 0.052(12) 0.102(18) -0.016(10) 0.026(11) 0.024(9)
C27 0.036(6) 0.051(10) 0.027(6) -0.006(7) 0.001(5) 0.024(8)
C28 0.092(13) 0.099(18) 0.032(8) -0.011(10) -0.009(8) 0.022(14)
C04T 0.029(6) 0.096(15) 0.084(11) -0.039(11) -0.004(6) 0.008(7)
C29 0.032(5) 0.034(8) 0.044(6) -0.004(5) 0.004(5) 0.003(5)
C32 0.037(5) 0.052(7) 0.051(6) 0.007(5) -0.001(4) 0.005(4)
C33 0.024(4) 0.025(4) 0.049(5) -0.009(4) -0.012(3) 0.005(3)
C31 0.148(5) 0.113(4) 0.074(4) 0.015(3) -0.001(4) 0.066(4)
C30 0.099(3) 0.068(3) 0.075(3) -0.009(2) -0.046(2) 0.024(2)
O01E 0.051(8) 0.026(3) 0.059(9) 0.004(5) 0.028(8) -0.001(4)
C35 0.028(8) 0.121(19) 0.103(17) 0.035(16) 0.017(9) 0.016(11)
C36 0.116(18) 0.050(10) 0.065(13) 0.013(9) 0.062(13) 0.029(11)
C37 0.054(13) 0.043(9) 0.042(11) 0.007(8) 0.029(9) 0.008(9)
C38 0.054(12) 0.059(11) 0.031(8) 0.022(8) 0.013(8) 0.010(8)
C1B 0.15(2) 0.100(19) 0.028(9) -0.015(11) 0.016(13) -0.030(17)
C1C 0.045(11) 0.024(9) 0.046(12) 0.004(9) 0.011(10) 0.009(9)
C1D 0.081(16) 0.049(13) 0.078(19) 0.033(13) 0.002(14) 0.005(13)
C1E 0.018(7) 0.039(10) 0.044(9) -0.001(8) 0.011(6) -0.003(8)
C1F 0.057(12) 0.076(14) 0.061(11) 0.025(10) 0.014(9) -0.020(10)
C1G 0.025(8) 0.051(14) 0.054(14) 0.028(10) 0.016(8) 0.015(10)
C34 0.062(11) 0.075(12) 0.044(10) -0.001(9) 0.013(8) 0.007(9)

loop_
_atom_type_symbol
_atom_type_description
_atom_type_scat_dispersion_real
_atom_type_scat_dispersion_imag
_atom_type_scat_source
C C 0.0181 0.0091 'International Tables Vol C Tables 4.2.6.8 and 6.1.1.4'
H H 0.0000 0.0000 'International Tables Vol C Tables 4.2.6.8 and 6.1.1.4'
Fe Fe -1.1336 3.1974 'International Tables Vol C Tables 4.2.6.8 and 6.1.1.4'
Mg Mg 0.1719 0.1771 'International Tables Vol C Tables 4.2.6.8 and 6.1.1.4'
N N 0.0311 0.0180 'International Tables Vol C Tables 4.2.6.8 and 6.1.1.4'
O O 0.0492 0.0322 'International Tables Vol C Tables 4.2.6.8 and 6.1.1.4'

loop_
_exptl_crystal_face_index_h
_exptl_crystal_face_index_k
_exptl_crystal_face_index_l
_exptl_crystal_face_perp_dist
1 0 2 0.0756
1 2 0 0.0880
-8 -5 -12 0.1244
1 11 -11 0.1088
15 -2 4 0.0267
-15 2 -5 0.0786
-7 -12 8 0.2247
13 -6 7 0.0531
15 -1 -4 0.0502
10 -11 4 0.0992
-10 5 10 0.1305
10 0 -12 0.0701
-4 16 -2 0.1057

loop_
_geom_angle_atom_site_label_1
_geom_angle_atom_site_label_2
_geom_angle_atom_site_label_3
_geom_angle
_geom_angle_site_symmetry_1
_geom_angle_site_symmetry_3
_geom_angle_publ_flag
C12 Fe3 Mg3 78.95(11) . . ?
C12 Fe3 C00T 129.74(14) . . ?
C12 Fe3 C00X 102.21(14) . . ?
C12 Fe3 C013 138.79(15) . . ?
C12 Fe3 C017 106.43(15) . . ?
C12 Fe3 C01A 168.37(15) . . ?
C12 Fe3 C11 94.41(16) . . ?
C00T Fe3 Mg3 151.14(10) . . ?
C00T Fe3 C00X 39.31(13) . . ?
C00T Fe3 C013 66.78(14) . . ?
C00X Fe3 Mg3 145.44(10) . . ?
C00X Fe3 C013 66.42(13) . . ?
C013 Fe3 Mg3 89.73(10) . . ?
C017 Fe3 Mg3 106.19(10) . . ?
C017 Fe3 C00T 66.44(14) . . ?
C017 Fe3 C00X 39.80(14) . . ?
C017 Fe3 C013 39.17(14) . . ?
C01A Fe3 Mg3 111.21(10) . . ?
C01A Fe3 C00T 39.93(13) . . ?
C01A Fe3 C00X 66.25(13) . . ?
C01A Fe3 C013 39.52(14) . . ?
C01A Fe3 C017 65.99(14) . . ?
C11 Fe3 Mg3 82.67(12) . . ?
C11 Fe3 C00T 96.19(15) . . ?
C11 Fe3 C00X 131.02(15) . . ?
C11 Fe3 C013 123.55(16) . . ?
C11 Fe3 C017 158.48(15) . . ?
C11 Fe3 C01A 92.58(16) . . ?
C01J Fe4 C02F 65.7(5) . . ?
C01M Fe4 C01J 39.8(3) . . ?
C01M Fe4 C02F 39.2(3) . . ?
C14 Fe4 C01J 110.3(4) . . ?
C14 Fe4 C01M 101.6(4) . . ?
C14 Fe4 C02F 126.6(3) . . ?
C14 Fe4 C03B 165.6(3) . . ?
C14 Fe4 C03E 143.9(3) . . ?
C14 Fe4 C37 173.9(7) . . ?
C14 Fe4 C38 134.1(7) . . ?
C14 Fe4 C1C 107.1(9) . . ?
C14 Fe4 C1E 109.2(8) . . ?
C14 Fe4 C1G 140.4(8) . . ?
C13 Fe4 C01J 148.7(3) . . ?
C13 Fe4 C01M 165.6(4) . . ?
C13 Fe4 C14 85.42(16) . . ?
C13 Fe4 C02F 126.9(3) . . ?
C13 Fe4 C03B 105.0(3) . . ?
C13 Fe4 C03E 114.7(3) . . ?
C13 Fe4 C37 99.2(6) . . ?
C13 Fe4 C38 114.9(7) . . ?
C13 Fe4 C1C 152.5(6) . . ?
C13 Fe4 C1E 157.1(7) . . ?
C13 Fe4 C1G 117.7(6) . . ?
C03B Fe4 C01J 65.6(5) . . ?
C03B Fe4 C01M 66.1(4) . . ?
C03B Fe4 C02F 39.1(3) . . ?
C03E Fe4 C01J 38.7(4) . . ?
C03E Fe4 C01M 66.3(4) . . ?
C03E Fe4 C02F 66.1(4) . . ?
C03E Fe4 C03B 39.8(3) . . ?
C37 Fe4 C38 40.3(6) . . ?
C1C Fe4 C37 67.1(10) . . ?
C1C Fe4 C38 39.5(7) . . ?
C1C Fe4 C1G 67.9(10) . . ?
C1E Fe4 C37 67.7(9) . . ?
C1E Fe4 C38 67.9(10) . . ?
C1E Fe4 C1C 40.9(7) . . ?
C1E Fe4 C1G 40.5(6) . . ?
C1G Fe4 C37 40.1(6) . . ?
C1G Fe4 C38 67.8(8) . . ?
C00S Fe1 Mg1 113.33(10) . . ?
C00S Fe1 C00U 39.52(13) . . ?
C00S Fe1 C01I 66.00(14) . . ?
C00S Fe1 C01O 39.81(14) . . ?
C00S Fe1 C021 66.22(14) . . ?
C00U Fe1 Mg1 96.71(10) . . ?
C1 Fe1 Mg1 77.31(12) . . ?
C1 Fe1 C00S 161.17(16) . . ?
C1 Fe1 C00U 126.81(16) . . ?
C1 Fe1 C01I 95.63(16) . . ?
C1 Fe1 C01O 130.28(15) . . ?
C1 Fe1 C021 97.24(15) . . ?
C01I Fe1 Mg1 114.95(10) . . ?
C01I Fe1 C00U 38.89(14) . . ?
C01I Fe1 C021 39.57(13) . . ?
C01O Fe1 Mg1 152.31(10) . . ?
C01O Fe1 C00U 66.11(13) . . ?
C01O Fe1 C01I 65.85(13) . . ?
C01O Fe1 C021 38.97(13) . . ?
C021 Fe1 Mg1 153.98(10) . . ?
C021 Fe1 C00U 65.91(14) . . ?
C2 Fe1 Mg1 77.08(11) . . ?
C2 Fe1 C00S 102.20(15) . . ?
C2 Fe1 C00U 135.50(15) . . ?
C2 Fe1 C1 95.23(17) . . ?
C2 Fe1 C01I 165.36(15) . . ?
C2 Fe1 C01O 99.58(14) . . ?
C2 Fe1 C021 128.93(14) . . ?
C4 Fe2 C014 171.6(5) . . ?
C4 Fe2 C016 143.7(4) . . ?
C4 Fe2 C019 131.4(4) . . ?
C4 Fe2 C02O 112.5(4) . . ?
C4 Fe2 C03P 106.6(4) . . ?
C4 Fe2 C21 107.7(6) . . ?
C4 Fe2 C23 105.2(5) . . ?
C4 Fe2 C0 131.0(6) . . ?
C4 Fe2 C24 169.4(7) . . ?
C4 Fe2 C27 139.4(6) . . ?
C014 Fe2 C016 39.8(4) . . ?
C014 Fe2 C019 40.2(4) . . ?
C014 Fe2 C02O 66.2(6) . . ?
C014 Fe2 C03P 66.9(6) . . ?
C016 Fe2 C02O 38.2(4) . . ?
C019 Fe2 C016 65.6(6) . . ?
C019 Fe2 C02O 65.2(5) . . ?
C3 Fe2 C4 84.81(16) . . ?
C3 Fe2 C014 100.2(6) . . ?
C3 Fe2 C016 113.6(5) . . ?
C3 Fe2 C019 123.2(5) . . ?
C3 Fe2 C02O 148.8(5) . . ?
C3 Fe2 C03P 162.2(5) . . ?
C3 Fe2 C21 160.9(7) . . ?
C3 Fe2 C23 152.4(7) . . ?
C3 Fe2 C0 116.3(7) . . ?
C3 Fe2 C24 103.9(8) . . ?
C3 Fe2 C27 122.1(7) . . ?
C03P Fe2 C016 65.0(6) . . ?
C03P Fe2 C019 39.2(4) . . ?
C03P Fe2 C02O 38.7(4) . . ?
C21 Fe2 C23 39.1(5) . . ?
C21 Fe2 C0 66.5(8) . . ?
C21 Fe2 C24 65.6(8) . . ?
C21 Fe2 C27 39.7(6) . . ?
C0 Fe2 C23 38.5(6) . . ?
C0 Fe2 C24 39.5(6) . . ?
C0 Fe2 C27 67.5(9) . . ?
C24 Fe2 C23 64.3(8) . . ?
C27 Fe2 C23 65.9(8) . . ?
C27 Fe2 C24 39.8(6) . . ?
O2 Mg2 N3 117.94(11) . . ?
O2 Mg2 N4 116.34(11) . . ?
O3 Mg2 O2 102.41(11) . . ?
O3 Mg2 N3 112.18(12) . . ?
O3 Mg2 N4 112.78(13) . . ?
N4 Mg2 N3 95.73(11) . . ?
Fe3 Mg3 C12 35.46(7) . . ?
O6 Mg3 Fe3 108.26(8) . . ?
O6 Mg3 N6 98.17(12) . . ?
O6 Mg3 N5 96.13(11) . . ?
O6 Mg3 C12 78.32(10) . . ?
N6 Mg3 Fe3 128.97(10) . . ?
N6 Mg3 N5 91.48(12) . . ?
N6 Mg3 C12 117.48(11) . . ?
N5 Mg3 Fe3 126.62(9) . . ?
N5 Mg3 C12 150.93(11) . . ?
Fe1 Mg1 C1 36.90(8) . . ?
Fe1 Mg1 C2 35.95(7) . . ?
O4 Mg1 Fe1 108.92(8) . . ?
O4 Mg1 N2 92.66(12) . . ?
O4 Mg1 N1 101.04(12) . . ?
O4 Mg1 C1 91.85(11) . . ?
O4 Mg1 C2 77.98(10) . . ?
N2 Mg1 Fe1 127.11(9) . . ?
N2 Mg1 N1 92.89(13) . . ?
N2 Mg1 C1 97.36(12) . . ?
N2 Mg1 C2 148.32(12) . . ?
N1 Mg1 Fe1 127.01(11) . . ?
N1 Mg1 C1 163.14(13) . . ?
N1 Mg1 C2 118.49(12) . . ?
C2 Mg1 C1 53.46(10) . . ?
O7 Mg4 N7 119.62(12) . . ?
O7 Mg4 N8 119.04(12) . . ?
N8 Mg4 N7 95.64(12) . . ?
O8 Mg4 O7 103.5(3) . . ?
O8 Mg4 N7 101.0(8) . . ?
O8 Mg4 N8 117.3(8) . . ?
O01E Mg4 O7 100.5(5) . . ?
O01E Mg4 N7 119.2(11) . . ?
O01E Mg4 N8 102.7(7) . . ?
C12 O7 Mg4 161.4(2) . . ?
C4 O4 Mg1 159.2(3) . . ?
C2 O2 Mg2 162.3(2) . . ?
C3 O3 Mg2 145.7(2) . . ?
C14 O6 Mg3 161.2(3) . . ?
C8 N3 Mg2 122.1(2) . . ?
C8 N3 C01N 119.2(3) . . ?
C01N N3 Mg2 118.6(2) . . ?
C15 N6 Mg3 117.5(3) . . ?
C15 N6 C012 117.5(3) . . ?
C012 N6 Mg3 124.8(2) . . ?
C20 N7 Mg4 123.1(2) . . ?
C20 N7 C00Z 121.7(3) . . ?
C00Z N7 Mg4 115.0(2) . . ?
C10 N4 Mg2 122.9(2) . . ?
C10 N4 C01E 120.6(3) . . ?
C01E N4 Mg2 116.1(2) . . ?
C18 N8 Mg4 122.7(2) . . ?
C18 N8 C01U 120.2(3) . . ?
C01U N8 Mg4 116.7(2) . . ?
C01R N5 Mg3 123.6(2) . . ?
C17 N5 Mg3 118.1(2) . . ?
C17 N5 C01R 117.7(3) . . ?
C7 N2 Mg1 119.0(2) . . ?
C7 N2 C028 118.1(3) . . ?
C028 N2 Mg1 122.4(2) . . ?
Fe3 C12 Mg3 65.59(10) . . ?
O7 C12 Fe3 173.0(3) . . ?
O7 C12 Mg3 120.7(2) . . ?
C026 N1 Mg1 124.4(2) . . ?
C5 N1 Mg1 117.8(3) . . ?
C5 N1 C026 117.6(3) . . ?
N7 C20 C19 123.6(3) . . ?
N7 C20 C02B 120.8(3) . . ?
C19 C20 C02B 115.6(3) . . ?
C20 C19 H19 114.7 . . ?
C20 C19 C18 130.6(3) . . ?
C18 C19 H19 114.7 . . ?
N3 C8 C9 124.1(3) . . ?
N3 C8 C036 119.9(3) . . ?
C9 C8 C036 115.9(3) . . ?
C00U C00S Fe1 71.9(2) . . ?
C00U C00S C01L 125.5(3) . . ?
C01L C00S Fe1 128.5(3) . . ?
C01O C00S Fe1 70.53(19) . . ?
C01O C00S C00U 108.0(3) . . ?
C01O C00S C01L 126.1(3) . . ?
C00X C00T Fe3 70.42(19) . . ?
C00X C00T C01A 107.3(3) . . ?
C00X C00T C024 126.7(3) . . ?
C01A C00T Fe3 69.56(18) . . ?
C01A C00T C024 125.9(3) . . ?
C024 C00T Fe3 129.0(3) . . ?
C00S C00U Fe1 68.62(19) . . ?
C00S C00U C01F 124.9(3) . . ?
C01F C00U Fe1 136.1(3) . . ?
C01I C00U Fe1 69.6(2) . . ?
C01I C00U C00S 107.2(3) . . ?
C01I C00U C01F 126.8(3) . . ?
N8 C18 C19 124.0(3) . . ?
N8 C18 C03J 119.1(3) . . ?
C19 C18 C03J 116.8(3) . . ?
O4 C4 Fe2 173.7(3) . . ?
C00T C00X Fe3 70.28(19) . . ?
C00T C00X C017 107.9(3) . . ?
C00T C00X C01W 126.2(3) . . ?
C017 C00X Fe3 69.83(19) . . ?
C017 C00X C01W 125.8(3) . . ?
C01W C00X Fe3 126.9(2) . . ?
N6 C15 C16 124.3(3) . . ?
N6 C15 C02N 120.3(4) . . ?
C16 C15 C02N 115.5(3) . . ?
C01S C00Z N7 119.4(3) . . ?
C01S C00Z C03F 120.9(4) . . ?
C03F C00Z N7 119.4(3) . . ?
C01S C010 H010 119.5 . . ?
C027 C010 H010 119.5 . . ?
C027 C010 C01S 121.1(4) . . ?
C012 C011 C01Q 122.7(4) . . ?
C03L C011 C012 118.4(4) . . ?
C03L C011 C01Q 118.8(4) . . ?
C011 C012 N6 120.0(4) . . ?
C039 C012 N6 118.7(3) . . ?
C039 C012 C011 121.2(4) . . ?
C017 C013 Fe3 69.8(2) . . ?
C017 C013 C01A 107.2(3) . . ?
C017 C013 C02I 126.5(4) . . ?
C01A C013 Fe3 69.3(2) . . ?
C01A C013 C02I 125.5(3) . . ?
C02I C013 Fe3 134.2(3) . . ?
C016 C014 Fe2 73.5(10) . . ?
C016 C014 C040 122.1(12) . . ?
C019 C014 Fe2 71.5(10) . . ?
C019 C014 C016 106.9(10) . . ?
C019 C014 C040 130.3(13) . . ?
C040 C014 Fe2 127.3(15) . . ?
C7 C6 H6 114.7 . . ?
C5 C6 H6 114.7 . . ?
C5 C6 C7 130.6(4) . . ?
C014 C016 Fe2 66.7(10) . . ?
C014 C016 C044 126.2(12) . . ?
C02O C016 Fe2 71.2(8) . . ?
C02O C016 C014 108.3(10) . . ?
C02O C016 C044 125.3(12) . . ?
C044 C016 Fe2 132.7(15) . . ?
C00X C017 Fe3 70.4(2) . . ?
C00X C017 C03K 125.5(3) . . ?
C013 C017 Fe3 71.0(2) . . ?
C013 C017 C00X 108.8(3) . . ?
C013 C017 C03K 125.5(3) . . ?
C03K C017 Fe3 129.0(3) . . ?
C01E C018 C033 121.9(3) . . ?
C02D C018 C01E 117.8(4) . . ?
C02D C018 C033 120.3(4) . . ?
C014 C019 Fe2 68.3(11) . . ?
C014 C019 C047 124.9(11) . . ?
C03P C019 Fe2 70.3(9) . . ?
C03P C019 C014 107.7(10) . . ?
C03P C019 C047 127.4(11) . . ?
C047 C019 Fe2 126.9(14) . . ?
C00T C01A Fe3 70.51(18) . . ?
C00T C01A C02E 124.9(3) . . ?
C013 C01A Fe3 71.13(19) . . ?
C013 C01A C00T 108.8(3) . . ?
C013 C01A C02E 126.1(3) . . ?
C02E C01A Fe3 127.9(3) . . ?
N4 C10 C9 123.4(3) . . ?
N4 C10 C01X 120.1(3) . . ?
C9 C10 C01X 116.6(3) . . ?
Fe1 C1 Mg1 65.80(11) . . ?
O1 C1 Fe1 172.9(3) . . ?
O1 C1 Mg1 121.3(3) . . ?
C13 O8 Mg4 138.1(12) . . ?
C018 C01E N4 119.9(3) . . ?
C01K C01E N4 118.8(3) . . ?
C01K C01E C018 121.0(3) . . ?
C00U C01F H01F 109.5 . . ?
C00U C01F H01G 109.5 . . ?
C00U C01F H01H 109.5 . . ?
H01F C01F H01G 109.5 . . ?
H01F C01F H01H 109.5 . . ?
H01G C01F H01H 109.5 . . ?
O3 C3 Fe2 175.9(3) . . ?
N2 C7 C6 123.1(4) . . ?
N2 C7 C01Y 120.5(3) . . ?
C6 C7 C01Y 116.4(3) . . ?
C00U C01I Fe1 71.5(2) . . ?
C00U C01I C01P 126.7(3) . . ?
C00U C01I C021 108.8(3) . . ?
C01P C01I Fe1 128.6(3) . . ?
C021 C01I Fe1 70.29(19) . . ?
C021 C01I C01P 124.2(3) . . ?
C01M C01J Fe4 69.9(8) . . ?
C01M C01J C04A 124.2(10) . . ?
C03E C01J Fe4 70.4(7) . . ?
C03E C01J C01M 108.8(8) . . ?
C03E C01J C04A 127.0(9) . . ?
C04A C01J Fe4 126.4(12) . . ?
C01E C01K C020 121.7(4) . . ?
C02M C01K C01E 118.2(4) . . ?
C02M C01K C020 120.1(4) . . ?
C00S C01L H01I 109.5 . . ?
C00S C01L H01J 109.5 . . ?
C00S C01L H01K 109.5 . . ?
H01I C01L H01J 109.5 . . ?
H01I C01L H01K 109.5 . . ?
H01J C01L H01K 109.5 . . ?
C01J C01M Fe4 70.3(8) . . ?
C01J C01M C042 128.2(9) . . ?
C02F C01M Fe4 71.7(7) . . ?
C02F C01M C01J 107.5(8) . . ?
C02F C01M C042 123.8(9) . . ?
C042 C01M Fe4 130.3(10) . . ?
C023 C01N N3 118.0(3) . . ?
C034 C01N N3 120.7(3) . . ?
C034 C01N C023 121.3(3) . . ?
C00S C01O Fe1 69.66(19) . . ?
C00S C01O C02G 125.3(3) . . ?
C021 C01O Fe1 70.81(19) . . ?
C021 C01O C00S 108.2(3) . . ?
C021 C01O C02G 126.4(3) . . ?
C02G C01O Fe1 127.5(2) . . ?
C01I C01P H01L 109.5 . . ?
C01I C01P H01M 109.5 . . ?
C01I C01P H01N 109.5 . . ?
H01L C01P H01M 109.5 . . ?
H01L C01P H01N 109.5 . . ?
H01M C01P H01N 109.5 . . ?
C011 C01Q H01A 108.7 . . ?
C011 C01Q H01B 108.7 . . ?
H01A C01Q H01B 107.6 . . ?
C02J C01Q C011 114.4(3) . . ?
C02J C01Q H01A 108.7 . . ?
C02J C01Q H01B 108.7 . . ?
C02U C01R N5 118.8(3) . . ?
C02Y C01R N5 119.1(3) . . ?
C02Y C01R C02U 122.1(4) . . ?
C00Z C01S C010 118.7(4) . . ?
C00Z C01S C03I 121.7(4) . . ?
C010 C01S C03I 119.6(4) . . ?
O6 C14 Fe4 175.1(3) . . ?
C02W C01U N8 120.2(4) . . ?
C02W C01U C02X 120.8(4) . . ?
C02X C01U N8 118.8(3) . . ?
C8 C9 C10 131.2(3) . . ?
C8 C9 H9 114.4 . . ?
C10 C9 H9 114.4 . . ?
C00X C01W H01C 109.5 . . ?
C00X C01W H01D 109.5 . . ?
C00X C01W H01E 109.5 . . ?
H01C C01W H01D 109.5 . . ?
H01C C01W H01E 109.5 . . ?
H01D C01W H01E 109.5 . . ?
C10 C01X H01O 109.5 . . ?
C10 C01X H01P 109.5 . . ?
C10 C01X H01Q 109.5 . . ?
H01O C01X H01P 109.5 . . ?
H01O C01X H01Q 109.5 . . ?
H01P C01X H01Q 109.5 . . ?
C7 C01Y H01R 109.5 . . ?
C7 C01Y H01S 109.5 . . ?
C7 C01Y H01T 109.5 . . ?
H01R C01Y H01S 109.5 . . ?
H01R C01Y H01T 109.5 . . ?
H01S C01Y H01T 109.5 . . ?
N5 C17 C029 120.4(3) . . ?
N5 C17 C16 124.1(3) . . ?
C16 C17 C029 115.5(3) . . ?
C01K C020 H02Z 108.8 . . ?
C01K C020 H 108.8 . . ?
C01K C020 C03O 113.6(3) . . ?
H02Z C020 H 107.7 . . ?
C03O C020 H02Z 108.8 . . ?
C03O C020 H 108.8 . . ?
C01I C021 Fe1 70.14(19) . . ?
C01I C021 C02Q 124.9(3) . . ?
C01O C021 Fe1 70.23(19) . . ?
C01O C021 C01I 107.8(3) . . ?
C01O C021 C02Q 127.2(3) . . ?
C02Q C021 Fe1 129.0(3) . . ?
O5 C11 Fe3 172.2(3) . . ?
C01N C023 C032 121.5(3) . . ?
C02P C023 C01N 118.2(4) . . ?
C02P C023 C032 120.3(4) . . ?
C00T C024 H02A 109.5 . . ?
C00T C024 H02B 109.5 . . ?
C00T C024 H02C 109.5 . . ?
H02A C024 H02B 109.5 . . ?
H02A C024 H02C 109.5 . . ?
H02B C024 H02C 109.5 . . ?
Fe1 C2 Mg1 66.96(10) . . ?
O2 C2 Fe1 172.8(3) . . ?
O2 C2 Mg1 120.0(2) . . ?
C02C C026 N1 119.8(3) . . ?
C02C C026 C03C 120.9(4) . . ?
C03C C026 N1 119.3(4) . . ?
C010 C027 H027 119.9 . . ?
C010 C027 C03N 120.3(4) . . ?
C03N C027 H027 119.9 . . ?
C03H C028 N2 116.5(4) . . ?
C03Y C028 N2 121.3(5) . . ?
C03Y C028 C03H 122.1(5) . . ?
C17 C029 H02D 109.5 . . ?
C17 C029 H02E 109.5 . . ?
C17 C029 H02F 109.5 . . ?
H02D C029 H02E 109.5 . . ?
H02D C029 H02F 109.5 . . ?
H02E C029 H02F 109.5 . . ?
C15 C16 C17 129.6(3) . . ?
C15 C16 H16 115.2 . . ?
C17 C16 H16 115.2 . . ?
C20 C02B H02G 109.5 . . ?
C20 C02B H02H 109.5 . . ?
C20 C02B H02I 109.5 . . ?
H02G C02B H02H 109.5 . . ?
H02G C02B H02I 109.5 . . ?
H02H C02B H02I 109.5 . . ?
C026 C02C C02R 120.1(4) . . ?
C02S C02C C026 118.3(4) . . ?
C02S C02C C02R 121.6(4) . . ?
C018 C02D H02 119.1 . . ?
C02V C02D C018 121.8(4) . . ?
C02V C02D H02 119.1 . . ?
C01A C02E H02J 109.5 . . ?
C01A C02E H02K 109.5 . . ?
C01A C02E H02L 109.5 . . ?
H02J C02E H02K 109.5 . . ?
H02J C02E H02L 109.5 . . ?
H02K C02E H02L 109.5 . . ?
C01M C02F Fe4 69.1(7) . . ?
C01M C02F C04L 126.5(8) . . ?
C03B C02F Fe4 69.1(5) . . ?
C03B C02F C01M 107.5(8) . . ?
C03B C02F C04L 125.9(9) . . ?
C04L C02F Fe4 130.0(8) . . ?
C01O C02G H4 109.5 . . ?
C01O C02G HA 109.5 . . ?
C01O C02G HB 109.5 . . ?
H4 C02G HA 109.5 . . ?
H4 C02G HB 109.5 . . ?
HA C02G HB 109.5 . . ?
H02M C02H H02N 107.3 . . ?
C02Y C02H H02M 108.1 . . ?
C02Y C02H H02N 108.1 . . ?
C02Y C02H C046 116.8(4) . . ?
C046 C02H H02M 108.1 . . ?
C046 C02H H02N 108.1 . . ?
C013 C02I H02O 109.5 . . ?
C013 C02I H02P 109.5 . . ?
C013 C02I H02Q 109.5 . . ?
H02O C02I H02P 109.5 . . ?
H02O C02I H02Q 109.5 . . ?
H02P C02I H02Q 109.5 . . ?
C01Q C02J H02R 109.5 . . ?
C01Q C02J H02S 109.5 . . ?
C01Q C02J H02T 109.5 . . ?
H02R C02J H02S 109.5 . . ?
H02R C02J H02T 109.5 . . ?
H02S C02J H02T 109.5 . . ?
C03D C02K H02U 120.3 . . ?
C03V C02K H02U 120.3 . . ?
C03V C02K C03D 119.4(4) . . ?
C02Y C02L H02V 119.8 . . ?
C037 C02L H02V 119.8 . . ?
C037 C02L C02Y 120.4(4) . . ?
C01K C02M H5 119.1 . . ?
C02V C02M C01K 121.7(4) . . ?
C02V C02M H5 119.1 . . ?
C15 C02N H02W 109.5 . . ?
C15 C02N H02X 109.5 . . ?
C15 C02N H02Y 109.5 . . ?
H02W C02N H02X 109.5 . . ?
H02W C02N H02Y 109.5 . . ?
H02X C02N H02Y 109.5 . . ?
C016 C02O Fe2 70.6(9) . . ?
C016 C02O C03P 107.8(9) . . ?
C016 C02O C39 126.4(11) . . ?
C03P C02O Fe2 68.4(7) . . ?
C03P C02O C39 125.6(11) . . ?
C39 C02O Fe2 131.0(10) . . ?
C023 C02P H7 119.6 . . ?
C049 C02P C023 120.7(4) . . ?
C049 C02P H7 119.6 . . ?
C021 C02Q H8 109.5 . . ?
C021 C02Q HC 109.5 . . ?
C021 C02Q HD 109.5 . . ?
H8 C02Q HC 109.5 . . ?
H8 C02Q HD 109.5 . . ?
HC C02Q HD 109.5 . . ?
C02C C02R H10 108.3 . . ?
C02C C02R HE 108.3 . . ?
H10 C02R HE 107.4 . . ?
C03W C02R C02C 115.8(4) . . ?
C03W C02R H10 108.3 . . ?
C03W C02R HE 108.3 . . ?
C02C C02S H11 119.5 . . ?
C03A C02S C02C 121.1(4) . . ?
C03A C02S H11 119.5 . . ?
N1 C5 C6 125.0(3) . . ?
N1 C5 C02Z 119.9(4) . . ?
C6 C5 C02Z 115.2(4) . . ?
C01R C02U C038 117.8(4) . . ?
C01R C02U C04D 120.2(4) . . ?
C038 C02U C04D 121.9(4) . . ?
C02D C02V C02M 119.4(4) . . ?
C02D C02V H12 120.3 . . ?
C02M C02V H12 120.3 . . ?
C01U C02W C03V 118.6(4) . . ?
C01U C02W C04O 118.9(5) . . ?
C01U C02W C29 122.1(5) . . ?
C03V C02W C04O 120.9(5) . . ?
C03V C02W C29 116.3(6) . . ?
C01U C02X C03D 117.5(4) . . ?
C01U C02X C03G 119.1(4) . . ?
C03D C02X C03G 123.4(4) . . ?
C01R C02Y C02H 120.4(3) . . ?
C01R C02Y C02L 117.8(4) . . ?
C02L C02Y C02H 121.8(4) . . ?
C5 C02Z H13 109.5 . . ?
C5 C02Z HF 109.5 . . ?
C5 C02Z HG 109.5 . . ?
H13 C02Z HF 109.5 . . ?
H13 C02Z HG 109.5 . . ?
HF C02Z HG 109.5 . . ?
H03A C030 H03B 109.5 . . ?
H03A C030 H03C 109.5 . . ?
H03B C030 H03C 109.5 . . ?
C03I C030 H03A 109.5 . . ?
C03I C030 H03B 109.5 . . ?
C03I C030 H03C 109.5 . . ?
H03Y C031 HH 109.5 . . ?
H03Y C031 HI 109.5 . . ?
HH C031 HI 109.5 . . ?
C032 C031 H03Y 109.5 . . ?
C032 C031 HH 109.5 . . ?
C032 C031 HI 109.5 . . ?
C023 C032 C031 115.1(3) . . ?
C023 C032 H03Z 108.5 . . ?
C023 C032 HJ 108.5 . . ?
C031 C032 H03Z 108.5 . . ?
C031 C032 HJ 108.5 . . ?
H03Z C032 HJ 107.5 . . ?
C018 C033 H03 108.7 . . ?
C018 C033 HK 108.7 . . ?
C018 C033 C03X 114.4(4) . . ?
H03 C033 HK 107.6 . . ?
C03X C033 H03 108.7 . . ?
C03X C033 HK 108.7 . . ?
C01N C034 C03Z 120.9(4) . . ?
C01N C034 C04B 118.1(4) . . ?
C04B C034 C03Z 121.1(4) . . ?
O8 C13 Fe4 164.7(16) . . ?
O01E C13 Fe4 161.1(19) . . ?
C8 C036 H14 109.5 . . ?
C8 C036 HL 109.5 . . ?
C8 C036 HM 109.5 . . ?
H14 C036 HL 109.5 . . ?
H14 C036 HM 109.5 . . ?
HL C036 HM 109.5 . . ?
C02L C037 H037 119.6 . . ?
C038 C037 C02L 120.8(4) . . ?
C038 C037 H037 119.6 . . ?
C02U C038 H038 119.5 . . ?
C037 C038 C02U 121.0(5) . . ?
C037 C038 H038 119.5 . . ?
C012 C039 C03Q 120.2(4) . . ?
C012 C039 C03S 118.1(4) . . ?
C03S C039 C03Q 121.7(4) . . ?
C02S C03A H15 120.3 . . ?
C03M C03A C02S 119.4(5) . . ?
C03M C03A H15 120.3 . . ?
C02F C03B Fe4 71.8(6) . . ?
C02F C03B C03E 108.4(7) . . ?
C02F C03B C04M 126.3(9) . . ?
C03E C03B Fe4 70.1(5) . . ?
C03E C03B C04M 125.2(9) . . ?
C04M C03B Fe4 126.2(7) . . ?
C026 C03C C04I 110.6(6) . . ?
C026 C03C C33 128.2(5) . . ?
C03M C03C C026 117.7(4) . . ?
C03M C03C C04I 130.0(6) . . ?
C03M C03C C33 113.5(5) . . ?
C02K C03D C02X 122.3(4) . . ?
C02K C03D H03D 118.9 . . ?
C02X C03D H03D 118.9 . . ?
C01J C03E Fe4 70.9(7) . . ?
C01J C03E C03B 107.8(7) . . ?
C01J C03E C04K 124.1(9) . . ?
C03B C03E Fe4 70.1(6) . . ?
C03B C03E C04K 128.0(8) . . ?
C04K C03E Fe4 128.0(8) . . ?
C00Z C03F C045 120.6(4) . . ?
C03N C03F C00Z 118.4(4) . . ?
C03N C03F C045 120.9(4) . . ?
C02X C03G H03E 108.2 . . ?
C02X C03G H03F 108.2 . . ?
H03E C03G H03F 107.4 . . ?
C03R C03G C02X 116.2(4) . . ?
C03R C03G H03E 108.2 . . ?
C03R C03G H03F 108.2 . . ?
C028 C03H C03U 122.0(4) . . ?
C04E C03H C028 117.5(6) . . ?
C04E C03H C03U 120.5(6) . . ?
C01S C03I C030 114.6(3) . . ?
C01S C03I H03G 108.6 . . ?
C01S C03I H03H 108.6 . . ?
C030 C03I H03G 108.6 . . ?
C030 C03I H03H 108.6 . . ?
H03G C03I H03H 107.6 . . ?
C18 C03J H03I 109.5 . . ?
C18 C03J H03J 109.5 . . ?
C18 C03J H03K 109.5 . . ?
H03I C03J H03J 109.5 . . ?
H03I C03J H03K 109.5 . . ?
H03J C03J H03K 109.5 . . ?
C017 C03K H03L 109.5 . . ?
C017 C03K H03M 109.5 . . ?
C017 C03K H03N 109.5 . . ?
H03L C03K H03M 109.5 . . ?
H03L C03K H03N 109.5 . . ?
H03M C03K H03N 109.5 . . ?
C011 C03L H03O 119.6 . . ?
C03T C03L C011 120.7(5) . . ?
C03T C03L H03O 119.6 . . ?
C03A C03M C03C 122.6(5) . . ?
C03A C03M H17 118.7 . . ?
C03C C03M H17 118.7 . . ?
C027 C03N C03F 120.7(4) . . ?
C027 C03N H03P 119.7 . . ?
C03F C03N H03P 119.7 . . ?
C020 C03O H18 109.5 . . ?
C020 C03O HN 109.5 . . ?
C020 C03O HO 109.5 . . ?
H18 C03O HN 109.5 . . ?
H18 C03O HO 109.5 . . ?
HN C03O HO 109.5 . . ?
C019 C03P Fe2 70.5(9) . . ?
C019 C03P C02O 108.9(9) . . ?
C019 C03P C04N 124.0(11) . . ?
C02O C03P Fe2 72.9(7) . . ?
C02O C03P C04N 126.8(11) . . ?
C04N C03P Fe2 127.5(11) . . ?
C039 C03Q H03Q 108.2 . . ?
C039 C03Q H03R 108.2 . . ?
C039 C03Q C043 116.5(4) . . ?
H03Q C03Q H03R 107.3 . . ?
C043 C03Q H03Q 108.2 . . ?
C043 C03Q H03R 108.2 . . ?
C03G C03R H03S 109.5 . . ?
C03G C03R H03T 109.5 . . ?
C03G C03R H03U 109.5 . . ?
H03S C03R H03T 109.5 . . ?
H03S C03R H03U 109.5 . . ?
H03T C03R H03U 109.5 . . ?
C039 C03S H03V 119.3 . . ?
C03T C03S C039 121.4(5) . . ?
C03T C03S H03V 119.3 . . ?
C03L C03T H03W 119.9 . . ?
C03S C03T C03L 120.1(5) . . ?
C03S C03T H03W 119.9 . . ?
C03H C03U H20 107.9 . . ?
C03H C03U HP 107.9 . . ?
C03H C03U C04J 117.7(5) . . ?
H20 C03U HP 107.2 . . ?
C04J C03U H20 107.9 . . ?
C04J C03U HP 107.9 . . ?
C02K C03V C02W 121.5(5) . . ?
C02K C03V H03X 119.3 . . ?
C02W C03V H03X 119.3 . . ?
C02R C03W H21 109.5 . . ?
C02R C03W HQ 109.5 . . ?
C02R C03W HR 109.5 . . ?
H21 C03W HQ 109.5 . . ?
H21 C03W HR 109.5 . . ?
HQ C03W HR 109.5 . . ?
C033 C03X H22 109.5 . . ?
C033 C03X HS 109.5 . . ?
C033 C03X HT 109.5 . . ?
H22 C03X HS 109.5 . . ?
H22 C03X HT 109.5 . . ?
HS C03X HT 109.5 . . ?
C028 C03Y H23 121.1 . . ?
C028 C03Y C048 117.9(6) . . ?
C028 C03Y C30 121.8(5) . . ?
C048 C03Y H23 121.1 . . ?
C048 C03Y C30 120.3(6) . . ?
C034 C03Z H24 108.1 . . ?
C034 C03Z HU 108.1 . . ?
H24 C03Z HU 107.3 . . ?
C04F C03Z C034 116.8(5) . . ?
C04F C03Z H24 108.1 . . ?
C04F C03Z HU 108.1 . . ?
C014 C040 H25 109.5 . . ?
C014 C040 HV 109.5 . . ?
C014 C040 HW 109.5 . . ?
H25 C040 HV 109.5 . . ?
H25 C040 HW 109.5 . . ?
HV C040 HW 109.5 . . ?
C048 C041 H041 119.0 . . ?
C04E C041 H041 119.0 . . ?
C04E C041 C048 122.1(6) . . ?
C01M C042 H04A 109.5 . . ?
C01M C042 H04B 109.5 . . ?
C01M C042 H04C 109.5 . . ?
H04A C042 H04B 109.5 . . ?
H04A C042 H04C 109.5 . . ?
H04B C042 H04C 109.5 . . ?
C03Q C043 H04D 109.5 . . ?
C03Q C043 H04E 109.5 . . ?
C03Q C043 H04F 109.5 . . ?
H04D C043 H04E 109.5 . . ?
H04D C043 H04F 109.5 . . ?
H04E C043 H04F 109.5 . . ?
C016 C044 H26 109.5 . . ?
C016 C044 HX 109.5 . . ?
C016 C044 HY 109.5 . . ?
H26 C044 HX 109.5 . . ?
H26 C044 HY 109.5 . . ?
HX C044 HY 109.5 . . ?
C03F C045 H04G 107.4 . . ?
C03F C045 H04H 107.4 . . ?
H04G C045 H04H 107.0 . . ?
C04C C045 C03F 119.5(4) . . ?
C04C C045 H04G 107.4 . . ?
C04C C045 H04H 107.4 . . ?
C02H C046 H04I 109.5 . . ?
C02H C046 H04J 109.5 . . ?
C02H C046 H04K 109.5 . . ?
H04I C046 H04J 109.5 . . ?
H04I C046 H04K 109.5 . . ?
H04J C046 H04K 109.5 . . ?
C019 C047 H27 109.5 . . ?
C019 C047 HZ 109.5 . . ?
C019 C047 H35 109.5 . . ?
H27 C047 HZ 109.5 . . ?
H27 C047 H35 109.5 . . ?
HZ C047 H35 109.5 . . ?
C03Y C048 H048 120.5 . . ?
C041 C048 C03Y 118.9(7) . . ?
C041 C048 H048 120.5 . . ?
C02P C049 H049 119.8 . . ?
C02P C049 C04B 120.4(4) . . ?
C04B C049 H049 119.8 . . ?
C01J C04A H04L 109.5 . . ?
C01J C04A H04M 109.5 . . ?
C01J C04A H04N 109.5 . . ?
H04L C04A H04M 109.5 . . ?
H04L C04A H04N 109.5 . . ?
H04M C04A H04N 109.5 . . ?
C034 C04B H28 119.3 . . ?
C049 C04B C034 121.3(5) . . ?
C049 C04B H28 119.3 . . ?
C045 C04C H04O 109.5 . . ?
C045 C04C H04P 109.5 . . ?
C045 C04C H04Q 109.5 . . ?
H04O C04C H04P 109.5 . . ?
H04O C04C H04Q 109.5 . . ?
H04P C04C H04Q 109.5 . . ?
C02U C04D H04R 107.2 . . ?
C02U C04D H04S 107.2 . . ?
C02U C04D H04T 121.7 . . ?
H04R C04D H04S 106.8 . . ?
C04P C04D C02U 120.5(5) . . ?
C04P C04D H04R 107.2 . . ?
C04P C04D H04S 107.2 . . ?
C34 C04D C02U 116.6(9) . . ?
C34 C04D H04T 121.7 . . ?
C03H C04E H29 119.2 . . ?
C041 C04E C03H 121.5(7) . . ?
C041 C04E H29 119.2 . . ?
C03Z C04F H30 109.5 . . ?
C03Z C04F H36 109.5 . . ?
C03Z C04F H37 109.5 . . ?
H30 C04F H36 109.5 . . ?
H30 C04F H37 109.5 . . ?
H36 C04F H37 109.5 . . ?
C03C C04I H31 109.1 . . ?
C03C C04I H38 109.1 . . ?
H31 C04I H38 107.8 . . ?
C04Q C04I C03C 112.6(10) . . ?
C04Q C04I H31 109.1 . . ?
C04Q C04I H38 109.1 . . ?
C03U C04J H32 109.5 . . ?
C03U C04J H39 109.5 . . ?
C03U C04J H40 109.5 . . ?
H32 C04J H39 109.5 . . ?
H32 C04J H40 109.5 . . ?
H39 C04J H40 109.5 . . ?
C03E C04K H04U 109.5 . . ?
C03E C04K H04V 109.5 . . ?
C03E C04K H04W 109.5 . . ?
H04U C04K H04V 109.5 . . ?
H04U C04K H04W 109.5 . . ?
H04V C04K H04W 109.5 . . ?
C02F C04L H04X 109.5 . . ?
C02F C04L H04Y 109.5 . . ?
C02F C04L H41 109.5 . . ?
H04X C04L H04Y 109.5 . . ?
H04X C04L H41 109.5 . . ?
H04Y C04L H41 109.5 . . ?
C03B C04M H04Z 109.5 . . ?
C03B C04M H42 109.5 . . ?
C03B C04M H43 109.5 . . ?
H04Z C04M H42 109.5 . . ?
H04Z C04M H43 109.5 . . ?
H42 C04M H43 109.5 . . ?
C03P C04N H33 109.5 . . ?
C03P C04N H44 109.5 . . ?
C03P C04N H45 109.5 . . ?
H33 C04N H44 109.5 . . ?
H33 C04N H45 109.5 . . ?
H44 C04N H45 109.5 . . ?
C02W C04O H04 109.2 . . ?
C02W C04O H46 109.2 . . ?
H04 C04O H46 107.9 . . ?
C04S C04O C02W 112.0(13) . . ?
C04S C04O H04 109.2 . . ?
C04S C04O H46 109.2 . . ?
C04D C04P H1 109.5 . . ?
C04D C04P H47 109.5 . . ?
C04D C04P H48 109.5 . . ?
H1 C04P H47 109.5 . . ?
H1 C04P H48 109.5 . . ?
H47 C04P H48 109.5 . . ?
C04I C04Q H34 109.5 . . ?
C04I C04Q H49 109.5 . . ?
C04I C04Q H50 109.5 . . ?
H34 C04Q H49 109.5 . . ?
H34 C04Q H50 109.5 . . ?
H49 C04Q H50 109.5 . . ?
C04O C04S H2 109.5 . . ?
C04O C04S H51 109.5 . . ?
C04O C04S H52 109.5 . . ?
H2 C04S H51 109.5 . . ?
H2 C04S H52 109.5 . . ?
H51 C04S H52 109.5 . . ?
C02O C39 H39A 109.5 . . ?
C02O C39 H39B 109.5 . . ?
C02O C39 H39C 109.5 . . ?
H39A C39 H39B 109.5 . . ?
H39A C39 H39C 109.5 . . ?
H39B C39 H39C 109.5 . . ?
C1A C21 Fe2 127.7(16) . . ?
C23 C21 Fe2 72.4(11) . . ?
C23 C21 C1A 125.9(15) . . ?
C23 C21 C27 109.1(13) . . ?
C27 C21 Fe2 71.6(13) . . ?
C27 C21 C1A 124.7(16) . . ?
C21 C1A H1AA 109.5 . . ?
C21 C1A H1AB 109.5 . . ?
C21 C1A H1AC 109.5 . . ?
H1AA C1A H1AB 109.5 . . ?
H1AA C1A H1AC 109.5 . . ?
H1AB C1A H1AC 109.5 . . ?
H22A C22 H22B 109.5 . . ?
H22A C22 H22C 109.5 . . ?
H22B C22 H22C 109.5 . . ?
C23 C22 H22A 109.5 . . ?
C23 C22 H22B 109.5 . . ?
C23 C22 H22C 109.5 . . ?
C21 C23 Fe2 68.5(11) . . ?
C21 C23 C22 126.2(15) . . ?
C22 C23 Fe2 127.8(15) . . ?
C0 C23 Fe2 70.3(13) . . ?
C0 C23 C21 109.8(13) . . ?
C0 C23 C22 124.0(15) . . ?
C23 C0 Fe2 71.2(12) . . ?
C23 C0 C24 105.9(14) . . ?
C23 C0 C25 127.5(15) . . ?
C24 C0 Fe2 70.4(15) . . ?
C24 C0 C25 126.1(16) . . ?
C25 C0 Fe2 129(2) . . ?
C0 C24 Fe2 70.1(15) . . ?
C0 C24 C26 123.5(18) . . ?
C0 C24 C27 110.0(13) . . ?
C26 C24 Fe2 124(2) . . ?
C27 C24 Fe2 70.0(14) . . ?
C27 C24 C26 126.4(18) . . ?
C0 C25 H25A 109.5 . . ?
C0 C25 H25B 109.5 . . ?
C0 C25 H25C 109.5 . . ?
H25A C25 H25B 109.5 . . ?
H25A C25 H25C 109.5 . . ?
H25B C25 H25C 109.5 . . ?
C24 C26 H26A 109.5 . . ?
C24 C26 H26B 109.5 . . ?
C24 C26 H26C 109.5 . . ?
H26A C26 H26B 109.5 . . ?
H26A C26 H26C 109.5 . . ?
H26B C26 H26C 109.5 . . ?
C21 C27 Fe2 68.7(13) . . ?
C21 C27 C24 104.9(13) . . ?
C21 C27 C28 129.9(17) . . ?
C24 C27 Fe2 70.3(14) . . ?
C24 C27 C28 125.1(18) . . ?
C28 C27 Fe2 127(2) . . ?
C27 C28 H28A 109.5 . . ?
C27 C28 H28B 109.5 . . ?
C27 C28 H28C 109.5 . . ?
H28A C28 H28B 109.5 . . ?
H28A C28 H28C 109.5 . . ?
H28B C28 H28C 109.5 . . ?
H3 C04T H53 109.5 . . ?
H3 C04T H54 109.5 . . ?
H53 C04T H54 109.5 . . ?
C29 C04T H3 109.5 . . ?
C29 C04T H53 109.5 . . ?
C29 C04T H54 109.5 . . ?
C02W C29 H29A 110.5 . . ?
C02W C29 H29B 110.5 . . ?
C04T C29 C02W 106.2(14) . . ?
C04T C29 H29A 110.5 . . ?
C04T C29 H29B 110.5 . . ?
H29A C29 H29B 108.7 . . ?
H32A C32 H32B 109.5 . . ?
H32A C32 H32C 109.5 . . ?
H32B C32 H32C 109.5 . . ?
C33 C32 H32A 109.5 . . ?
C33 C32 H32B 109.5 . . ?
C33 C32 H32C 109.5 . . ?
C03C C33 C32 106.8(8) . . ?
C03C C33 H33A 110.4 . . ?
C03C C33 H33B 110.4 . . ?
C32 C33 H33A 110.4 . . ?
C32 C33 H33B 110.4 . . ?
H33A C33 H33B 108.6 . . ?
H31A C31 H31B 109.5 . . ?
H31A C31 H31C 109.5 . . ?
H31B C31 H31C 109.5 . . ?
C30 C31 H31A 109.5 . . ?
C30 C31 H31B 109.5 . . ?
C30 C31 H31C 109.5 . . ?
C03Y C30 H30A 108.0 . . ?
C03Y C30 H30B 108.0 . . ?
C31 C30 C03Y 117.2(6) . . ?
C31 C30 H30A 108.0 . . ?
C31 C30 H30B 108.0 . . ?
H30A C30 H30B 107.3 . . ?
C13 O01E Mg4 137.3(16) . . ?
H35A C35 H35B 109.5 . . ?
H35A C35 H35C 109.5 . . ?
H35B C35 H35C 109.5 . . ?
C1G C35 H35A 109.5 . . ?
C1G C35 H35B 109.5 . . ?
C1G C35 H35C 109.5 . . ?
H36A C36 H36B 109.5 . . ?
H36A C36 H36C 109.5 . . ?
H36B C36 H36C 109.5 . . ?
C37 C36 H36A 109.5 . . ?
C37 C36 H36B 109.5 . . ?
C37 C36 H36C 109.5 . . ?
C36 C37 Fe4 127.6(16) . . ?
C38 C37 Fe4 69.9(13) . . ?
C38 C37 C36 127.3(19) . . ?
C1G C37 Fe4 69.3(11) . . ?
C1G C37 C36 124.5(19) . . ?
C1G C37 C38 108.2(14) . . ?
C37 C38 Fe4 69.8(12) . . ?
C37 C38 C1B 125(2) . . ?
C1B C38 Fe4 130(2) . . ?
C1C C38 Fe4 69.2(17) . . ?
C1C C38 C37 107.6(16) . . ?
C1C C38 C1B 128(2) . . ?
C38 C1B H1BA 109.5 . . ?
C38 C1B H1BB 109.5 . . ?
C38 C1B H1BC 109.5 . . ?
H1BA C1B H1BB 109.5 . . ?
H1BA C1B H1BC 109.5 . . ?
H1BB C1B H1BC 109.5 . . ?
C38 C1C Fe4 71.3(16) . . ?
C38 C1C C1D 124.5(19) . . ?
C38 C1C C1E 109.1(16) . . ?
C1D C1C Fe4 129(3) . . ?
C1E C1C Fe4 69.5(17) . . ?
C1E C1C C1D 126.2(19) . . ?
C1C C1D H1DA 109.5 . . ?
C1C C1D H1DB 109.5 . . ?
C1C C1D H1DC 109.5 . . ?
H1DA C1D H1DB 109.5 . . ?
H1DA C1D H1DC 109.5 . . ?
H1DB C1D H1DC 109.5 . . ?
C1C C1E Fe4 69.6(18) . . ?
C1C C1E C1F 128.4(18) . . ?
C1F C1E Fe4 124(2) . . ?
C1G C1E Fe4 70.1(13) . . ?
C1G C1E C1C 107.0(14) . . ?
C1G C1E C1F 124.6(18) . . ?
C1E C1F H1FA 109.5 . . ?
C1E C1F H1FB 109.5 . . ?
C1E C1F H1FC 109.5 . . ?
H1FA C1F H1FB 109.5 . . ?
H1FA C1F H1FC 109.5 . . ?
H1FB C1F H1FC 109.5 . . ?
C35 C1G Fe4 125.9(15) . . ?
C37 C1G Fe4 70.6(11) . . ?
C37 C1G C35 128.1(18) . . ?
C37 C1G C1E 108.0(13) . . ?
C1E C1G Fe4 69.4(14) . . ?
C1E C1G C35 123.8(19) . . ?
C04D C34 H34A 109.5 . . ?
C04D C34 H34B 109.5 . . ?
C04D C34 H34C 109.5 . . ?
H34A C34 H34B 109.5 . . ?
H34A C34 H34C 109.5 . . ?
H34B C34 H34C 109.5 . . ?

loop_
_geom_bond_atom_site_label_1
_geom_bond_atom_site_label_2
_geom_bond_distance
_geom_bond_site_symmetry_2
_geom_bond_publ_flag
Fe3 Mg3 2.6574(11) . ?
Fe3 C12 1.693(3) . ?
Fe3 C00T 2.107(3) . ?
Fe3 C00X 2.109(3) . ?
Fe3 C013 2.118(4) . ?
Fe3 C017 2.102(4) . ?
Fe3 C01A 2.095(3) . ?
Fe3 C11 1.745(4) . ?
Fe4 C01J 2.114(14) . ?
Fe4 C01M 2.110(14) . ?
Fe4 C14 1.699(4) . ?
Fe4 C02F 2.144(11) . ?
Fe4 C13 1.659(4) . ?
Fe4 C03B 2.109(9) . ?
Fe4 C03E 2.108(11) . ?
Fe4 C37 2.09(2) . ?
Fe4 C38 2.09(2) . ?
Fe4 C1C 2.06(3) . ?
Fe4 C1E 2.06(3) . ?
Fe4 C1G 2.07(2) . ?
Fe1 Mg1 2.6556(12) . ?
Fe1 C00S 2.098(3) . ?
Fe1 C00U 2.141(4) . ?
Fe1 C1 1.748(4) . ?
Fe1 C01I 2.116(3) . ?
Fe1 C01O 2.110(3) . ?
Fe1 C021 2.118(3) . ?
Fe1 C2 1.694(3) . ?
Fe2 C4 1.700(4) . ?
Fe2 C014 2.06(2) . ?
Fe2 C016 2.152(18) . ?
Fe2 C019 2.105(18) . ?
Fe2 C3 1.676(3) . ?
Fe2 C02O 2.161(12) . ?
Fe2 C03P 2.102(15) . ?
Fe2 C21 2.07(2) . ?
Fe2 C23 2.13(2) . ?
Fe2 C0 2.11(3) . ?
Fe2 C24 2.12(3) . ?
Fe2 C27 2.11(3) . ?
Mg2 O2 1.980(2) . ?
Mg2 O3 1.939(3) . ?
Mg2 N3 2.018(3) . ?
Mg2 N4 2.013(3) . ?
Mg3 O6 2.042(3) . ?
Mg3 N6 2.074(3) . ?
Mg3 N5 2.076(3) . ?
Mg3 C12 2.864(3) . ?
Mg1 O4 2.044(3) . ?
Mg1 N2 2.062(3) . ?
Mg1 N1 2.066(3) . ?
Mg1 C1 2.840(4) . ?
Mg1 C2 2.813(3) . ?
Mg4 O7 1.973(2) . ?
Mg4 N7 2.011(3) . ?
Mg4 N8 2.002(3) . ?
Mg4 O8 1.960(8) . ?
Mg4 O01E 1.954(10) . ?
O7 C12 1.202(4) . ?
O4 C4 1.200(4) . ?
O2 C2 1.202(4) . ?
O3 C3 1.211(4) . ?
O6 C14 1.187(4) . ?
N3 C8 1.332(4) . ?
N3 C01N 1.434(4) . ?
O5 C11 1.154(4) . ?
N6 C15 1.332(4) . ?
N6 C012 1.436(5) . ?
O1 C1 1.149(5) . ?
N7 C20 1.328(4) . ?
N7 C00Z 1.434(4) . ?
N4 C10 1.331(4) . ?
N4 C01E 1.435(4) . ?
N8 C18 1.331(4) . ?
N8 C01U 1.445(4) . ?
N5 C01R 1.437(4) . ?
N5 C17 1.323(4) . ?
N2 C7 1.337(5) . ?
N2 C028 1.447(5) . ?
N1 C026 1.442(5) . ?
N1 C5 1.327(5) . ?
C20 C19 1.402(5) . ?
C20 C02B 1.517(5) . ?
C19 H19 0.9500 . ?
C19 C18 1.406(5) . ?
C8 C9 1.403(5) . ?
C8 C036 1.507(5) . ?
C00S C00U 1.434(5) . ?
C00S C01L 1.500(5) . ?
C00S C01O 1.433(5) . ?
C00T C00X 1.418(5) . ?
C00T C01A 1.435(5) . ?
C00T C024 1.495(5) . ?
C00U C01F 1.500(5) . ?
C00U C01I 1.417(5) . ?
C18 C03J 1.511(5) . ?
C00X C017 1.433(5) . ?
C00X C01W 1.506(5) . ?
C15 C16 1.392(6) . ?
C15 C02N 1.530(5) . ?
C00Z C01S 1.390(5) . ?
C00Z C03F 1.408(6) . ?
C010 H010 0.9500 . ?
C010 C01S 1.400(6) . ?
C010 C027 1.360(7) . ?
C011 C012 1.405(5) . ?
C011 C01Q 1.512(6) . ?
C011 C03L 1.393(6) . ?
C012 C039 1.396(6) . ?
C013 C017 1.415(5) . ?
C013 C01A 1.425(5) . ?
C013 C02I 1.505(5) . ?
C014 C016 1.436(12) . ?
C014 C019 1.433(12) . ?
C014 C040 1.501(12) . ?
C6 H6 0.9500 . ?
C6 C7 1.397(5) . ?
C6 C5 1.397(6) . ?
C016 C02O 1.412(12) . ?
C016 C044 1.486(13) . ?
C017 C03K 1.498(5) . ?
C018 C01E 1.409(5) . ?
C018 C02D 1.392(6) . ?
C018 C033 1.510(6) . ?
C019 C03P 1.410(13) . ?
C019 C047 1.512(13) . ?
C01A C02E 1.504(5) . ?
C10 C9 1.404(5) . ?
C10 C01X 1.509(5) . ?
O8 C13 1.242(10) . ?
C01E C01K 1.401(5) . ?
C01F H01F 0.9800 . ?
C01F H01G 0.9800 . ?
C01F H01H 0.9800 . ?
C7 C01Y 1.515(6) . ?
C01I C01P 1.510(5) . ?
C01I C021 1.433(5) . ?
C01J C01M 1.439(11) . ?
C01J C03E 1.400(11) . ?
C01J C04A 1.506(11) . ?
C01K C020 1.504(6) . ?
C01K C02M 1.386(6) . ?
C01L H01I 0.9800 . ?
C01L H01J 0.9800 . ?
C01L H01K 0.9800 . ?
C01M C02F 1.428(11) . ?
C01M C042 1.473(10) . ?
C01N C023 1.404(5) . ?
C01N C034 1.395(5) . ?
C01O C021 1.410(5) . ?
C01O C02G 1.501(5) . ?
C01P H01L 0.9800 . ?
C01P H01M 0.9800 . ?
C01P H01N 0.9800 . ?
C01Q H01A 0.9900 . ?
C01Q H01B 0.9900 . ?
C01Q C02J 1.499(6) . ?
C01R C02U 1.400(6) . ?
C01R C02Y 1.391(5) . ?
C01S C03I 1.500(6) . ?
C01U C02W 1.391(6) . ?
C01U C02X 1.396(5) . ?
C9 H9 0.9500 . ?
C01W H01C 0.9800 . ?
C01W H01D 0.9800 . ?
C01W H01E 0.9800 . ?
C01X H01O 0.9800 . ?
C01X H01P 0.9800 . ?
C01X H01Q 0.9800 . ?
C01Y H01R 0.9800 . ?
C01Y H01S 0.9800 . ?
C01Y H01T 0.9800 . ?
C17 C029 1.512(5) . ?
C17 C16 1.404(5) . ?
C020 H02Z 0.9900 . ?
C020 H 0.9900 . ?
C020 C03O 1.509(6) . ?
C021 C02Q 1.505(5) . ?
C023 C02P 1.401(5) . ?
C023 C032 1.499(6) . ?
C024 H02A 0.9800 . ?
C024 H02B 0.9800 . ?
C024 H02C 0.9800 . ?
C026 C02C 1.400(5) . ?
C026 C03C 1.412(6) . ?
C027 H027 0.9500 . ?
C027 C03N 1.388(7) . ?
C028 C03H 1.420(7) . ?
C028 C03Y 1.367(7) . ?
C029 H02D 0.9800 . ?
C029 H02E 0.9800 . ?
C029 H02F 0.9800 . ?
C16 H16 0.9500 . ?
C02B H02G 0.9800 . ?
C02B H02H 0.9800 . ?
C02B H02I 0.9800 . ?
C02C C02R 1.519(6) . ?
C02C C02S 1.394(6) . ?
C02D H02 0.9500 . ?
C02D C02V 1.371(7) . ?
C02E H02J 0.9800 . ?
C02E H02K 0.9800 . ?
C02E H02L 0.9800 . ?
C02F C03B 1.424(10) . ?
C02F C04L 1.510(11) . ?
C02G H4 0.9800 . ?
C02G HA 0.9800 . ?
C02G HB 0.9800 . ?
C02H H02M 0.9900 . ?
C02H H02N 0.9900 . ?
C02H C02Y 1.510(6) . ?
C02H C046 1.530(6) . ?
C02I H02O 0.9800 . ?
C02I H02P 0.9800 . ?
C02I H02Q 0.9800 . ?
C02J H02R 0.9800 . ?
C02J H02S 0.9800 . ?
C02J H02T 0.9800 . ?
C02K H02U 0.9500 . ?
C02K C03D 1.364(7) . ?
C02K C03V 1.355(7) . ?
C02L H02V 0.9500 . ?
C02L C02Y 1.407(6) . ?
C02L C037 1.388(7) . ?
C02M H5 0.9500 . ?
C02M C02V 1.378(7) . ?
C02N H02W 0.9800 . ?
C02N H02X 0.9800 . ?
C02N H02Y 0.9800 . ?
C02O C03P 1.415(13) . ?
C02O C39 1.507(12) . ?
C02P H7 0.9500 . ?
C02P C049 1.370(7) . ?
C02Q H8 0.9800 . ?
C02Q HC 0.9800 . ?
C02Q HD 0.9800 . ?
C02R H10 0.9900 . ?
C02R HE 0.9900 . ?
C02R C03W 1.517(6) . ?
C02S H11 0.9500 . ?
C02S C03A 1.388(7) . ?
C5 C02Z 1.530(5) . ?
C02U C038 1.402(6) . ?
C02U C04D 1.505(6) . ?
C02V H12 0.9500 . ?
C02W C03V 1.396(6) . ?
C02W C04O 1.502(9) . ?
C02W C29 1.616(12) . ?
C02X C03D 1.396(6) . ?
C02X C03G 1.512(6) . ?
C02Z H13 0.9800 . ?
C02Z HF 0.9800 . ?
C02Z HG 0.9800 . ?
C030 H03A 0.9800 . ?
C030 H03B 0.9800 . ?
C030 H03C 0.9800 . ?
C030 C03I 1.509(6) . ?
C031 H03Y 0.9800 . ?
C031 HH 0.9800 . ?
C031 HI 0.9800 . ?
C031 C032 1.511(6) . ?
C032 H03Z 0.9900 . ?
C032 HJ 0.9900 . ?
C033 H03 0.9900 . ?
C033 HK 0.9900 . ?
C033 C03X 1.522(6) . ?
C034 C03Z 1.517(6) . ?
C034 C04B 1.395(6) . ?
C13 O01E 1.258(13) . ?
C036 H14 0.9800 . ?
C036 HL 0.9800 . ?
C036 HM 0.9800 . ?
C037 H037 0.9500 . ?
C037 C038 1.359(7) . ?
C038 H038 0.9500 . ?
C039 C03Q 1.520(6) . ?
C039 C03S 1.396(6) . ?
C03A H15 0.9500 . ?
C03A C03M 1.360(7) . ?
C03B C03E 1.434(11) . ?
C03B C04M 1.496(9) . ?
C03C C03M 1.386(7) . ?
C03C C04I 1.609(13) . ?
C03C C33 1.499(9) . ?
C03D H03D 0.9500 . ?
C03E C04K 1.496(10) . ?
C03F C03N 1.391(6) . ?
C03F C045 1.517(6) . ?
C03G H03E 0.9900 . ?
C03G H03F 0.9900 . ?
C03G C03R 1.504(6) . ?
C03H C03U 1.491(8) . ?
C03H C04E 1.390(7) . ?
C03I H03G 0.9900 . ?
C03I H03H 0.9900 . ?
C03J H03I 0.9800 . ?
C03J H03J 0.9800 . ?
C03J H03K 0.9800 . ?
C03K H03L 0.9800 . ?
C03K H03M 0.9800 . ?
C03K H03N 0.9800 . ?
C03L H03O 0.9500 . ?
C03L C03T 1.383(7) . ?
C03M H17 0.9500 . ?
C03N H03P 0.9500 . ?
C03O H18 0.9800 . ?
C03O HN 0.9800 . ?
C03O HO 0.9800 . ?
C03P C04N 1.523(12) . ?
C03Q H03Q 0.9900 . ?
C03Q H03R 0.9900 . ?
C03Q C043 1.523(6) . ?
C03R H03S 0.9800 . ?
C03R H03T 0.9800 . ?
C03R H03U 0.9800 . ?
C03S H03V 0.9500 . ?
C03S C03T 1.371(7) . ?
C03T H03W 0.9500 . ?
C03U H20 0.9900 . ?
C03U HP 0.9900 . ?
C03U C04J 1.537(8) . ?
C03V H03X 0.9500 . ?
C03W H21 0.9800 . ?
C03W HQ 0.9800 . ?
C03W HR 0.9800 . ?
C03X H22 0.9800 . ?
C03X HS 0.9800 . ?
C03X HT 0.9800 . ?
C03Y H23 0.9500 . ?
C03Y C048 1.432(8) . ?
C03Y C30 1.525(9) . ?
C03Z H24 0.9900 . ?
C03Z HU 0.9900 . ?
C03Z C04F 1.486(7) . ?
C040 H25 0.9800 . ?
C040 HV 0.9800 . ?
C040 HW 0.9800 . ?
C041 H041 0.9500 . ?
C041 C048 1.387(10) . ?
C041 C04E 1.328(10) . ?
C042 H04A 0.9800 . ?
C042 H04B 0.9800 . ?
C042 H04C 0.9800 . ?
C043 H04D 0.9800 . ?
C043 H04E 0.9800 . ?
C043 H04F 0.9800 . ?
C044 H26 0.9800 . ?
C044 HX 0.9800 . ?
C044 HY 0.9800 . ?
C045 H04G 0.9900 . ?
C045 H04H 0.9900 . ?
C045 C04C 1.440(7) . ?
C046 H04I 0.9800 . ?
C046 H04J 0.9800 . ?
C046 H04K 0.9800 . ?
C047 H27 0.9800 . ?
C047 HZ 0.9800 . ?
C047 H35 0.9800 . ?
C048 H048 0.9500 . ?
C049 H049 0.9500 . ?
C049 C04B 1.373(8) . ?
C04A H04L 0.9800 . ?
C04A H04M 0.9800 . ?
C04A H04N 0.9800 . ?
C04B H28 0.9500 . ?
C04C H04O 0.9800 . ?
C04C H04P 0.9800 . ?
C04C H04Q 0.9800 . ?
C04D H04R 0.9900 . ?
C04D H04S 0.9900 . ?
C04D H04T 0.9500 . ?
C04D C04P 1.457(8) . ?
C04D C34 1.340(15) . ?
C04E H29 0.9500 . ?
C04F H30 0.9800 . ?
C04F H36 0.9800 . ?
C04F H37 0.9800 . ?
C04I H31 0.9900 . ?
C04I H38 0.9900 . ?
C04I C04Q 1.502(14) . ?
C04J H32 0.9800 . ?
C04J H39 0.9800 . ?
C04J H40 0.9800 . ?
C04K H04U 0.9800 . ?
C04K H04V 0.9800 . ?
C04K H04W 0.9800 . ?
C04L H04X 0.9800 . ?
C04L H04Y 0.9800 . ?
C04L H41 0.9800 . ?
C04M H04Z 0.9800 . ?
C04M H42 0.9800 . ?
C04M H43 0.9800 . ?
C04N H33 0.9800 . ?
C04N H44 0.9800 . ?
C04N H45 0.9800 . ?
C04O H04 0.9900 . ?
C04O H46 0.9900 . ?
C04O C04S 1.473(19) . ?
C04P H1 0.9800 . ?
C04P H47 0.9800 . ?
C04P H48 0.9800 . ?
C04Q H34 0.9800 . ?
C04Q H49 0.9800 . ?
C04Q H50 0.9800 . ?
C04S H2 0.9800 . ?
C04S H51 0.9800 . ?
C04S H52 0.9800 . ?
C39 H39A 0.9800 . ?
C39 H39B 0.9800 . ?
C39 H39C 0.9800 . ?
C21 C1A 1.501(16) . ?
C21 C23 1.408(17) . ?
C21 C27 1.424(17) . ?
C1A H1AA 0.9800 . ?
C1A H1AB 0.9800 . ?
C1A H1AC 0.9800 . ?
C22 H22A 0.9800 . ?
C22 H22B 0.9800 . ?
C22 H22C 0.9800 . ?
C22 C23 1.512(16) . ?
C23 C0 1.398(16) . ?
C0 C24 1.429(16) . ?
C0 C25 1.510(17) . ?
C24 C26 1.495(17) . ?
C24 C27 1.439(16) . ?
C25 H25A 0.9800 . ?
C25 H25B 0.9800 . ?
C25 H25C 0.9800 . ?
C26 H26A 0.9800 . ?
C26 H26B 0.9800 . ?
C26 H26C 0.9800 . ?
C27 C28 1.502(17) . ?
C28 H28A 0.9800 . ?
C28 H28B 0.9800 . ?
C28 H28C 0.9800 . ?
C04T H3 0.9800 . ?
C04T H53 0.9800 . ?
C04T H54 0.9800 . ?
C04T C29 1.54(2) . ?
C29 H29A 0.9900 . ?
C29 H29B 0.9900 . ?
C32 H32A 0.9800 . ?
C32 H32B 0.9800 . ?
C32 H32C 0.9800 . ?
C32 C33 1.535(12) . ?
C33 H33A 0.9900 . ?
C33 H33B 0.9900 . ?
C31 H31A 0.9800 . ?
C31 H31B 0.9800 . ?
C31 H31C 0.9800 . ?
C31 C30 1.478(8) . ?
C30 H30A 0.9900 . ?
C30 H30B 0.9900 . ?
C35 H35A 0.9800 . ?
C35 H35B 0.9800 . ?
C35 H35C 0.9800 . ?
C35 C1G 1.525(18) . ?
C36 H36A 0.9800 . ?
C36 H36B 0.9800 . ?
C36 H36C 0.9800 . ?
C36 C37 1.506(18) . ?
C37 C38 1.436(19) . ?
C37 C1G 1.424(19) . ?
C38 C1B 1.506(19) . ?
C38 C1C 1.402(19) . ?
C1B H1BA 0.9800 . ?
C1B H1BB 0.9800 . ?
C1B H1BC 0.9800 . ?
C1C C1D 1.509(18) . ?
C1C C1E 1.439(19) . ?
C1D H1DA 0.9800 . ?
C1D H1DB 0.9800 . ?
C1D H1DC 0.9800 . ?
C1E C1F 1.486(19) . ?
C1E C1G 1.427(19) . ?
C1F H1FA 0.9800 . ?
C1F H1FB 0.9800 . ?
C1F H1FC 0.9800 . ?
C34 H34A 0.9800 . ?
C34 H34B 0.9800 . ?
C34 H34C 0.9800 . ?

loop_
_geom_torsion_atom_site_label_1
_geom_torsion_atom_site_label_2
_geom_torsion_atom_site_label_3
_geom_torsion_atom_site_label_4
_geom_torsion
_geom_torsion_site_symmetry_1
_geom_torsion_site_symmetry_2
_geom_torsion_site_symmetry_3
_geom_torsion_site_symmetry_4
_geom_torsion_publ_flag
Fe3 C00T C00X C017 -59.9(2) . . . . ?
Fe3 C00T C00X C01W 121.9(3) . . . . ?
Fe3 C00T C01A C013 61.1(2) . . . . ?
Fe3 C00T C01A C02E -123.3(4) . . . . ?
Fe3 C00X C017 C013 -60.9(2) . . . . ?
Fe3 C00X C017 C03K 124.5(4) . . . . ?
Fe3 C013 C017 C00X 60.5(2) . . . . ?
Fe3 C013 C017 C03K -124.9(4) . . . . ?
Fe3 C013 C01A C00T -60.7(2) . . . . ?
Fe3 C013 C01A C02E 123.7(4) . . . . ?
Fe4 C01J C01M C02F -62.4(10) . . . . ?
Fe4 C01J C01M C042 126.3(16) . . . . ?
Fe4 C01J C03E C03B 60.7(8) . . . . ?
Fe4 C01J C03E C04K -123.5(12) . . . . ?
Fe4 C01M C02F C03B -58.6(8) . . . . ?
Fe4 C01M C02F C04L 125.0(11) . . . . ?
Fe4 C02F C03B C03E -60.8(7) . . . . ?
Fe4 C02F C03B C04M 122.0(11) . . . . ?
Fe4 C13 O01E Mg4 -116(4) . . . . ?
Fe4 C03B C03E C01J -61.2(10) . . . . ?
Fe4 C03B C03E C04K 123.2(12) . . . . ?
Fe4 C37 C38 C1B 126(3) . . . . ?
Fe4 C37 C38 C1C -59(2) . . . . ?
Fe4 C37 C1G C35 -121(2) . . . . ?
Fe4 C37 C1G C1E 60(2) . . . . ?
Fe4 C38 C1C C1D 125(4) . . . . ?
Fe4 C38 C1C C1E -59(3) . . . . ?
Fe4 C1C C1E C1F 117(4) . . . . ?
Fe4 C1C C1E C1G -60(2) . . . . ?
Fe4 C1E C1G C35 120(2) . . . . ?
Fe4 C1E C1G C37 -60.3(17) . . . . ?
Fe1 C00S C00U C01F 132.1(4) . . . . ?
Fe1 C00S C00U C01I -59.1(3) . . . . ?
Fe1 C00S C01O C021 60.6(2) . . . . ?
Fe1 C00S C01O C02G -122.2(3) . . . . ?
Fe1 C00U C01I C01P 124.8(4) . . . . ?
Fe1 C00U C01I C021 -60.7(2) . . . . ?
Fe1 C01I C021 C01O -60.4(2) . . . . ?
Fe1 C01I C021 C02Q 124.3(4) . . . . ?
Fe1 C01O C021 C01I 60.4(2) . . . . ?
Fe1 C01O C021 C02Q -124.5(4) . . . . ?
Fe2 C014 C016 C02O -59.3(13) . . . . ?
Fe2 C014 C016 C044 127(2) . . . . ?
Fe2 C014 C019 C03P 59.5(14) . . . . ?
Fe2 C014 C019 C047 -121(2) . . . . ?
Fe2 C016 C02O C03P -58.4(10) . . . . ?
Fe2 C016 C02O C39 127.1(15) . . . . ?
Fe2 C019 C03P C02O 63.1(11) . . . . ?
Fe2 C019 C03P C04N -122.7(15) . . . . ?
Fe2 C02O C03P C019 -61.7(12) . . . . ?
Fe2 C02O C03P C04N 124.4(16) . . . . ?
Fe2 C21 C23 C22 122(2) . . . . ?
Fe2 C21 C23 C0 -58.2(18) . . . . ?
Fe2 C21 C27 C24 61(2) . . . . ?
Fe2 C21 C27 C28 -121(3) . . . . ?
Fe2 C23 C0 C24 -62(2) . . . . ?
Fe2 C23 C0 C25 125(3) . . . . ?
Fe2 C0 C24 C26 119(3) . . . . ?
Fe2 C0 C24 C27 -59(2) . . . . ?
Fe2 C24 C27 C21 -60.3(18) . . . . ?
Fe2 C24 C27 C28 122(3) . . . . ?
Mg2 O2 C2 Mg1 125.4(7) . . . . ?
Mg2 N3 C8 C9 5.4(5) . . . . ?
Mg2 N3 C8 C036 -172.7(3) . . . . ?
Mg2 N3 C01N C023 -88.4(3) . . . . ?
Mg2 N3 C01N C034 89.6(4) . . . . ?
Mg2 N4 C10 C9 -4.6(5) . . . . ?
Mg2 N4 C10 C01X 175.0(2) . . . . ?
Mg2 N4 C01E C018 -91.9(3) . . . . ?
Mg2 N4 C01E C01K 81.8(3) . . . . ?
Mg3 N6 C15 C16 -20.0(5) . . . . ?
Mg3 N6 C15 C02N 161.1(3) . . . . ?
Mg3 N6 C012 C011 -66.6(4) . . . . ?
Mg3 N6 C012 C039 110.5(3) . . . . ?
Mg3 N5 C01R C02U 74.2(4) . . . . ?
Mg3 N5 C01R C02Y -105.3(3) . . . . ?
Mg3 N5 C17 C029 -163.7(3) . . . . ?
Mg3 N5 C17 C16 17.2(5) . . . . ?
Mg1 N2 C7 C6 16.7(5) . . . . ?
Mg1 N2 C7 C01Y -165.0(3) . . . . ?
Mg1 N2 C028 C03H -89.9(4) . . . . ?
Mg1 N2 C028 C03Y 87.3(5) . . . . ?
Mg1 N1 C026 C02C 109.6(4) . . . . ?
Mg1 N1 C026 C03C -68.9(4) . . . . ?
Mg1 N1 C5 C6 -16.4(5) . . . . ?
Mg1 N1 C5 C02Z 162.0(3) . . . . ?
Mg4 O7 C12 Mg3 121.7(7) . . . . ?
Mg4 N7 C20 C19 -2.4(5) . . . . ?
Mg4 N7 C20 C02B 177.7(3) . . . . ?
Mg4 N7 C00Z C01S 79.9(4) . . . . ?
Mg4 N7 C00Z C03F -93.9(4) . . . . ?
Mg4 N8 C18 C19 5.7(5) . . . . ?
Mg4 N8 C18 C03J -175.9(3) . . . . ?
Mg4 N8 C01U C02W 85.1(4) . . . . ?
Mg4 N8 C01U C02X -90.3(4) . . . . ?
Mg4 O8 C13 Fe4 113(4) . . . . ?
N3 C8 C9 C10 0.0(6) . . . . ?
N3 C01N C023 C02P 178.7(3) . . . . ?
N3 C01N C023 C032 -0.3(5) . . . . ?
N3 C01N C034 C03Z 2.5(7) . . . . ?
N3 C01N C034 C04B -178.1(4) . . . . ?
N6 C15 C16 C17 -12.9(6) . . . . ?
N6 C012 C039 C03Q 3.6(5) . . . . ?
N6 C012 C039 C03S -177.0(4) . . . . ?
N7 C20 C19 C18 -0.4(6) . . . . ?
N7 C00Z C01S C010 -172.3(3) . . . . ?
N7 C00Z C01S C03I 8.0(5) . . . . ?
N7 C00Z C03F C03N 172.7(4) . . . . ?
N7 C00Z C03F C045 -5.6(7) . . . . ?
N4 C10 C9 C8 -0.5(6) . . . . ?
N4 C01E C01K C020 10.0(5) . . . . ?
N4 C01E C01K C02M -172.5(3) . . . . ?
N8 C01U C02W C03V -174.7(4) . . . . ?
N8 C01U C02W C04O 19.6(10) . . . . ?
N8 C01U C02W C29 -15.3(10) . . . . ?
N8 C01U C02X C03D 175.6(3) . . . . ?
N8 C01U C02X C03G -3.9(5) . . . . ?
N5 C01R C02U C038 -178.0(3) . . . . ?
N5 C01R C02U C04D 4.1(5) . . . . ?
N5 C01R C02Y C02H -5.2(5) . . . . ?
N5 C01R C02Y C02L 177.9(3) . . . . ?
N5 C17 C16 C15 14.6(6) . . . . ?
N2 C028 C03H C03U -2.1(6) . . . . ?
N2 C028 C03H C04E 177.3(4) . . . . ?
N2 C028 C03Y C048 -176.8(4) . . . . ?
N2 C028 C03Y C30 5.9(7) . . . . ?
N1 C026 C02C C02R 2.6(5) . . . . ?
N1 C026 C02C C02S -179.2(3) . . . . ?
N1 C026 C03C C03M 179.8(4) . . . . ?
N1 C026 C03C C04I -14.0(7) . . . . ?
N1 C026 C03C C33 9.7(8) . . . . ?
C20 N7 C00Z C01S -105.5(4) . . . . ?
C20 N7 C00Z C03F 80.8(5) . . . . ?
C20 C19 C18 N8 -1.6(6) . . . . ?
C20 C19 C18 C03J -179.9(4) . . . . ?
C8 N3 C01N C023 94.5(4) . . . . ?
C8 N3 C01N C034 -87.4(5) . . . . ?
C00S Fe1 C1 Mg1 -126.7(5) . . . . ?
C00S Fe1 C2 Mg1 111.47(11) . . . . ?
C00S C00U C01I Fe1 58.5(2) . . . . ?
C00S C00U C01I C01P -176.7(4) . . . . ?
C00S C00U C01I C021 -2.3(4) . . . . ?
C00S C01O C021 Fe1 -59.9(2) . . . . ?
C00S C01O C021 C01I 0.5(4) . . . . ?
C00S C01O C021 C02Q 175.7(3) . . . . ?
C00T Fe3 C12 Mg3 176.54(16) . . . . ?
C00T C00X C017 Fe3 60.2(2) . . . . ?
C00T C00X C017 C013 -0.7(4) . . . . ?
C00T C00X C017 C03K -175.3(3) . . . . ?
C00U Fe1 C1 Mg1 -88.91(16) . . . . ?
C00U Fe1 C2 Mg1 86.42(19) . . . . ?
C00U C00S C01O Fe1 -62.5(2) . . . . ?
C00U C00S C01O C021 -1.9(4) . . . . ?
C00U C00S C01O C02G 175.3(3) . . . . ?
C00U C01I C021 Fe1 61.5(3) . . . . ?
C00U C01I C021 C01O 1.1(4) . . . . ?
C00U C01I C021 C02Q -174.2(3) . . . . ?
C18 N8 C01U C02W -87.7(5) . . . . ?
C18 N8 C01U C02X 96.9(4) . . . . ?
C00X Fe3 C12 Mg3 144.72(11) . . . . ?
C00X C00T C01A Fe3 -60.6(2) . . . . ?
C00X C00T C01A C013 0.5(4) . . . . ?
C00X C00T C01A C02E 176.1(3) . . . . ?
C15 N6 C012 C011 108.7(4) . . . . ?
C15 N6 C012 C039 -74.2(4) . . . . ?
C00Z N7 C20 C19 -176.5(3) . . . . ?
C00Z N7 C20 C02B 3.5(5) . . . . ?
C00Z C01S C03I C030 86.6(5) . . . . ?
C00Z C03F C03N C027 -0.6(8) . . . . ?
C00Z C03F C045 C04C -178.7(6) . . . . ?
C010 C01S C03I C030 -93.1(5) . . . . ?
C010 C027 C03N C03F 1.6(8) . . . . ?
C011 C012 C039 C03Q -179.4(4) . . . . ?
C011 C012 C039 C03S 0.0(6) . . . . ?
C011 C03L C03T C03S 0.4(8) . . . . ?
C012 N6 C15 C16 164.4(4) . . . . ?
C012 N6 C15 C02N -14.5(5) . . . . ?
C012 C011 C01Q C02J -93.6(5) . . . . ?
C012 C011 C03L C03T -0.3(7) . . . . ?
C012 C039 C03Q C043 -162.5(4) . . . . ?
C012 C039 C03S C03T 0.0(7) . . . . ?
C013 Fe3 C12 Mg3 76.7(2) . . . . ?
C014 C016 C02O Fe2 56.5(15) . . . . ?
C014 C016 C02O C03P -2(2) . . . . ?
C014 C016 C02O C39 -176.4(17) . . . . ?
C014 C019 C03P Fe2 -58.2(15) . . . . ?
C014 C019 C03P C02O 5(2) . . . . ?
C014 C019 C03P C04N 179.1(17) . . . . ?
C016 C014 C019 Fe2 -65.5(15) . . . . ?
C016 C014 C019 C03P -6(2) . . . . ?
C016 C014 C019 C047 173.9(19) . . . . ?
C016 C02O C03P Fe2 59.8(12) . . . . ?
C016 C02O C03P C019 -1.9(19) . . . . ?
C016 C02O C03P C04N -175.8(16) . . . . ?
C017 Fe3 C12 Mg3 103.80(11) . . . . ?
C017 C013 C01A Fe3 59.8(2) . . . . ?
C017 C013 C01A C00T -0.9(4) . . . . ?
C017 C013 C01A C02E -176.5(3) . . . . ?
C018 C01E C01K C020 -176.4(3) . . . . ?
C018 C01E C01K C02M 1.1(5) . . . . ?
C018 C02D C02V C02M 1.7(7) . . . . ?
C019 C014 C016 Fe2 64.2(15) . . . . ?
C019 C014 C016 C02O 5(2) . . . . ?
C019 C014 C016 C044 -169(2) . . . . ?
C01A Fe3 C12 Mg3 151.6(7) . . . . ?
C01A C00T C00X Fe3 60.1(2) . . . . ?
C01A C00T C00X C017 0.2(4) . . . . ?
C01A C00T C00X C01W -178.0(3) . . . . ?
C01A C013 C017 Fe3 -59.5(2) . . . . ?
C01A C013 C017 C00X 1.0(4) . . . . ?
C01A C013 C017 C03K 175.6(3) . . . . ?
C10 N4 C01E C018 81.3(4) . . . . ?
C10 N4 C01E C01K -105.0(4) . . . . ?
C1 Fe1 C2 Mg1 -75.68(12) . . . . ?
C01E N4 C10 C9 -177.3(3) . . . . ?
C01E N4 C10 C01X 2.3(5) . . . . ?
C01E C018 C02D C02V -1.2(7) . . . . ?
C01E C018 C033 C03X 128.4(4) . . . . ?
C01E C01K C020 C03O 95.3(4) . . . . ?
C01E C01K C02M C02V -0.6(6) . . . . ?
C01F C00U C01I Fe1 -133.0(4) . . . . ?
C01F C00U C01I C01P -8.1(7) . . . . ?
C01F C00U C01I C021 166.3(4) . . . . ?
C7 N2 C028 C03H 98.2(4) . . . . ?
C7 N2 C028 C03Y -84.6(5) . . . . ?
C7 C6 C5 N1 -12.2(7) . . . . ?
C7 C6 C5 C02Z 169.3(4) . . . . ?
C01I Fe1 C1 Mg1 -114.35(10) . . . . ?
C01I Fe1 C2 Mg1 146.5(6) . . . . ?
C01J Fe4 C13 O8 48(2) . . . . ?
C01J C01M C02F Fe4 61.5(11) . . . . ?
C01J C01M C02F C03B 2.9(16) . . . . ?
C01J C01M C02F C04L -173.5(12) . . . . ?
C01K C02M C02V C02D -0.8(7) . . . . ?
C01L C00S C00U Fe1 -124.9(4) . . . . ?
C01L C00S C00U C01F 7.2(6) . . . . ?
C01L C00S C00U C01I 176.0(3) . . . . ?
C01L C00S C01O Fe1 124.1(4) . . . . ?
C01L C00S C01O C021 -175.4(3) . . . . ?
C01L C00S C01O C02G 1.9(6) . . . . ?
C01M Fe4 C13 O8 166(2) . . . . ?
C01M C01J C03E Fe4 -59.6(12) . . . . ?
C01M C01J C03E C03B 1.1(17) . . . . ?
C01M C01J C03E C04K 176.9(13) . . . . ?
C01M C02F C03B Fe4 58.6(9) . . . . ?
C01M C02F C03B C03E -2.2(14) . . . . ?
C01M C02F C03B C04M -179.4(11) . . . . ?
C01N N3 C8 C9 -177.6(3) . . . . ?
C01N N3 C8 C036 4.3(5) . . . . ?
C01N C023 C02P C049 -0.3(7) . . . . ?
C01N C023 C032 C031 -87.0(4) . . . . ?
C01N C034 C03Z C04F -147.4(5) . . . . ?
C01N C034 C04B C049 -0.7(9) . . . . ?
C01O Fe1 C1 Mg1 -177.26(15) . . . . ?
C01O Fe1 C2 Mg1 151.96(10) . . . . ?
C01O C00S C00U Fe1 61.6(2) . . . . ?
C01O C00S C00U C01F -166.3(4) . . . . ?
C01O C00S C00U C01I 2.5(4) . . . . ?
C01P C01I C021 Fe1 -123.9(4) . . . . ?
C01P C01I C021 C01O 175.7(4) . . . . ?
C01P C01I C021 C02Q 0.4(6) . . . . ?
C01Q C011 C012 N6 -3.8(5) . . . . ?
C01Q C011 C012 C039 179.2(4) . . . . ?
C01Q C011 C03L C03T -179.5(4) . . . . ?
C01R N5 C17 C029 7.3(5) . . . . ?
C01R N5 C17 C16 -171.8(4) . . . . ?
C01R C02U C038 C037 -0.2(6) . . . . ?
C01R C02U C04D C04P 177.0(5) . . . . ?
C01R C02U C04D C34 104.2(11) . . . . ?
C01S C00Z C03F C03N -0.9(7) . . . . ?
C01S C00Z C03F C045 -179.2(5) . . . . ?
C01S C010 C027 C03N -1.2(7) . . . . ?
C14 Fe4 C13 O8 -74.2(19) . . . . ?
C14 Fe4 C13 O01E 80.2(16) . . . . ?
C01U N8 C18 C19 178.0(3) . . . . ?
C01U N8 C18 C03J -3.7(5) . . . . ?
C01U C02W C03V C02K -1.1(9) . . . . ?
C01U C02W C04O C04S -159.1(13) . . . . ?
C01U C02W C29 C04T 133.2(14) . . . . ?
C01U C02X C03D C02K -0.6(6) . . . . ?
C01U C02X C03G C03R -173.7(4) . . . . ?
C01W C00X C017 Fe3 -121.6(3) . . . . ?
C01W C00X C017 C013 177.5(3) . . . . ?
C01W C00X C017 C03K 2.9(6) . . . . ?
C01X C10 C9 C8 179.9(4) . . . . ?
C17 N5 C01R C02U -96.2(4) . . . . ?
C17 N5 C01R C02Y 84.3(4) . . . . ?
C020 C01K C02M C02V 177.0(4) . . . . ?
C021 Fe1 C1 Mg1 -154.15(10) . . . . ?
C021 Fe1 C2 Mg1 -179.36(15) . . . . ?
C11 Fe3 C12 Mg3 -81.64(12) . . . . ?
C023 C01N C034 C03Z -179.5(4) . . . . ?
C023 C01N C034 C04B -0.2(7) . . . . ?
C023 C02P C049 C04B -0.5(9) . . . . ?
C024 C00T C00X Fe3 -124.7(4) . . . . ?
C024 C00T C00X C017 175.4(3) . . . . ?
C024 C00T C00X C01W -2.8(6) . . . . ?
C024 C00T C01A Fe3 124.1(4) . . . . ?
C024 C00T C01A C013 -174.8(3) . . . . ?
C024 C00T C01A C02E 0.8(6) . . . . ?
C2 Fe1 C1 Mg1 75.48(12) . . . . ?
C026 N1 C5 C6 169.2(4) . . . . ?
C026 N1 C5 C02Z -12.3(5) . . . . ?
C026 C02C C02R C03W -156.8(4) . . . . ?
C026 C02C C02S C03A -0.3(6) . . . . ?
C026 C03C C03M C03A -0.8(8) . . . . ?
C026 C03C C04I C04Q -165.4(13) . . . . ?
C026 C03C C33 C32 -99.7(9) . . . . ?
C027 C010 C01S C00Z -0.3(6) . . . . ?
C027 C010 C01S C03I 179.4(4) . . . . ?
C028 N2 C7 C6 -171.2(4) . . . . ?
C028 N2 C7 C01Y 7.1(5) . . . . ?
C028 C03H C03U C04J -75.2(6) . . . . ?
C028 C03H C04E C041 -0.4(7) . . . . ?
C028 C03Y C048 C041 -0.3(7) . . . . ?
C028 C03Y C30 C31 -135.3(6) . . . . ?
C029 C17 C16 C15 -164.6(4) . . . . ?
C02B C20 C19 C18 179.6(4) . . . . ?
C02C C026 C03C C03M 1.3(7) . . . . ?
C02C C026 C03C C04I 167.4(6) . . . . ?
C02C C026 C03C C33 -168.8(6) . . . . ?
C02C C02S C03A C03M 0.8(7) . . . . ?
C02D C018 C01E N4 173.3(3) . . . . ?
C02D C018 C01E C01K -0.2(6) . . . . ?
C02D C018 C033 C03X -52.9(6) . . . . ?
C02F Fe4 C13 O8 152.4(18) . . . . ?
C02F C03B C03E Fe4 61.9(8) . . . . ?
C02F C03B C03E C01J 0.7(14) . . . . ?
C02F C03B C03E C04K -174.9(11) . . . . ?
C02G C01O C021 Fe1 122.9(3) . . . . ?
C02G C01O C021 C01I -176.7(3) . . . . ?
C02G C01O C021 C02Q -1.5(6) . . . . ?
C02I C013 C017 Fe3 130.7(4) . . . . ?
C02I C013 C017 C00X -168.8(4) . . . . ?
C02I C013 C017 C03K 5.7(6) . . . . ?
C02I C013 C01A Fe3 -130.3(4) . . . . ?
C02I C013 C01A C00T 169.0(4) . . . . ?
C02I C013 C01A C02E -6.5(6) . . . . ?
C02L C037 C038 C02U -0.9(7) . . . . ?
C02M C01K C020 C03O -82.2(5) . . . . ?
C02N C15 C16 C17 166.1(4) . . . . ?
C02P C023 C032 C031 94.0(5) . . . . ?
C02P C049 C04B C034 1.1(10) . . . . ?
C02R C02C C02S C03A 177.8(4) . . . . ?
C02S C02C C02R C03W 25.1(6) . . . . ?
C02S C03A C03M C03C -0.2(8) . . . . ?
C5 N1 C026 C02C -76.4(5) . . . . ?
C5 N1 C026 C03C 105.0(4) . . . . ?
C5 C6 C7 N2 12.1(7) . . . . ?
C5 C6 C7 C01Y -166.2(4) . . . . ?
C02U C01R C02Y C02H 175.3(4) . . . . ?
C02U C01R C02Y C02L -1.5(5) . . . . ?
C02W C01U C02X C03D 0.3(6) . . . . ?
C02W C01U C02X C03G -179.3(4) . . . . ?
C02X C01U C02W C03V 0.6(7) . . . . ?
C02X C01U C02W C04O -165.1(8) . . . . ?
C02X C01U C02W C29 160.0(8) . . . . ?
C02Y C01R C02U C038 1.5(6) . . . . ?
C02Y C01R C02U C04D -176.4(4) . . . . ?
C02Y C02L C037 C038 0.8(7) . . . . ?
C032 C023 C02P C049 178.7(5) . . . . ?
C033 C018 C01E N4 -8.0(6) . . . . ?
C033 C018 C01E C01K 178.5(4) . . . . ?
C033 C018 C02D C02V -180.0(4) . . . . ?
C034 C01N C023 C02P 0.7(6) . . . . ?
C034 C01N C023 C032 -178.4(4) . . . . ?
C036 C8 C9 C10 178.1(4) . . . . ?
C037 C02L C02Y C01R 0.4(6) . . . . ?
C037 C02L C02Y C02H -176.4(4) . . . . ?
C038 C02U C04D C04P -0.8(8) . . . . ?
C038 C02U C04D C34 -73.6(11) . . . . ?
C039 C03S C03T C03L -0.3(8) . . . . ?
C03B Fe4 C13 O8 115.9(19) . . . . ?
C03C C026 C02C C02R -178.9(4) . . . . ?
C03C C026 C02C C02S -0.7(6) . . . . ?
C03D C02K C03V C02W 0.8(9) . . . . ?
C03D C02X C03G C03R 6.8(7) . . . . ?
C03E Fe4 C13 O8 74.7(19) . . . . ?
C03E C01J C01M Fe4 59.9(11) . . . . ?
C03E C01J C01M C02F -2.5(18) . . . . ?
C03E C01J C01M C042 -173.7(14) . . . . ?
C03F C00Z C01S C010 1.3(6) . . . . ?
C03F C00Z C01S C03I -178.4(4) . . . . ?
C03G C02X C03D C02K 178.9(4) . . . . ?
C03H C028 C03Y C048 0.3(7) . . . . ?
C03H C028 C03Y C30 -177.1(4) . . . . ?
C03L C011 C012 N6 177.2(4) . . . . ?
C03L C011 C012 C039 0.1(6) . . . . ?
C03L C011 C01Q C02J 85.5(5) . . . . ?
C03M C03C C04I C04Q -1.4(19) . . . . ?
C03M C03C C33 C32 89.9(11) . . . . ?
C03N C03F C045 C04C 3.0(9) . . . . ?
C03Q C039 C03S C03T 179.4(4) . . . . ?
C03S C039 C03Q C043 18.2(6) . . . . ?
C03U C03H C04E C041 179.1(5) . . . . ?
C03V C02K C03D C02X 0.1(8) . . . . ?
C03V C02W C04O C04S 35.6(18) . . . . ?
C03V C02W C29 C04T -67.0(17) . . . . ?
C03Y C028 C03H C03U -179.4(4) . . . . ?
C03Y C028 C03H C04E 0.1(6) . . . . ?
C03Z C034 C04B C049 178.7(6) . . . . ?
C040 C014 C016 Fe2 -124(2) . . . . ?
C040 C014 C016 C02O 176.7(19) . . . . ?
C040 C014 C016 C044 3(3) . . . . ?
C040 C014 C019 Fe2 124(3) . . . . ?
C040 C014 C019 C03P -177(2) . . . . ?
C040 C014 C019 C047 3(4) . . . . ?
C042 C01M C02F Fe4 -126.8(15) . . . . ?
C042 C01M C02F C03B 174.6(12) . . . . ?
C042 C01M C02F C04L -2(2) . . . . ?
C044 C016 C02O Fe2 -130(2) . . . . ?
C044 C016 C02O C03P 172.1(19) . . . . ?
C044 C016 C02O C39 -2(3) . . . . ?
C045 C03F C03N C027 177.7(5) . . . . ?
C046 C02H C02Y C01R 155.6(4) . . . . ?
C046 C02H C02Y C02L -27.6(6) . . . . ?
C047 C019 C03P Fe2 122(2) . . . . ?
C047 C019 C03P C02O -175.0(18) . . . . ?
C047 C019 C03P C04N -1(3) . . . . ?
C048 C03Y C30 C31 47.4(8) . . . . ?
C048 C041 C04E C03H 0.3(9) . . . . ?
C04A C01J C01M Fe4 -121.0(17) . . . . ?
C04A C01J C01M C02F 176.6(15) . . . . ?
C04A C01J C01M C042 5(3) . . . . ?
C04A C01J C03E Fe4 121.3(18) . . . . ?
C04A C01J C03E C03B -177.9(16) . . . . ?
C04A C01J C03E C04K -2(2) . . . . ?
C04B C034 C03Z C04F 33.3(8) . . . . ?
C04D C02U C038 C037 177.6(4) . . . . ?
C04E C03H C03U C04J 105.4(6) . . . . ?
C04E C041 C048 C03Y 0.0(8) . . . . ?
C04I C03C C03M C03A -163.8(9) . . . . ?
C04L C02F C03B Fe4 -125.0(11) . . . . ?
C04L C02F C03B C03E 174.2(10) . . . . ?
C04L C02F C03B C04M -3.0(17) . . . . ?
C04M C03B C03E Fe4 -120.9(10) . . . . ?
C04M C03B C03E C01J 177.9(12) . . . . ?
C04M C03B C03E C04K 2.3(18) . . . . ?
C04O C02W C03V C02K 164.2(9) . . . . ?
C39 C02O C03P Fe2 -125.7(14) . . . . ?
C39 C02O C03P C019 172.6(15) . . . . ?
C39 C02O C03P C04N -1(2) . . . . ?
C21 C23 C0 Fe2 57.1(16) . . . . ?
C21 C23 C0 C24 -5(3) . . . . ?
C21 C23 C0 C25 -178(3) . . . . ?
C1A C21 C23 Fe2 -124(2) . . . . ?
C1A C21 C23 C22 -2(4) . . . . ?
C1A C21 C23 C0 178(2) . . . . ?
C1A C21 C27 Fe2 124(2) . . . . ?
C1A C21 C27 C24 -175(2) . . . . ?
C1A C21 C27 C28 2(5) . . . . ?
C22 C23 C0 Fe2 -123(2) . . . . ?
C22 C23 C0 C24 175(2) . . . . ?
C22 C23 C0 C25 2(4) . . . . ?
C23 C21 C27 Fe2 -63.1(16) . . . . ?
C23 C21 C27 C24 -2(3) . . . . ?
C23 C21 C27 C28 176(3) . . . . ?
C23 C0 C24 Fe2 62.8(19) . . . . ?
C23 C0 C24 C26 -179(3) . . . . ?
C23 C0 C24 C27 4(4) . . . . ?
C0 C24 C27 Fe2 59(2) . . . . ?
C0 C24 C27 C21 -2(4) . . . . ?
C0 C24 C27 C28 -179(3) . . . . ?
C25 C0 C24 Fe2 -125(3) . . . . ?
C25 C0 C24 C26 -6(5) . . . . ?
C25 C0 C24 C27 177(3) . . . . ?
C26 C24 C27 Fe2 -118(3) . . . . ?
C26 C24 C27 C21 -179(3) . . . . ?
C26 C24 C27 C28 4(5) . . . . ?
C27 C21 C23 Fe2 62.6(18) . . . . ?
C27 C21 C23 C22 -176(2) . . . . ?
C27 C21 C23 C0 4(3) . . . . ?
C29 C02W C03V C02K -161.7(8) . . . . ?
C33 C03C C03M C03A 170.7(6) . . . . ?
C30 C03Y C048 C041 177.1(5) . . . . ?
C36 C37 C38 Fe4 -123(2) . . . . ?
C36 C37 C38 C1B 3(4) . . . . ?
C36 C37 C38 C1C 178(3) . . . . ?
C36 C37 C1G Fe4 122(2) . . . . ?
C36 C37 C1G C35 1(4) . . . . ?
C36 C37 C1G C1E -178(2) . . . . ?
C37 Fe4 C13 O01E -103.7(18) . . . . ?
C37 C38 C1C Fe4 59(2) . . . . ?
C37 C38 C1C C1D -175(3) . . . . ?
C37 C38 C1C C1E 0(4) . . . . ?
C38 Fe4 C13 O01E -142.7(18) . . . . ?
C38 C37 C1G Fe4 -59.3(17) . . . . ?
C38 C37 C1G C35 180(2) . . . . ?
C38 C37 C1G C1E 0(3) . . . . ?
C38 C1C C1E Fe4 61(3) . . . . ?
C38 C1C C1E C1F 178(3) . . . . ?
C38 C1C C1E C1G 0(4) . . . . ?
C1B C38 C1C Fe4 -125(3) . . . . ?
C1B C38 C1C C1D 0(6) . . . . ?
C1B C38 C1C C1E 175(3) . . . . ?
C1C Fe4 C13 O01E -161(2) . . . . ?
C1C C1E C1G Fe4 60(3) . . . . ?
C1C C1E C1G C35 -180(3) . . . . ?
C1C C1E C1G C37 0(4) . . . . ?
C1D C1C C1E Fe4 -125(4) . . . . ?
C1D C1C C1E C1F -7(6) . . . . ?
C1D C1C C1E C1G 175(4) . . . . ?
C1E Fe4 C13 O01E -51(3) . . . . ?
C1F C1E C1G Fe4 -118(3) . . . . ?
C1F C1E C1G C35 2(5) . . . . ?
C1F C1E C1G C37 -178(3) . . . . ?
C1G Fe4 C13 O01E -65.9(19) . . . . ?
C1G C37 C38 Fe4 59.0(16) . . . . ?
C1G C37 C38 C1B -175(2) . . . . ?
C1G C37 C38 C1C 0(3) . . . . ?

loop_
_exptl_oxdiff_crystal_face_indexfrac_h
_exptl_oxdiff_crystal_face_indexfrac_k
_exptl_oxdiff_crystal_face_indexfrac_l
_exptl_oxdiff_crystal_face_x
_exptl_oxdiff_crystal_face_y
_exptl_oxdiff_crystal_face_z
1.0000 0.0000 2.0000 -0.0224 -0.1295 -0.0646
1.0000 2.0000 -0.0000 -0.0227 -0.0826 0.1104
-7.8961 -5.2307 -12.1373 0.2298 0.9667 0.1129
0.7391 10.6283 -11.3672 0.0548 0.2476 0.9673
14.9678 -1.6682 4.2368 0.5670 -0.8214 -0.0622
-14.6961 2.4512 -4.7579 -0.5639 0.8165 0.1240
-6.5457 -12.1728 7.6345 -0.1333 0.2005 -0.9706
12.6963 -5.9417 6.9223 0.5211 -0.7524 -0.4028
15.1525 -1.1263 -3.7521 0.8204 -0.5022 0.2734
10.3021 -11.3657 4.0118 0.6926 -0.4198 -0.5866
-10.2096 5.2222 10.4059 -0.9604 -0.0785 -0.2675
9.6914 -0.0213 -11.9218 0.8155 0.0682 0.5747
-3.5656 15.5231 -2.0388 -0.6022 -0.0449 0.7971
